data_7159792
loop_
_publ_author_name
'Patel, Alpesh Ramanlal'
'Lawer, Aggie'
'Bhadbhade, Mohan'
'Hunter, Luke'

_publ_section_title
;
 The influence of backbone fluorination on the helicity of \a/\g-hybrid
 peptides
;
_journal_issue 8
_journal_name_full 'Organic &amp; Biomolecular Chemistry'
_journal_page_first 1608
_journal_page_last 1612
_journal_paper_doi 10.1039/D3OB02016A
_journal_volume 22
_journal_year 2024
_chemical_formula_moiety 'C56 H97 N9 O12'
_chemical_formula_sum 'C56 H97 N9 O12'
_chemical_formula_weight 1088.42
_space_group_crystal_system tetragonal
_space_group_IT_number 78
_space_group_name_Hall 'P 4cw'
_space_group_name_H-M_alt 'P 43'
_atom_sites_solution_hydrogens geom
_audit_creation_date 2023-04-03
_audit_creation_method
;
Olex2 1.5
(compiled 2023.03.06 svn.rbb2c1857 for OlexSys, GUI svn.r6748)
;
_audit_update_record
;
2023-08-03 deposited with the CCDC.	2024-01-23 downloaded from the CCDC.
;
_cell_angle_alpha 90
_cell_angle_beta 90
_cell_angle_gamma 90
_cell_formula_units_Z 16
_cell_length_a 17.7179(7)
_cell_length_b 17.7179(7)
_cell_length_c 81.727(3)
_cell_measurement_temperature 152.41
_cell_volume 25656.1(17)
_computing_molecular_graphics 'Olex2 1.5 (Dolomanov et al., 2009)'
_computing_publication_material 'Olex2 1.5 (Dolomanov et al., 2009)'
_computing_structure_refinement 'SHELXL 2018/3 (Sheldrick, 2015)'
_computing_structure_solution 'SHELXT 2014/4 (Sheldrick, 2014)'
_diffrn_ambient_temperature 152.41
_diffrn_measured_fraction_theta_full 0.902
_diffrn_measured_fraction_theta_max 0.883
_diffrn_measurement_device_type 'Bruker ApexII'
_diffrn_radiation_type MoK\a
_diffrn_radiation_wavelength 0.71073
_diffrn_reflns_av_R_equivalents 0.0694
_diffrn_reflns_av_unetI/netI 0.1218
_diffrn_reflns_Laue_measured_fraction_full 0.902
_diffrn_reflns_Laue_measured_fraction_max 0.883
_diffrn_reflns_limit_h_max 21
_diffrn_reflns_limit_h_min -10
_diffrn_reflns_limit_k_max 20
_diffrn_reflns_limit_k_min -17
_diffrn_reflns_limit_l_max 99
_diffrn_reflns_limit_l_min -68
_diffrn_reflns_number 47584
_diffrn_reflns_point_group_measured_fraction_full 0.635
_diffrn_reflns_point_group_measured_fraction_max 0.617
_diffrn_reflns_theta_full 25.242
_diffrn_reflns_theta_max 25.868
_diffrn_reflns_theta_min 1.789
_exptl_absorpt_coefficient_mu 0.079
_exptl_crystal_colour colourless
_exptl_crystal_colour_primary colourless
_exptl_crystal_density_diffrn 1.127
_exptl_crystal_description plate
_exptl_crystal_F_000 9472
_refine_diff_density_max 0.947
_refine_diff_density_min -0.276
_refine_diff_density_rms 0.059
_refine_ls_abs_structure_details
;
 Flack x determined using 3886 quotients [(I+)-(I-)]/[(I+)+(I-)]
 (Parsons, Flack and Wagner, Acta Cryst. B69 (2013) 249-259).
;
_refine_ls_abs_structure_Flack -0.3(10)
_refine_ls_extinction_method none
_refine_ls_goodness_of_fit_ref 1.016
_refine_ls_hydrogen_treatment constr
_refine_ls_matrix_type full
_refine_ls_number_parameters 2813
_refine_ls_number_reflns 30683
_refine_ls_number_restraints 45
_refine_ls_restrained_S_all 1.018
_refine_ls_R_factor_all 0.1274
_refine_ls_R_factor_gt 0.0748
_refine_ls_shift/su_max 0.000
_refine_ls_shift/su_mean 0.000
_refine_ls_structure_factor_coef Fsqd
_refine_ls_weighting_details 'w=1/[\s^2^(Fo^2^)+(0.1206P)^2^] where P=(Fo^2^+2Fc^2^)/3'
_refine_ls_weighting_scheme calc
_refine_ls_wR_factor_gt 0.1913
_refine_ls_wR_factor_ref 0.2284
_reflns_Friedel_coverage 0.386
_reflns_Friedel_fraction_full 0.364
_reflns_Friedel_fraction_max 0.346
_reflns_number_gt 18677
_reflns_number_total 30683
_reflns_threshold_expression 'I > 2\s(I)'
_cod_data_source_file d3ob02016a2.cif
_cod_data_source_block partial_a(1)(2)
_cod_depositor_comments 'Adding full bibliography for 7159791--7159792.cif.'
_cod_original_cell_volume 25656(2)
_cod_database_code 7159792
_shelx_shelxl_version_number 2018/3
_shelx_space_group_comment
;
The symmetry employed for this shelxl refinement is uniquely defined
by the following loop, which should always be used as a source of
symmetry information in preference to the above space-group names.
They are only intended as comments.
;
_olex2_refinement_description
;
1. Fixed Uiso
 At 1.2 times of:
  All C(H,H) groups, All N(H) groups, All N(H,H) groups
 At 1.5 times of:
  All C(H,H,H) groups, All O(H) groups
2. Restrained distances
 C24W-C24V \\sim C24X-C24W \\sim C24Y-C24X \\sim C24Y-C24Z \\sim C23D-C24Z
\\sim C23D-C24V
 with sigma of 0.02
 C23Q-C23C \\sim C23U-C23C \\sim C23T-C23U \\sim C23T-C23S \\sim C23R-C23S
\\sim C23R-C23Q
 with sigma of 0.02
 C24V-C24W \\sim C24V-C23D
 with sigma of 0.02
 C1G-C25D \\sim C24D-C25D \\sim C23D-C24D \\sim C1G-C1F
 with sigma of 0.02
 N8D-C22D \\sim N8D-C1L
 with sigma of 0.02
 C24D-C25D \\sim C1G-C25D
 with sigma of 0.02
 C24C-C25C \\sim C1P-C25C \\sim C1O-C1P \\sim C23C-C24C
 with sigma of 0.02
 N8C-C22C \\sim N8C-C1S
 with sigma of 0.02
3. Others
 Fixed Sof: C22C(0.65) H22C(0.65) H22D(0.65) C23C(0.65) C23Q(0.65) H23A(0.65)
 H23B(0.65) C23R(0.65) H23C(0.65) H23D(0.65) C23S(0.65) H23E(0.65) H23F(0.65)
 C23T(0.65) H23G(0.65) H23H(0.65) C23U(0.65) H23I(0.65) H23J(0.65) C24C(0.65)
 H24M(0.65) H24N(0.65) C1N(0.35) H1NA(0.35) H1NB(0.35) C1O(0.35) C1P(0.35)
 H1PA(0.35) H1PB(0.35) C1Q(0.35) H1QA(0.35) H1QB(0.35) C1R(0.35) H1RA(0.35)
 H1RB(0.35) C1S(0.35) H1SA(0.35) H1SB(0.35) C20(0.35) H20J(0.35) H20K(0.35)
 C23(0.35) H23K(0.35) H23L(0.35) H8D(0.65) H8DA(0.35) C22D(0.65) H22A(0.65)
 H22B(0.65) C23D(0.65) C24D(0.65) H24A(0.65) H24B(0.65) C24V(0.65) H24C(0.65)
 H24D(0.65) C24W(0.65) H24E(0.65) H24F(0.65) C24X(0.65) H24G(0.65) H24H(0.65)
 C24Y(0.65) H24I(0.65) H24J(0.65) C24Z(0.65) H24K(0.65) H24L(0.65) C1F(0.35)
 C1G(0.35) H1GA(0.35) H1GB(0.35) C1H(0.35) H1HA(0.35) H1HB(0.35) C1I(0.35)
 H1IA(0.35) H1IB(0.35) C1J(0.35) H1JA(0.35) H1JB(0.35) C1K(0.35) H1KA(0.35)
 H1KB(0.35) C1L(0.35) H1LA(0.35) H1LB(0.35) C1M(0.35) H1MA(0.35) H1MB(0.35)
4.a Secondary CH2 refined with riding coordinates:
 C4A(H4AA,H4AB), C5E(H5EA,H5EB), C5F(H5FA,H5FB), C5G(H5GA,H5GB), C5H(H5HA,
 H5HB), C5I(H5IA,H5IB), C6A(H6AA,H6AB), C10A(H10E,H10F), C11A(H11G,H11H),
 C12A(H12F,H12G), C16A(H16E,H16F), C17E(H17U,H17V), C17F(H17W,H17X), C17G(H17Y,
 H), C17H(H17Z,HA), C17I(H17,HB), C18A(H18H,H18I), C22A(H22E,H22F), C23E(H23M,
 H23N), C23F(H23O,H23P), C23G(H23Q,H23R), C23H(H23S,H23T), C23I(H23U,H23V),
 C24A(H24O,H24P), C4B(H4BA,H4BB), C5K(H5KA,H5KB), C5L(H5LA,H5LB), C5M(H5MA,
 H5MB), C5N(H5NA,H5NB), C5O(H5OA,H5OB), C6B(H6BA,H6BB), C10B(H10G,H10H),
 C11B(H11J,H11K), C12B(H12H,H12I), C16B(H16G,H16H), C17K(H2,HE), C17L(H3,HF),
 C17M(H4,HG), C17N(H5,HH), C17O(H6,HI), C18B(H18J,H18K), C22B(H22G,H22H),
 C23K(H23W,H23X), C23L(H23Y,HJ), C23M(H23Z,HK), C23N(H23,HL), C23O(H7,HM),
 C24B(H24Q,H24R), C4C(H4CA,H4CB), C5Q(H5QA,H5QB), C5R(H5RA,H5RB), C5S(H5SA,
 H5SB), C5T(H5TA,H5TB), C5U(H5UA,H5UB), C6C(H6CA,H6CB), C10C(H10C,H10D),
 C11C(H11E,H11F), C12C(H12C,H12D), C16C(H16C,H16D), C17Q(H17K,H17L), C17R(H17M,
 H17N), C17S(H17O,H17P), C17T(H17Q,H17R), C17U(H17S,H17T), C18C(H18C,H18D),
 C22C(H22C,H22D), C23Q(H23A,H23B), C23R(H23C,H23D), C23S(H23E,H23F), C23T(H23G,
 H23H), C23U(H23I,H23J), C24C(H24M,H24N), C1N(H1NA,H1NB), C1P(H1PA,H1PB),
 C1Q(H1QA,H1QB), C1R(H1RA,H1RB), C1S(H1SA,H1SB), C20(H20J,H20K), C23(H23K,H23L),
  C4D(H4DA,H4DB), C5V(H5VA,H5VB), C5W(H5WA,H5WB), C5X(H5XA,H5XB), C5Y(H5YA,
 H5YB), C5Z(H5ZA,H5ZB), C6D(H6DA,H6DB), C10D(H10A,H10B), C11D(H11A,H11B),
 C12D(H12A,H12B), C16D(H16A,H16B), C17V(H17A,H17B), C17W(H17C,H17D), C17X(H17E,
 H17F), C17Y(H17G,H17H), C17Z(H17I,H17J), C18D(H18A,H18B), C22D(H22A,H22B),
 C24D(H24A,H24B), C24V(H24C,H24D), C24W(H24E,H24F), C24X(H24G,H24H), C24Y(H24I,
 H24J), C24Z(H24K,H24L), C1G(H1GA,H1GB), C1H(H1HA,H1HB), C1I(H1IA,H1IB),
 C1J(H1JA,H1JB), C1K(H1KA,H1KB), C1L(H1LA,H1LB), C1M(H1MA,H1MB)
4.b Aromatic/amide H refined with riding coordinates:
 N1A(H1A), N2A(H2A), N3A(H3A), N4A(H4A), N5A(H5A), N6A(H6A), N7A(H7A),
 N8A(H8A), N9A(H9A), N1(H1), N1B(H1B), N2B(H2B), N3B(H3B), N5B(H5B), N6B(H6B),
 N7B(H7B), N8B(H8B), N9B(H9B), N1C(H1C), N2C(H2C), N3C(H3C), N4C(H4C), N5C(H5C),
  N6C(H6C), N7C(H7C), N8C(H8C), N9C(H9C), N1D(H1D), N2D(H2D), N3D(H3D),
 N4D(H4D), N5D(H5D), N6D(H6D), N7D(H7D), N8D(H8D), N8D(H8DA), N9D(H9D)
4.c Idealised Me refined as rotating group:
 C2E(H2EA,H2EB,H2EC), C2F(H2FA,H2FB,H2FC), C8E(H8EA,H8EB,H8EC), C8F(H8FA,H8FB,
 H8FC), C14E(H14G,H14H,H14I), C14F(H14J,H14K,H14L), C20E(H20L,H20M,H20N),
 C20F(H20O,H20P,H20Q), C26E(H26M,H26N,H26O), C26F(H26P,H26Q,H26R), C28E(H28S,
 H28T,H28U), C28F(H28V,H28W,H28X), C28G(H28Y,HC,HD), C2K(H2KA,H2KB,H2KC),
 C2L(H2LA,H2LB,H2LC), C8K(H8KA,H8KB,H8KC), C8L(H8LA,H8LB,H8LC), C14K(H14M,H14N,
 H14O), C14L(H14P,H14Q,H14R), C20K(H20R,H20S,H20T), C20L(H20U,H20V,H20W),
 C26K(H26S,H26T,H26U), C26L(H26V,H26W,H26X), C28K(H28Z,HN,HO), C28L(H28,HP,HQ),
 C28M(H8,HR,HS), C2Q(H2QA,H2QB,H2QC), C2R(H2RA,H2RB,H2RC), C8Q(H8QA,H8QB,H8QC),
 C8R(H8RA,H8RB,H8RC), C14Q(H14A,H14B,H14C), C14R(H14D,H14E,H14F), C18Q(H18E,
 H18F,H18G), C20R(H20G,H20H,H20I), C26Q(H26G,H26H,H26I), C26R(H26J,H26K,H26L),
 C28Q(H28J,H28K,H28L), C28R(H28M,H28N,H28O), C28S(H28P,H28Q,H28R), C2V(H2VA,
 H2VB,H2VC), C2W(H2WA,H2WB,H2WC), C8V(H8VA,H8VB,H8VC), C8W(H8WA,H8WB,H8WC),
 C13V(H13A,H13B,H13C), C13W(H13D,H13E,H13F), C20V(H20A,H20B,H20C), C20W(H20D,
 H20E,H20F), C26V(H26A,H26B,H26C), C26W(H26D,H26E,H26F), C28V(H28A,H28B,H28C),
 C28W(H28D,H28E,H28F), C28X(H28G,H28H,H28I)
4.d Idealised tetrahedral OH refined as rotating group:
 O12A(H12E), O11B(H11I), O11C(H11C), O11D(H11D)
;
_olex2_submission_special_instructions 'No special instructions were received'

loop_
_space_group_symop_operation_xyz
'x, y, z'
'-x, -y, z+1/2'
'-y, x, z+3/4'
'y, -x, z+1/4'

loop_
_atom_site_label
_atom_site_type_symbol
_atom_site_fract_x
_atom_site_fract_y
_atom_site_fract_z
_atom_site_U_iso_or_equiv
_atom_site_adp_type
_atom_site_occupancy
_atom_site_site_symmetry_order
_atom_site_calc_flag
_atom_site_refinement_flags_posn
_atom_site_refinement_flags_adp
_atom_site_refinement_flags_occupancy
_atom_site_disorder_assembly
_atom_site_disorder_group
O1A O -0.5841(3) 0.0434(3) 0.72193(7) 0.0453(15) Uani 1 1 d . . . . .
O2A O -0.6020(3) 0.0192(3) 0.69480(7) 0.0384(13) Uani 1 1 d . . . . .
O3A O -0.4935(3) -0.1067(3) 0.66984(6) 0.0409(14) Uani 1 1 d . . . . .
O4A O -0.4846(3) 0.1129(3) 0.64333(7) 0.0418(14) Uani 1 1 d . . . . .
O5A O -0.6079(3) 0.0036(4) 0.61959(6) 0.0463(15) Uani 1 1 d . . . . .
O6A O -0.3805(3) -0.0320(3) 0.59603(7) 0.0444(15) Uani 1 1 d . . . . .
O7A O -0.4740(3) 0.0878(3) 0.56895(7) 0.0419(14) Uani 1 1 d . . . . .
O8A O -0.4957(3) -0.1203(3) 0.54332(6) 0.0355(13) Uani 1 1 d . . . . .
O9A O -0.3524(3) -0.0290(3) 0.52047(7) 0.0423(14) Uani 1 1 d . . . . .
O10A O -0.5585(3) 0.0203(3) 0.49189(7) 0.0387(13) Uani 1 1 d . . . . .
O11A O -0.4592(4) -0.0895(4) 0.46906(7) 0.062(2) Uani 1 1 d . . . . .
O12A O -0.3952(4) -0.0329(4) 0.48847(7) 0.0506(16) Uani 1 1 d . . . . .
H12E H -0.393364 -0.033232 0.498744 0.076 Uiso 1 1 calc R U . . .
N1A N -0.5329(4) -0.0593(4) 0.71112(8) 0.0339(15) Uani 1 1 d . . . . .
H1A H -0.513614 -0.065512 0.720945 0.041 Uiso 1 1 calc R U . . .
N2A N -0.4290(4) -0.0284(4) 0.68677(8) 0.0333(16) Uani 1 1 d . . . . .
H2A H -0.423018 -0.013129 0.696930 0.040 Uiso 1 1 calc R U . . .
N3A N -0.5670(4) 0.0562(4) 0.66050(7) 0.0371(16) Uani 1 1 d . . . . .
H3A H -0.575028 0.040939 0.670596 0.045 Uiso 1 1 calc R U . . .
N4A N -0.5365(4) -0.0620(4) 0.63789(8) 0.0393(17) Uani 1 1 d . . . . .
H4A H -0.523497 -0.065628 0.648252 0.047 Uiso 1 1 calc R U . . .
N5A N -0.4383(4) 0.0584(4) 0.61110(8) 0.0389(17) Uani 1 1 d . . . . .
H5A H -0.455805 0.070392 0.620834 0.047 Uiso 1 1 calc R U . . .
N6A N -0.5499(4) 0.0235(4) 0.58633(8) 0.0326(15) Uani 1 1 d . . . . .
H6A H -0.558116 0.010149 0.596546 0.039 Uiso 1 1 calc R U . . .
N7A N -0.4113(4) -0.0733(4) 0.56107(8) 0.0348(16) Uani 1 1 d . . . . .
H7A H -0.403730 -0.057028 0.571104 0.042 Uiso 1 1 calc R U . . .
N8A N -0.4211(4) 0.0435(4) 0.53773(8) 0.0344(16) Uani 1 1 d . . . . .
H8A H -0.441920 0.047551 0.547465 0.041 Uiso 1 1 calc R U . . .
N9A N -0.5157(4) -0.0669(4) 0.50959(8) 0.0376(17) Uani 1 1 d . . . . .
H9A H -0.507328 -0.079817 0.519825 0.045 Uiso 1 1 calc R U . . .
C1A C -0.5748(5) 0.0032(4) 0.70815(11) 0.0351(19) Uani 1 1 d . . . . .
C2A C -0.5185(5) -0.1171(4) 0.69861(9) 0.0299(18) Uani 1 1 d . . . . .
C2E C -0.4637(6) -0.1737(5) 0.70581(10) 0.047(2) Uani 1 1 d . . . . .
H2EA H -0.453605 -0.213552 0.697787 0.070 Uiso 1 1 calc R U . . .
H2EB H -0.485601 -0.196026 0.715700 0.070 Uiso 1 1 calc R U . . .
H2EC H -0.416341 -0.148153 0.708611 0.070 Uiso 1 1 calc R U . . .
C2F C -0.5920(6) -0.1576(5) 0.69358(12) 0.050(2) Uani 1 1 d . . . . .
H2FA H -0.627761 -0.120622 0.689190 0.075 Uiso 1 1 calc R U . . .
H2FB H -0.614084 -0.182426 0.703158 0.075 Uiso 1 1 calc R U . . .
H2FC H -0.580703 -0.195470 0.685184 0.075 Uiso 1 1 calc R U . . .
C3A C -0.4802(5) -0.0824(4) 0.68374(9) 0.0311(18) Uani 1 1 d . . . . .
C4A C -0.3820(5) 0.0069(4) 0.67380(9) 0.0344(19) Uani 1 1 d . . . . .
H4AA H -0.400981 -0.009159 0.662956 0.041 Uiso 1 1 calc R U . . .
H4AB H -0.329393 -0.011393 0.674883 0.041 Uiso 1 1 calc R U . . .
C5A C -0.3824(5) 0.0944(4) 0.67470(9) 0.0327(19) Uani 1 1 d . . . . .
C5E C -0.3549(5) 0.1224(5) 0.69170(10) 0.041(2) Uani 1 1 d . . . . .
H5EA H -0.359008 0.178071 0.692067 0.049 Uiso 1 1 calc R U . . .
H5EB H -0.388582 0.101626 0.700242 0.049 Uiso 1 1 calc R U . . .
C5F C -0.2746(5) 0.1003(5) 0.69562(10) 0.042(2) Uani 1 1 d . . . . .
H5FA H -0.270789 0.044568 0.696129 0.051 Uiso 1 1 calc R U . . .
H5FB H -0.260540 0.120721 0.706465 0.051 Uiso 1 1 calc R U . . .
C5G C -0.2204(5) 0.1301(5) 0.68275(11) 0.050(2) Uani 1 1 d . . . . .
H5GA H -0.169220 0.110217 0.685002 0.060 Uiso 1 1 calc R U . . .
H5GB H -0.218154 0.185822 0.683549 0.060 Uiso 1 1 calc R U . . .
C5H C -0.2439(5) 0.1077(5) 0.66506(11) 0.045(2) Uani 1 1 d . . . . .
H5HA H -0.212940 0.136318 0.657106 0.054 Uiso 1 1 calc R U . . .
H5HB H -0.233901 0.053261 0.663363 0.054 Uiso 1 1 calc R U . . .
C5I C -0.3282(4) 0.1239(4) 0.66191(10) 0.0355(19) Uani 1 1 d . . . . .
H5IA H -0.335016 0.179222 0.661034 0.043 Uiso 1 1 calc R U . . .
H5IB H -0.342122 0.101704 0.651208 0.043 Uiso 1 1 calc R U . . .
C6A C -0.4629(5) 0.1239(5) 0.67249(10) 0.037(2) Uani 1 1 d . . . . .
H6AA H -0.492509 0.109780 0.682300 0.044 Uiso 1 1 calc R U . . .
H6AB H -0.460915 0.179690 0.672090 0.044 Uiso 1 1 calc R U . . .
C7A C -0.5049(5) 0.0967(4) 0.65763(10) 0.0340(19) Uani 1 1 d . . . . .
C8A C -0.6240(5) 0.0348(6) 0.64784(10) 0.044(2) Uani 1 1 d . . . . .
C8E C -0.6813(5) -0.0180(7) 0.65635(11) 0.058(3) Uani 1 1 d . . . . .
H8EA H -0.720755 -0.032324 0.648560 0.086 Uiso 1 1 calc R U . . .
H8EB H -0.704114 0.008385 0.665663 0.086 Uiso 1 1 calc R U . . .
H8EC H -0.655249 -0.063348 0.660244 0.086 Uiso 1 1 calc R U . . .
C8F C -0.6636(6) 0.1052(7) 0.64154(11) 0.060(3) Uani 1 1 d . . . . .
H8FA H -0.626289 0.139538 0.636744 0.090 Uiso 1 1 calc R U . . .
H8FB H -0.689330 0.130487 0.650629 0.090 Uiso 1 1 calc R U . . .
H8FC H -0.700654 0.090959 0.633195 0.090 Uiso 1 1 calc R U . . .
C9A C -0.5856(5) -0.0093(6) 0.63351(11) 0.044(2) Uani 1 1 d . . . . .
C10A C -0.5033(5) -0.1141(5) 0.62608(11) 0.047(2) Uani 1 1 d . . . . .
H10E H -0.515471 -0.096536 0.614879 0.057 Uiso 1 1 calc R U . . .
H10F H -0.526363 -0.164534 0.627536 0.057 Uiso 1 1 calc R U . . .
C11A C -0.4194(6) -0.1209(6) 0.62775(11) 0.051(2) Uani 1 1 d . . . . .
H11G H -0.400299 -0.156659 0.619426 0.061 Uiso 1 1 calc R U . . .
H11H H -0.407277 -0.141687 0.638681 0.061 Uiso 1 1 calc R U . . .
C12A C -0.3790(5) -0.0439(5) 0.62563(10) 0.045(2) Uani 1 1 d . . . . .
H12F H -0.393070 -0.010407 0.634830 0.054 Uiso 1 1 calc R U . . .
H12G H -0.323767 -0.051936 0.626082 0.054 Uiso 1 1 calc R U . . .
C13A C -0.3989(5) -0.0055(5) 0.60965(10) 0.036(2) Uani 1 1 d . . . . .
C14A C -0.4542(5) 0.1103(5) 0.59740(10) 0.038(2) Uani 1 1 d . . . . .
C14E C -0.5108(5) 0.1697(5) 0.60368(11) 0.048(2) Uani 1 1 d . . . . .
H14G H -0.552527 0.144341 0.609317 0.072 Uiso 1 1 calc R U . . .
H14H H -0.530661 0.198689 0.594413 0.072 Uiso 1 1 calc R U . . .
H14I H -0.485278 0.203937 0.611305 0.072 Uiso 1 1 calc R U . . .
C14F C -0.3807(6) 0.1475(6) 0.59215(12) 0.058(3) Uani 1 1 d . . . . .
H14J H -0.361913 0.179573 0.601031 0.087 Uiso 1 1 calc R U . . .
H14K H -0.389573 0.178330 0.582392 0.087 Uiso 1 1 calc R U . . .
H14L H -0.343206 0.108448 0.589663 0.087 Uiso 1 1 calc R U . . .
C15A C -0.4931(5) 0.0709(4) 0.58307(10) 0.0326(19) Uani 1 1 d . . . . .
C16A C -0.5984(5) -0.0069(5) 0.57363(10) 0.037(2) Uani 1 1 d . . . . .
H16E H -0.579044 0.010066 0.562877 0.044 Uiso 1 1 calc R U . . .
H16F H -0.649535 0.014770 0.575010 0.044 Uiso 1 1 calc R U . . .
C17A C -0.6050(4) -0.0930(4) 0.57339(9) 0.0286(18) Uani 1 1 d . . . . .
C17E C -0.6413(4) -0.1245(4) 0.58887(10) 0.0322(18) Uani 1 1 d . . . . .
H17U H -0.634222 -0.179914 0.588968 0.039 Uiso 1 1 calc R U . . .
H17V H -0.614150 -0.103753 0.598461 0.039 Uiso 1 1 calc R U . . .
C17F C -0.7245(5) -0.1077(5) 0.59083(10) 0.038(2) Uani 1 1 d . . . . .
H17W H -0.731517 -0.052927 0.592624 0.046 Uiso 1 1 calc R U . . .
H17X H -0.743987 -0.134604 0.600569 0.046 Uiso 1 1 calc R U . . .
C17G C -0.7697(5) -0.1322(5) 0.57568(10) 0.037(2) Uani 1 1 d . . . . .
H17Y H -0.768575 -0.187881 0.574765 0.045 Uiso 1 1 calc R U . . .
H H -0.822925 -0.116337 0.576957 0.045 Uiso 1 1 calc R U . . .
C17H C -0.7372(5) -0.0973(5) 0.56009(10) 0.039(2) Uani 1 1 d . . . . .
H17Z H -0.764765 -0.117108 0.550468 0.047 Uiso 1 1 calc R U . . .
HA H -0.744101 -0.041897 0.560391 0.047 Uiso 1 1 calc R U . . .
C17I C -0.6533(5) -0.1156(5) 0.55839(10) 0.0348(19) Uani 1 1 d . . . . .
H17 H -0.633413 -0.089268 0.548611 0.042 Uiso 1 1 calc R U . . .
HB H -0.647689 -0.170504 0.556520 0.042 Uiso 1 1 calc R U . . .
C18A C -0.5250(5) -0.1276(4) 0.57226(9) 0.0307(18) Uani 1 1 d . . . . .
H18H H -0.496923 -0.113174 0.582261 0.037 Uiso 1 1 calc R U . . .
H18I H -0.530208 -0.183251 0.572389 0.037 Uiso 1 1 calc R U . . .
C19A C -0.4770(5) -0.1063(4) 0.55754(10) 0.0312(18) Uani 1 1 d . . . . .
C20A C -0.3512(5) -0.0631(5) 0.54895(10) 0.038(2) Uani 1 1 d . . . . .
C20E C -0.2885(5) -0.0178(5) 0.55779(11) 0.047(2) Uani 1 1 d . . . . .
H20L H -0.247985 -0.005961 0.550031 0.070 Uiso 1 1 calc R U . . .
H20M H -0.268040 -0.047898 0.566820 0.070 Uiso 1 1 calc R U . . .
H20N H -0.309723 0.029238 0.562116 0.070 Uiso 1 1 calc R U . . .
C20F C -0.3221(5) -0.1398(5) 0.54326(11) 0.045(2) Uani 1 1 d . . . . .
H20O H -0.364526 -0.170230 0.539299 0.068 Uiso 1 1 calc R U . . .
H20P H -0.297700 -0.165670 0.552436 0.068 Uiso 1 1 calc R U . . .
H20Q H -0.285571 -0.132622 0.534403 0.068 Uiso 1 1 calc R U . . .
C21A C -0.3771(4) -0.0152(5) 0.53442(10) 0.0339(19) Uani 1 1 d . . . . .
C22A C -0.4356(4) 0.1023(5) 0.52525(10) 0.0353(19) Uani 1 1 d . . . . .
H22E H -0.414048 0.084922 0.514727 0.042 Uiso 1 1 calc R U . . .
H22F H -0.407959 0.148535 0.528478 0.042 Uiso 1 1 calc R U . . .
C23A C -0.5184(5) 0.1234(5) 0.52238(10) 0.0350(19) Uani 1 1 d . . . . .
C23E C -0.5511(5) 0.1698(5) 0.53683(10) 0.042(2) Uani 1 1 d . . . . .
H23M H -0.557217 0.136257 0.546429 0.050 Uiso 1 1 calc R U . . .
H23N H -0.514783 0.209937 0.539831 0.050 Uiso 1 1 calc R U . . .
C23F C -0.6267(5) 0.2056(5) 0.53278(12) 0.050(2) Uani 1 1 d . . . . .
H23O H -0.664312 0.165500 0.530624 0.060 Uiso 1 1 calc R U . . .
H23P H -0.644424 0.235487 0.542264 0.060 Uiso 1 1 calc R U . . .
C23G C -0.6205(6) 0.2562(5) 0.51797(12) 0.059(3) Uani 1 1 d . . . . .
H23Q H -0.670589 0.278419 0.515551 0.071 Uiso 1 1 calc R U . . .
H23R H -0.585228 0.298103 0.520386 0.071 Uiso 1 1 calc R U . . .
C23H C -0.5929(6) 0.2135(6) 0.50323(11) 0.052(2) Uani 1 1 d . . . . .
H23S H -0.586102 0.248728 0.493944 0.063 Uiso 1 1 calc R U . . .
H23T H -0.630857 0.175245 0.500018 0.063 Uiso 1 1 calc R U . . .
C23I C -0.5185(5) 0.1749(5) 0.50703(10) 0.041(2) Uani 1 1 d . . . . .
H23U H -0.479368 0.214179 0.508493 0.049 Uiso 1 1 calc R U . . .
H23V H -0.503789 0.144001 0.497448 0.049 Uiso 1 1 calc R U . . .
C24A C -0.5673(5) 0.0506(5) 0.52016(10) 0.0359(19) Uani 1 1 d . . . . .
H24O H -0.564275 0.020793 0.530379 0.043 Uiso 1 1 calc R U . . .
H24P H -0.620613 0.066186 0.518768 0.043 Uiso 1 1 calc R U . . .
C25A C -0.5472(4) 0.0009(5) 0.50643(10) 0.0331(19) Uani 1 1 d . . . . .
C26A C -0.4954(6) -0.1190(5) 0.49671(10) 0.045(2) Uani 1 1 d . . . . .
C26E C -0.4424(7) -0.1803(5) 0.50420(12) 0.063(3) Uani 1 1 d . . . . .
H26M H -0.400128 -0.155682 0.509789 0.095 Uiso 1 1 calc R U . . .
H26N H -0.423048 -0.212768 0.495451 0.095 Uiso 1 1 calc R U . . .
H26O H -0.470839 -0.210894 0.512062 0.095 Uiso 1 1 calc R U . . .
C26F C -0.5668(7) -0.1552(6) 0.48929(12) 0.066(3) Uani 1 1 d . . . . .
H26P H -0.595163 -0.181277 0.497904 0.099 Uiso 1 1 calc R U . . .
H26Q H -0.552169 -0.191601 0.480829 0.099 Uiso 1 1 calc R U . . .
H26R H -0.598538 -0.115877 0.484418 0.099 Uiso 1 1 calc R U . . .
C27A C -0.4506(6) -0.0792(5) 0.48338(11) 0.047(2) Uani 1 1 d . . . . .
C28A C -0.6232(5) 0.1168(5) 0.72201(12) 0.043(2) Uani 1 1 d . . . . .
C28E C -0.7053(5) 0.1059(6) 0.71776(13) 0.055(3) Uani 1 1 d . . . . .
H28S H -0.710108 0.094984 0.706052 0.083 Uiso 1 1 calc R U . . .
H28T H -0.733430 0.151973 0.720377 0.083 Uiso 1 1 calc R U . . .
H28U H -0.725801 0.063623 0.724097 0.083 Uiso 1 1 calc R U . . .
C28F C -0.6113(6) 0.1433(6) 0.73955(12) 0.063(3) Uani 1 1 d . . . . .
H28V H -0.635897 0.107974 0.747086 0.094 Uiso 1 1 calc R U . . .
H28W H -0.633325 0.193657 0.740916 0.094 Uiso 1 1 calc R U . . .
H28X H -0.557172 0.145312 0.741926 0.094 Uiso 1 1 calc R U . . .
C28G C -0.5824(6) 0.1710(6) 0.71061(13) 0.062(3) Uani 1 1 d . . . . .
H28Y H -0.527741 0.164708 0.711887 0.092 Uiso 1 1 calc R U . . .
HC H -0.596417 0.222987 0.713348 0.092 Uiso 1 1 calc R U . . .
HD H -0.596659 0.160219 0.699268 0.092 Uiso 1 1 calc R U . . .
O1B O -0.3676(3) 0.4557(3) 0.52923(6) 0.0343(13) Uani 1 1 d . . . . .
O2B O -0.3470(3) 0.4785(3) 0.55619(6) 0.0340(13) Uani 1 1 d . . . . .
O3B O -0.4539(3) 0.6055(3) 0.58157(6) 0.0391(14) Uani 1 1 d . . . . .
O4B O -0.4627(3) 0.3856(3) 0.60790(6) 0.0351(13) Uani 1 1 d . . . . .
O5B O -0.3408(3) 0.4953(3) 0.63221(6) 0.0440(15) Uani 1 1 d . . . . .
O6B O -0.5680(3) 0.5297(3) 0.65495(7) 0.0443(14) Uani 1 1 d . . . . .
O7B O -0.4747(3) 0.4111(3) 0.68228(7) 0.0430(14) Uani 1 1 d . . . . .
O8B O -0.4542(3) 0.6201(3) 0.70793(6) 0.0354(13) Uani 1 1 d . . . . .
O9B O -0.5988(3) 0.5273(3) 0.73052(7) 0.0427(14) Uani 1 1 d . . . . .
O10B O -0.3931(3) 0.4778(3) 0.75903(6) 0.0399(14) Uani 1 1 d . . . . .
O11B O -0.5565(4) 0.5368(4) 0.76223(7) 0.0485(16) Uani 1 1 d . . . . .
H11I H -0.554191 0.529950 0.752072 0.073 Uiso 1 1 calc R U . . .
O12B O -0.4878(4) 0.5893(4) 0.78145(8) 0.0568(18) Uani 1 1 d . . . . .
N1 N -0.4123(4) 0.5595(4) 0.61383(8) 0.0439(18) Uani 1 1 d . . . . .
H1 H -0.426367 0.562143 0.603525 0.053 Uiso 1 1 calc R U . . .
N1B N -0.4147(4) 0.5582(3) 0.54019(7) 0.0295(15) Uani 1 1 d . . . . .
H1B H -0.434205 0.564443 0.530385 0.035 Uiso 1 1 calc R U . . .
N2B N -0.5189(4) 0.5263(4) 0.56474(8) 0.0348(16) Uani 1 1 d . . . . .
H2B H -0.524761 0.510956 0.554574 0.042 Uiso 1 1 calc R U . . .
N3B N -0.3800(3) 0.4424(4) 0.59112(7) 0.0333(15) Uani 1 1 d . . . . .
H3B H -0.372229 0.458392 0.581073 0.040 Uiso 1 1 calc R U . . .
N5B N -0.5099(4) 0.4393(4) 0.64016(8) 0.0384(17) Uani 1 1 d . . . . .
H5B H -0.493395 0.426632 0.630380 0.046 Uiso 1 1 calc R U . . .
N6B N -0.3984(4) 0.4756(4) 0.66515(8) 0.0323(15) Uani 1 1 d . . . . .
H6B H -0.389583 0.488643 0.654938 0.039 Uiso 1 1 calc R U . . .
N7B N -0.5384(4) 0.5721(4) 0.68989(7) 0.0325(16) Uani 1 1 d . . . . .
H7B H -0.546038 0.556623 0.679794 0.039 Uiso 1 1 calc R U . . .
N8B N -0.5277(4) 0.4545(4) 0.71391(8) 0.0341(16) Uani 1 1 d . . . . .
H8B H -0.505565 0.451467 0.704287 0.041 Uiso 1 1 calc R U . . .
N9B N -0.4340(4) 0.5642(4) 0.74101(8) 0.0358(16) Uani 1 1 d . . . . .
H9B H -0.443374 0.575291 0.730714 0.043 Uiso 1 1 calc R U . . .
C1B C -0.3730(4) 0.4961(4) 0.54314(9) 0.0277(17) Uani 1 1 d . . . . .
C2B C -0.4288(5) 0.6158(4) 0.55271(10) 0.0329(19) Uani 1 1 d . . . . .
C2K C -0.4846(5) 0.6733(5) 0.54529(10) 0.041(2) Uani 1 1 d . . . . .
H2KA H -0.531539 0.647532 0.542320 0.061 Uiso 1 1 calc R U . . .
H2KB H -0.462189 0.696077 0.535491 0.061 Uiso 1 1 calc R U . . .
H2KC H -0.495375 0.712866 0.553335 0.061 Uiso 1 1 calc R U . . .
C2L C -0.3555(5) 0.6539(5) 0.55745(10) 0.040(2) Uani 1 1 d . . . . .
H2LA H -0.331521 0.675053 0.547661 0.060 Uiso 1 1 calc R U . . .
H2LB H -0.321642 0.616816 0.562475 0.060 Uiso 1 1 calc R U . . .
H2LC H -0.365877 0.694501 0.565273 0.060 Uiso 1 1 calc R U . . .
C3B C -0.4677(4) 0.5816(4) 0.56781(10) 0.0299(18) Uani 1 1 d . . . . .
C4B C -0.5646(5) 0.4912(4) 0.57744(9) 0.0299(18) Uani 1 1 d . . . . .
H4BA H -0.617218 0.509440 0.576381 0.036 Uiso 1 1 calc R U . . .
H4BB H -0.545570 0.507653 0.588259 0.036 Uiso 1 1 calc R U . . .
C5B C -0.5647(4) 0.4052(4) 0.57686(9) 0.0293(18) Uani 1 1 d . . . . .
C5K C -0.5912(5) 0.3775(5) 0.55997(10) 0.038(2) Uani 1 1 d . . . . .
H5KA H -0.558307 0.399723 0.551448 0.046 Uiso 1 1 calc R U . . .
H5KB H -0.585422 0.321935 0.559443 0.046 Uiso 1 1 calc R U . . .
C5L C -0.6735(5) 0.3979(5) 0.55618(10) 0.042(2) Uani 1 1 d . . . . .
H5LA H -0.678467 0.453430 0.555553 0.050 Uiso 1 1 calc R U . . .
H5LB H -0.687540 0.376704 0.545390 0.050 Uiso 1 1 calc R U . . .
C5M C -0.7272(5) 0.3676(5) 0.56915(11) 0.044(2) Uani 1 1 d . . . . .
H5MA H -0.729043 0.311887 0.568486 0.052 Uiso 1 1 calc R U . . .
H5MB H -0.778681 0.387186 0.567059 0.052 Uiso 1 1 calc R U . . .
C5N C -0.7016(5) 0.3916(5) 0.58653(11) 0.043(2) Uani 1 1 d . . . . .
H5NA H -0.709249 0.446571 0.587835 0.051 Uiso 1 1 calc R U . . .
H5NB H -0.733379 0.365568 0.594746 0.051 Uiso 1 1 calc R U . . .
C5O C -0.6195(5) 0.3729(5) 0.58971(10) 0.040(2) Uani 1 1 d . . . . .
H5OA H -0.613755 0.317337 0.590033 0.048 Uiso 1 1 calc R U . . .
H5OB H -0.605349 0.392740 0.600611 0.048 Uiso 1 1 calc R U . . .
C6B C -0.4849(4) 0.3752(5) 0.57896(9) 0.0327(18) Uani 1 1 d . . . . .
H6BA H -0.487323 0.319377 0.579091 0.039 Uiso 1 1 calc R U . . .
H6BB H -0.455243 0.390055 0.569218 0.039 Uiso 1 1 calc R U . . .
C7B C -0.4424(4) 0.4005(5) 0.59398(10) 0.036(2) Uani 1 1 d . . . . .
C8B C -0.3248(5) 0.4627(5) 0.60359(9) 0.042(2) Uani 1 1 d . . . . .
C8K C -0.2677(6) 0.5165(7) 0.59535(12) 0.067(3) Uani 1 1 d . . . . .
H8KA H -0.292228 0.564917 0.593069 0.100 Uiso 1 1 calc R U . . .
H8KB H -0.250045 0.494064 0.585078 0.100 Uiso 1 1 calc R U . . .
H8KC H -0.224686 0.524508 0.602675 0.100 Uiso 1 1 calc R U . . .
C8L C -0.2849(5) 0.3912(6) 0.60981(11) 0.056(3) Uani 1 1 d . . . . .
H8LA H -0.255273 0.403478 0.619580 0.083 Uiso 1 1 calc R U . . .
H8LB H -0.251389 0.371716 0.601268 0.083 Uiso 1 1 calc R U . . .
H8LC H -0.322710 0.352844 0.612565 0.083 Uiso 1 1 calc R U . . .
C9B C -0.3611(5) 0.5068(5) 0.61791(10) 0.037(2) Uani 1 1 d . . . . .
C10B C -0.4462(5) 0.6132(5) 0.62542(11) 0.048(2) Uani 1 1 d . . . . .
H10G H -0.424048 0.663738 0.623545 0.057 Uiso 1 1 calc R U . . .
H10H H -0.433120 0.597571 0.636698 0.057 Uiso 1 1 calc R U . . .
C11B C -0.5304(6) 0.6189(6) 0.62403(12) 0.055(3) Uani 1 1 d . . . . .
H11J H -0.543528 0.640809 0.613264 0.066 Uiso 1 1 calc R U . . .
H11K H -0.549461 0.653412 0.632610 0.066 Uiso 1 1 calc R U . . .
C12B C -0.5691(5) 0.5426(6) 0.62581(10) 0.045(2) Uani 1 1 d . . . . .
H12H H -0.624501 0.549708 0.625280 0.054 Uiso 1 1 calc R U . . .
H12I H -0.554105 0.509637 0.616591 0.054 Uiso 1 1 calc R U . . .
C13B C -0.5491(4) 0.5051(5) 0.64157(10) 0.038(2) Uani 1 1 d . . . . .
C14B C -0.4933(5) 0.3883(5) 0.65366(9) 0.0355(19) Uani 1 1 d . . . . .
C14K C -0.5665(5) 0.3491(5) 0.65922(12) 0.051(2) Uani 1 1 d . . . . .
H14M H -0.603096 0.387270 0.662758 0.077 Uiso 1 1 calc R U . . .
H14N H -0.555407 0.315040 0.668356 0.077 Uiso 1 1 calc R U . . .
H14O H -0.587655 0.320114 0.650098 0.077 Uiso 1 1 calc R U . . .
C14L C -0.4367(5) 0.3293(5) 0.64740(10) 0.043(2) Uani 1 1 d . . . . .
H14P H -0.458747 0.301981 0.638137 0.064 Uiso 1 1 calc R U . . .
H14Q H -0.424899 0.293677 0.656202 0.064 Uiso 1 1 calc R U . . .
H14R H -0.390348 0.354721 0.643865 0.064 Uiso 1 1 calc R U . . .
C15B C -0.4559(5) 0.4285(4) 0.66836(9) 0.0319(18) Uani 1 1 d . . . . .
C16B C -0.3504(5) 0.5057(4) 0.67794(9) 0.0317(18) Uani 1 1 d . . . . .
H16G H -0.299141 0.484330 0.676628 0.038 Uiso 1 1 calc R U . . .
H16H H -0.370069 0.488625 0.688662 0.038 Uiso 1 1 calc R U . . .
C17B C -0.3444(5) 0.5929(4) 0.67815(9) 0.0304(19) Uani 1 1 d . . . . .
C17K C -0.3073(5) 0.6239(4) 0.66256(9) 0.0322(19) Uani 1 1 d . . . . .
H2 H -0.333693 0.602463 0.652959 0.039 Uiso 1 1 calc R U . . .
HE H -0.314545 0.679300 0.662292 0.039 Uiso 1 1 calc R U . . .
C17L C -0.2239(5) 0.6074(5) 0.66092(10) 0.038(2) Uani 1 1 d . . . . .
H3 H -0.203738 0.634736 0.651307 0.046 Uiso 1 1 calc R U . . .
HF H -0.216793 0.552681 0.658992 0.046 Uiso 1 1 calc R U . . .
C17M C -0.1792(5) 0.6308(4) 0.67623(10) 0.0361(19) Uani 1 1 d . . . . .
H4 H -0.126113 0.614141 0.675052 0.043 Uiso 1 1 calc R U . . .
HG H -0.179419 0.686467 0.677178 0.043 Uiso 1 1 calc R U . . .
C17N C -0.2121(5) 0.5969(5) 0.69153(11) 0.042(2) Uani 1 1 d . . . . .
H5 H -0.184567 0.616398 0.701180 0.050 Uiso 1 1 calc R U . . .
HH H -0.205738 0.541414 0.691239 0.050 Uiso 1 1 calc R U . . .
C17O C -0.2956(5) 0.6158(5) 0.69318(10) 0.037(2) Uani 1 1 d . . . . .
H6 H -0.300771 0.670818 0.694953 0.044 Uiso 1 1 calc R U . . .
HI H -0.315655 0.590009 0.703009 0.044 Uiso 1 1 calc R U . . .
C18B C -0.4245(4) 0.6273(4) 0.67913(9) 0.0304(18) Uani 1 1 d . . . . .
H18J H -0.419397 0.682989 0.679135 0.036 Uiso 1 1 calc R U . . .
H18K H -0.452035 0.613234 0.669046 0.036 Uiso 1 1 calc R U . . .
C19B C -0.4722(5) 0.6054(4) 0.69351(10) 0.0329(19) Uani 1 1 d . . . . .
C20B C -0.5990(4) 0.5604(4) 0.70212(10) 0.0318(18) Uani 1 1 d . . . . .
C20K C -0.6607(5) 0.5157(6) 0.69349(12) 0.049(2) Uani 1 1 d . . . . .
H20R H -0.641809 0.465285 0.690763 0.073 Uiso 1 1 calc R U . . .
H20S H -0.675452 0.541971 0.683425 0.073 Uiso 1 1 calc R U . . .
H20T H -0.704631 0.511173 0.700712 0.073 Uiso 1 1 calc R U . . .
C20L C -0.6287(5) 0.6363(5) 0.70772(11) 0.044(2) Uani 1 1 d . . . . .
H20U H -0.670147 0.628647 0.715498 0.066 Uiso 1 1 calc R U . . .
H20V H -0.647212 0.664715 0.698248 0.066 Uiso 1 1 calc R U . . .
H20W H -0.588062 0.664597 0.713047 0.066 Uiso 1 1 calc R U . . .
C21B C -0.5728(5) 0.5127(4) 0.71689(10) 0.0326(19) Uani 1 1 d . . . . .
C22B C -0.5132(4) 0.3953(5) 0.72598(10) 0.0347(19) Uani 1 1 d . . . . .
H22G H -0.540633 0.349347 0.722540 0.042 Uiso 1 1 calc R U . . .
H22H H -0.534844 0.411660 0.736571 0.042 Uiso 1 1 calc R U . . .
C23B C -0.4303(5) 0.3741(4) 0.72881(9) 0.0323(18) Uani 1 1 d . . . . .
C23K C -0.3979(5) 0.3277(5) 0.71432(10) 0.039(2) Uani 1 1 d . . . . .
H23W H -0.434719 0.288020 0.711306 0.047 Uiso 1 1 calc R U . . .
H23X H -0.391788 0.361403 0.704759 0.047 Uiso 1 1 calc R U . . .
C23L C -0.3237(5) 0.2912(5) 0.71796(11) 0.043(2) Uani 1 1 d . . . . .
H23Y H -0.285240 0.330631 0.719937 0.051 Uiso 1 1 calc R U . . .
HJ H -0.307463 0.260998 0.708393 0.051 Uiso 1 1 calc R U . . .
C23M C -0.3295(6) 0.2396(5) 0.73311(12) 0.057(3) Uani 1 1 d . . . . .
H23Z H -0.365488 0.198042 0.730892 0.068 Uiso 1 1 calc R U . . .
HK H -0.279587 0.217092 0.735487 0.068 Uiso 1 1 calc R U . . .
C23N C -0.3559(5) 0.2841(6) 0.74755(11) 0.048(2) Uani 1 1 d . . . . .
H23 H -0.317680 0.322893 0.750311 0.058 Uiso 1 1 calc R U . . .
HL H -0.361431 0.250211 0.757101 0.058 Uiso 1 1 calc R U . . .
C23O C -0.4309(5) 0.3223(5) 0.74401(10) 0.040(2) Uani 1 1 d . . . . .
H7 H -0.445670 0.352652 0.753671 0.048 Uiso 1 1 calc R U . . .
HM H -0.469882 0.282878 0.742450 0.048 Uiso 1 1 calc R U . . .
C24B C -0.3810(5) 0.4459(4) 0.73079(9) 0.0317(18) Uani 1 1 d . . . . .
H24Q H -0.327821 0.430192 0.732246 0.038 Uiso 1 1 calc R U . . .
H24R H -0.383946 0.475585 0.720546 0.038 Uiso 1 1 calc R U . . .
C25B C -0.4025(5) 0.4960(4) 0.74476(9) 0.0319(19) Uani 1 1 d . . . . .
C26B C -0.4525(6) 0.6194(5) 0.75381(10) 0.045(2) Uani 1 1 d . . . . .
C26K C -0.3809(7) 0.6538(6) 0.76110(13) 0.069(3) Uani 1 1 d . . . . .
H26S H -0.348270 0.613387 0.765232 0.103 Uiso 1 1 calc R U . . .
H26T H -0.394472 0.687666 0.770109 0.103 Uiso 1 1 calc R U . . .
H26U H -0.354039 0.682309 0.752638 0.103 Uiso 1 1 calc R U . . .
C26L C -0.5047(7) 0.6793(5) 0.74594(12) 0.065(3) Uani 1 1 d . . . . .
H26V H -0.517117 0.718067 0.754058 0.098 Uiso 1 1 calc R U . . .
H26W H -0.551233 0.654989 0.742153 0.098 Uiso 1 1 calc R U . . .
H26X H -0.478886 0.702694 0.736633 0.098 Uiso 1 1 calc R U . . .
C27B C -0.4995(6) 0.5787(5) 0.76692(11) 0.044(2) Uani 1 1 d . . . . .
C28B C -0.3284(5) 0.3819(5) 0.52905(9) 0.035(2) Uani 1 1 d . . . . .
C28K C -0.2447(5) 0.3923(5) 0.53236(12) 0.045(2) Uani 1 1 d . . . . .
H28Z H -0.225263 0.433732 0.525614 0.068 Uiso 1 1 calc R U . . .
HN H -0.217709 0.345664 0.529642 0.068 Uiso 1 1 calc R U . . .
HO H -0.237018 0.404246 0.543946 0.068 Uiso 1 1 calc R U . . .
C28L C -0.3403(5) 0.3564(5) 0.51166(11) 0.049(2) Uani 1 1 d . . . . .
H28 H -0.394484 0.354106 0.509327 0.074 Uiso 1 1 calc R U . . .
HP H -0.318013 0.306199 0.510174 0.074 Uiso 1 1 calc R U . . .
HQ H -0.316090 0.392157 0.504175 0.074 Uiso 1 1 calc R U . . .
C28M C -0.3662(6) 0.3272(5) 0.54080(12) 0.051(2) Uani 1 1 d . . . . .
H8 H -0.356410 0.343106 0.552084 0.077 Uiso 1 1 calc R U . . .
HR H -0.345783 0.276384 0.539088 0.077 Uiso 1 1 calc R U . . .
HS H -0.420710 0.326806 0.538794 0.077 Uiso 1 1 calc R U . . .
O1C O -0.0819(3) 0.0866(3) 0.53321(7) 0.0457(15) Uani 1 1 d . . . . .
O2C O -0.1004(3) 0.0532(3) 0.56017(7) 0.0393(13) Uani 1 1 d . . . . .
O3C O 0.0102(3) -0.0859(3) 0.58282(7) 0.0393(14) Uani 1 1 d . . . . .
O4C O 0.0063(3) 0.1115(3) 0.61480(7) 0.0436(14) Uani 1 1 d . . . . .
O5C O -0.1133(3) -0.0129(3) 0.63522(7) 0.0446(15) Uani 1 1 d . . . . .
O6C O 0.1187(3) -0.0581(3) 0.65721(7) 0.0420(14) Uani 1 1 d . . . . .
O7C O 0.0268(3) 0.0488(3) 0.68630(7) 0.0421(14) Uani 1 1 d . . . . .
O8C O 0.0055(3) -0.1652(3) 0.70913(7) 0.0373(13) Uani 1 1 d . . . . .
O9C O 0.1483(3) -0.0773(3) 0.73290(7) 0.0459(15) Uani 1 1 d . . . . .
O10C O -0.0612(4) -0.0334(4) 0.76125(7) 0.0554(18) Uani 1 1 d . . . . .
O11C O 0.1032(4) -0.0827(4) 0.76463(7) 0.0511(16) Uani 1 1 d . . . . .
H11C H 0.108208 -0.084703 0.754420 0.077 Uiso 1 1 calc R U . . .
O12C O 0.0395(5) -0.1424(4) 0.78392(8) 0.066(2) Uani 1 1 d . . . . .
N1C N -0.0303(4) -0.0186(4) 0.54263(8) 0.0346(16) Uani 1 1 d . . . . .
H1C H -0.009645 -0.020116 0.532841 0.041 Uiso 1 1 calc R U . . .
N2C N 0.0720(4) 0.0045(4) 0.56799(8) 0.0328(15) Uani 1 1 d . . . . .
H2C H 0.076710 0.026342 0.558374 0.039 Uiso 1 1 calc R U . . .
N3C N -0.0742(4) 0.0643(4) 0.59591(8) 0.0409(17) Uani 1 1 d . . . . .
H3C H -0.081413 0.054614 0.585465 0.049 Uiso 1 1 calc R U . . .
N4C N -0.0401(4) -0.0646(4) 0.61531(8) 0.0403(17) Uani 1 1 d . . . . .
H4C H -0.024200 -0.060035 0.605153 0.048 Uiso 1 1 calc R U . . .
N5C N 0.0580(4) 0.0373(4) 0.64385(8) 0.0355(16) Uani 1 1 d . . . . .
H5C H 0.040737 0.052709 0.634326 0.043 Uiso 1 1 calc R U . . .
N6C N -0.0501(4) -0.0084(3) 0.66821(8) 0.0335(15) Uani 1 1 d . . . . .
H6C H -0.059557 -0.017317 0.657822 0.040 Uiso 1 1 calc R U . . .
N7C N 0.0902(4) -0.1115(3) 0.69190(8) 0.0316(15) Uani 1 1 d . . . . .
H7C H 0.097489 -0.093692 0.681978 0.038 Uiso 1 1 calc R U . . .
N8C N 0.0786(4) -0.0002(4) 0.71682(8) 0.0383(17) Uani 1 1 d D . . . .
H8C H 0.054673 0.004981 0.707455 0.046 Uiso 1 1 calc R U . A 1
N9C N -0.0161(4) -0.1169(5) 0.74340(8) 0.050(2) Uani 1 1 d . . . . .
H9C H -0.008492 -0.128273 0.733047 0.060 Uiso 1 1 calc R U . . .
C1C C -0.0738(5) 0.0408(5) 0.54646(10) 0.0352(19) Uani 1 1 d . . . . .
C2C C -0.0155(5) -0.0812(4) 0.55389(10) 0.0338(19) Uani 1 1 d . . . . .
C2Q C 0.0409(5) -0.1339(5) 0.54591(10) 0.040(2) Uani 1 1 d . . . . .
H2QA H 0.089527 -0.108142 0.544767 0.060 Uiso 1 1 calc R U . . .
H2QB H 0.022350 -0.148736 0.535078 0.060 Uiso 1 1 calc R U . . .
H2QC H 0.047209 -0.179000 0.552723 0.060 Uiso 1 1 calc R U . . .
C2R C -0.0890(5) -0.1221(5) 0.55803(11) 0.045(2) Uani 1 1 d . . . . .
H2RA H -0.079076 -0.161074 0.566268 0.068 Uiso 1 1 calc R U . . .
H2RB H -0.109397 -0.145665 0.548128 0.068 Uiso 1 1 calc R U . . .
H2RC H -0.125651 -0.085811 0.562363 0.068 Uiso 1 1 calc R U . . .
C3C C 0.0227(4) -0.0526(4) 0.56960(9) 0.0285(17) Uani 1 1 d . . . . .
C4C C 0.1181(5) 0.0319(4) 0.58162(10) 0.037(2) Uani 1 1 d . . . . .
H4CA H 0.171310 0.017454 0.579612 0.044 Uiso 1 1 calc R U . . .
H4CB H 0.101567 0.006315 0.591768 0.044 Uiso 1 1 calc R U . . .
C5C C 0.1144(5) 0.1181(4) 0.58433(9) 0.0324(18) Uani 1 1 d . . . . .
C5Q C 0.1451(5) 0.1603(5) 0.56929(10) 0.039(2) Uani 1 1 d . . . . .
H5QA H 0.117523 0.143008 0.559456 0.047 Uiso 1 1 calc R U . . .
H5QB H 0.135048 0.214926 0.570642 0.047 Uiso 1 1 calc R U . . .
C5R C 0.2292(5) 0.1490(5) 0.56653(10) 0.045(2) Uani 1 1 d . . . . .
H5RA H 0.238486 0.095991 0.563251 0.054 Uiso 1 1 calc R U . . .
H5RB H 0.246040 0.181952 0.557458 0.054 Uiso 1 1 calc R U . . .
C5S C 0.2754(6) 0.1667(6) 0.58171(11) 0.053(2) Uani 1 1 d . . . . .
H5SA H 0.328448 0.151692 0.579800 0.064 Uiso 1 1 calc R U . . .
H5SB H 0.274417 0.221823 0.583669 0.064 Uiso 1 1 calc R U . . .
C5T C 0.2461(5) 0.1265(5) 0.59680(11) 0.044(2) Uani 1 1 d . . . . .
H5TA H 0.273398 0.145320 0.606553 0.053 Uiso 1 1 calc R U . . .
H5TB H 0.256429 0.071745 0.595789 0.053 Uiso 1 1 calc R U . . .
C5U C 0.1617(5) 0.1386(5) 0.59916(10) 0.045(2) Uani 1 1 d . . . . .
H5UA H 0.144581 0.107955 0.608588 0.054 Uiso 1 1 calc R U . . .
H5UB H 0.152713 0.192304 0.601883 0.054 Uiso 1 1 calc R U . . .
C6C C 0.0298(5) 0.1418(5) 0.58655(10) 0.0356(19) Uani 1 1 d . . . . .
H6CA H 0.028152 0.197129 0.588225 0.043 Uiso 1 1 calc R U . . .
H6CB H 0.002852 0.130940 0.576202 0.043 Uiso 1 1 calc R U . . .
C7C C -0.0132(5) 0.1052(5) 0.60027(10) 0.0365(19) Uani 1 1 d . . . . .
C8C C -0.1287(5) 0.0354(6) 0.60770(10) 0.048(2) Uani 1 1 d . . . . .
C8Q C -0.1845(6) -0.0153(7) 0.59839(12) 0.063(3) Uani 1 1 d . . . . .
H8QA H -0.225508 -0.030433 0.605747 0.095 Uiso 1 1 calc R U . . .
H8QB H -0.158191 -0.060334 0.594415 0.095 Uiso 1 1 calc R U . . .
H8QC H -0.205485 0.012586 0.589086 0.095 Uiso 1 1 calc R U . . .
C8R C -0.1706(6) 0.1002(7) 0.61607(12) 0.064(3) Uani 1 1 d . . . . .
H8RA H -0.198391 0.129400 0.607850 0.096 Uiso 1 1 calc R U . . .
H8RB H -0.134189 0.133120 0.621600 0.096 Uiso 1 1 calc R U . . .
H8RC H -0.206107 0.079724 0.624118 0.096 Uiso 1 1 calc R U . . .
C9C C -0.0924(5) -0.0168(5) 0.62077(10) 0.039(2) Uani 1 1 d . . . . .
C10C C -0.0083(5) -0.1238(5) 0.62541(11) 0.047(2) Uani 1 1 d . . . . .
H10C H -0.032206 -0.172426 0.622436 0.056 Uiso 1 1 calc R U . . .
H10D H -0.020652 -0.113331 0.637004 0.056 Uiso 1 1 calc R U . . .
C11C C 0.0761(6) -0.1317(5) 0.62377(10) 0.048(2) Uani 1 1 d . . . . .
H11E H 0.088174 -0.147812 0.612469 0.057 Uiso 1 1 calc R U . . .
H11F H 0.093785 -0.171681 0.631304 0.057 Uiso 1 1 calc R U . . .
C12C C 0.1186(5) -0.0585(5) 0.62753(10) 0.042(2) Uani 1 1 d . . . . .
H12C H 0.173603 -0.068358 0.627161 0.051 Uiso 1 1 calc R U . . .
H12D H 0.106708 -0.020544 0.619031 0.051 Uiso 1 1 calc R U . . .
C13C C 0.0977(5) -0.0271(5) 0.64431(10) 0.039(2) Uani 1 1 d . . . . .
C14C C 0.0416(5) 0.0834(4) 0.65829(10) 0.0352(19) Uani 1 1 d . . . . .
C14Q C 0.1146(5) 0.1212(5) 0.66441(11) 0.050(2) Uani 1 1 d . . . . .
H14A H 0.135239 0.153597 0.655772 0.075 Uiso 1 1 calc R U . . .
H14B H 0.151689 0.082296 0.667252 0.075 Uiso 1 1 calc R U . . .
H14C H 0.103458 0.151830 0.674098 0.075 Uiso 1 1 calc R U . . .
C14R C -0.0156(5) 0.1434(4) 0.65335(10) 0.043(2) Uani 1 1 d . . . . .
H14D H -0.027037 0.175502 0.662796 0.064 Uiso 1 1 calc R U . . .
H14E H -0.062026 0.118906 0.649554 0.064 Uiso 1 1 calc R U . . .
H14F H 0.005347 0.174399 0.644518 0.064 Uiso 1 1 calc R U . . .
C15C C 0.0066(5) 0.0373(4) 0.67206(10) 0.0337(19) Uani 1 1 d . . . . .
C16C C -0.0977(5) -0.0445(4) 0.68066(10) 0.0334(19) Uani 1 1 d . . . . .
H16C H -0.149257 -0.023382 0.679747 0.040 Uiso 1 1 calc R U . . .
H16D H -0.078002 -0.030485 0.691579 0.040 Uiso 1 1 calc R U . . .
C17C C -0.1034(5) -0.1300(4) 0.67987(9) 0.0301(18) Uani 1 1 d . . . . .
C17Q C -0.1402(4) -0.1558(4) 0.66340(9) 0.0329(18) Uani 1 1 d . . . . .
H17K H -0.112392 -0.132247 0.654215 0.039 Uiso 1 1 calc R U . . .
H17L H -0.134749 -0.211168 0.662361 0.039 Uiso 1 1 calc R U . . .
C17R C -0.2248(5) -0.1351(5) 0.66189(11) 0.041(2) Uani 1 1 d . . . . .
H17M H -0.229946 -0.079576 0.661108 0.049 Uiso 1 1 calc R U . . .
H17N H -0.245378 -0.157330 0.651711 0.049 Uiso 1 1 calc R U . . .
C17S C -0.2704(5) -0.1632(5) 0.67633(10) 0.039(2) Uani 1 1 d . . . . .
H17O H -0.272133 -0.219029 0.676087 0.047 Uiso 1 1 calc R U . . .
H17P H -0.322762 -0.144241 0.675423 0.047 Uiso 1 1 calc R U . . .
C17T C -0.2364(5) -0.1371(5) 0.69276(11) 0.042(2) Uani 1 1 d . . . . .
H17Q H -0.241745 -0.081654 0.693695 0.051 Uiso 1 1 calc R U . . .
H17R H -0.265127 -0.160390 0.701843 0.051 Uiso 1 1 calc R U . . .
C17U C -0.1527(5) -0.1583(5) 0.69443(10) 0.0360(19) Uani 1 1 d . . . . .
H17S H -0.148314 -0.213872 0.695205 0.043 Uiso 1 1 calc R U . . .
H17T H -0.132806 -0.136549 0.704725 0.043 Uiso 1 1 calc R U . . .
C18C C -0.0246(4) -0.1647(4) 0.68036(9) 0.0318(18) Uani 1 1 d . . . . .
H18C H -0.029854 -0.220263 0.679642 0.038 Uiso 1 1 calc R U . . .
H18D H 0.003188 -0.147932 0.670492 0.038 Uiso 1 1 calc R U . . .
C18Q C 0.2116(5) -0.0553(5) 0.69580(11) 0.048(2) Uani 1 1 d . . . . .
H18E H 0.192575 -0.004401 0.693573 0.072 Uiso 1 1 calc R U . . .
H18F H 0.226865 -0.079218 0.685505 0.072 Uiso 1 1 calc R U . . .
H18G H 0.255235 -0.052170 0.703146 0.072 Uiso 1 1 calc R U . . .
C19C C 0.0230(4) -0.1466(4) 0.69518(10) 0.0315(18) Uani 1 1 d . . . . .
C20C C 0.1498(4) -0.1021(4) 0.70384(10) 0.0311(18) Uani 1 1 d . . . . .
C20R C 0.1821(5) -0.1783(5) 0.70881(12) 0.051(2) Uani 1 1 d . . . . .
H20G H 0.225242 -0.170672 0.716125 0.076 Uiso 1 1 calc R U . . .
H20H H 0.198563 -0.205681 0.699026 0.076 Uiso 1 1 calc R U . . .
H20I H 0.143176 -0.207637 0.714488 0.076 Uiso 1 1 calc R U . . .
C21C C 0.1240(5) -0.0595(4) 0.71941(10) 0.0319(18) Uani 1 1 d . . . . .
C25C C -0.0485(5) -0.0500(6) 0.74719(10) 0.050(3) Uani 1 1 d D . . . .
C26C C 0.0073(7) -0.1720(5) 0.75626(12) 0.057(3) Uani 1 1 d . . . . .
C26Q C 0.0599(9) -0.2293(6) 0.74813(13) 0.084(4) Uani 1 1 d . . . . .
H26G H 0.035345 -0.250178 0.738386 0.125 Uiso 1 1 calc R U . . .
H26H H 0.071051 -0.270106 0.755846 0.125 Uiso 1 1 calc R U . . .
H26I H 0.106978 -0.204230 0.744946 0.125 Uiso 1 1 calc R U . . .
C26R C -0.0656(9) -0.2088(9) 0.76275(14) 0.103(5) Uani 1 1 d . . . . .
H26J H -0.101007 -0.169333 0.766160 0.155 Uiso 1 1 calc R U . . .
H26K H -0.053477 -0.241031 0.772130 0.155 Uiso 1 1 calc R U . . .
H26L H -0.088535 -0.239346 0.754088 0.155 Uiso 1 1 calc R U . . .
C27C C 0.0485(6) -0.1308(5) 0.76934(12) 0.047(2) Uani 1 1 d . . . . .
C28C C -0.1200(5) 0.1615(5) 0.53435(11) 0.043(2) Uani 1 1 d . . . . .
C28Q C -0.0813(7) 0.2107(6) 0.54717(15) 0.078(4) Uani 1 1 d . . . . .
H28J H -0.102734 0.261665 0.546828 0.116 Uiso 1 1 calc R U . . .
H28K H -0.027119 0.213103 0.544861 0.116 Uiso 1 1 calc R U . . .
H28L H -0.089329 0.188868 0.558049 0.116 Uiso 1 1 calc R U . . .
C28R C -0.2023(6) 0.1500(6) 0.53819(15) 0.066(3) Uani 1 1 d . . . . .
H28M H -0.207288 0.124810 0.548809 0.099 Uiso 1 1 calc R U . . .
H28N H -0.225457 0.118715 0.529674 0.099 Uiso 1 1 calc R U . . .
H28O H -0.227805 0.199087 0.538594 0.099 Uiso 1 1 calc R U . . .
C28S C -0.1093(7) 0.1928(7) 0.51723(12) 0.069(3) Uani 1 1 d . . . . .
H28P H -0.133323 0.242543 0.516470 0.104 Uiso 1 1 calc R U . . .
H28Q H -0.132447 0.158551 0.509270 0.104 Uiso 1 1 calc R U . . .
H28R H -0.055280 0.197653 0.514901 0.104 Uiso 1 1 calc R U . . .
C22C C 0.0697(8) 0.0560(7) 0.72986(14) 0.029(3) Uiso 0.65 1 d D . P B 1
H22C H 0.100174 0.101112 0.727165 0.034 Uiso 0.65 1 calc R U P B 1
H22D H 0.089143 0.034778 0.740239 0.034 Uiso 0.65 1 calc R U P B 1
C23C C -0.0137(7) 0.0799(6) 0.73226(12) 0.024(3) Uiso 0.65 1 d D . P B 1
C23Q C -0.0401(6) 0.1301(7) 0.71816(15) 0.035(3) Uiso 0.65 1 d D . P B 1
H23A H -0.046520 0.098627 0.708244 0.043 Uiso 0.65 1 calc R U P B 1
H23B H -0.000604 0.168071 0.715812 0.043 Uiso 0.65 1 calc R U P B 1
C23R C -0.1145(8) 0.1708(8) 0.72178(17) 0.050(4) Uiso 0.65 1 d D . P B 1
H23C H -0.126679 0.205271 0.712609 0.060 Uiso 0.65 1 calc R U P B 1
H23D H -0.155679 0.133353 0.722692 0.060 Uiso 0.65 1 calc R U P B 1
C23S C -0.1093(10) 0.2162(8) 0.73767(16) 0.058(4) Uiso 0.65 1 d D . P B 1
H23E H -0.071562 0.257010 0.736432 0.070 Uiso 0.65 1 calc R U P B 1
H23F H -0.158741 0.239526 0.740118 0.070 Uiso 0.65 1 calc R U P B 1
C23T C -0.0865(8) 0.1649(8) 0.75151(18) 0.054(4) Uiso 0.65 1 d D . P B 1
H23G H -0.081638 0.194989 0.761658 0.064 Uiso 0.65 1 calc R U P B 1
H23H H -0.126681 0.126901 0.753277 0.064 Uiso 0.65 1 calc R U P B 1
C23U C -0.0132(7) 0.1250(7) 0.74821(14) 0.037(3) Uiso 0.65 1 d D . P B 1
H23I H -0.002216 0.090320 0.757410 0.045 Uiso 0.65 1 calc R U P B 1
H23J H 0.027944 0.162775 0.747740 0.045 Uiso 0.65 1 calc R U P B 1
C24C C -0.0639(6) 0.0083(7) 0.73302(13) 0.021(2) Uiso 0.65 1 d D . P B 1
H24M H -0.058670 -0.018738 0.722475 0.025 Uiso 0.65 1 calc R U P B 1
H24N H -0.117158 0.024837 0.733882 0.025 Uiso 0.65 1 calc R U P B 1
C1N C -0.0634(16) 0.1016(15) 0.7471(3) 0.049(6) Uiso 0.35 1 d . . P B 2
H1NA H -0.117539 0.098430 0.750040 0.059 Uiso 0.35 1 calc R U P B 2
H1NB H -0.033599 0.081628 0.756387 0.059 Uiso 0.35 1 calc R U P B 2
C1O C -0.0480(14) 0.0528(14) 0.7315(3) 0.030(5) Uiso 0.35 1 d D . P B 2
C1P C -0.0846(16) -0.0242(15) 0.7321(3) 0.050(7) Uiso 0.35 1 d D . P B 2
H1PA H -0.140153 -0.021253 0.733077 0.060 Uiso 0.35 1 calc R U P B 2
H1PB H -0.070778 -0.055849 0.722540 0.060 Uiso 0.35 1 calc R U P B 2
C1Q C -0.0853(16) 0.0889(15) 0.7163(3) 0.052(7) Uiso 0.35 1 d . . P B 2
H1QA H -0.140795 0.084565 0.717354 0.063 Uiso 0.35 1 calc R U P B 2
H1QB H -0.069948 0.060178 0.706456 0.063 Uiso 0.35 1 calc R U P B 2
C1R C -0.064(2) 0.1743(18) 0.7138(4) 0.066(8) Uiso 0.35 1 d . . P B 2
H1RA H -0.009793 0.178192 0.711117 0.079 Uiso 0.35 1 calc R U P B 2
H1RB H -0.093008 0.194550 0.704376 0.079 Uiso 0.35 1 calc R U P B 2
C1S C 0.0373(16) 0.0484(13) 0.7291(3) 0.037(7) Uiso 0.35 1 d D . P B 2
H1SA H 0.053993 0.100749 0.726914 0.045 Uiso 0.35 1 calc R U P B 2
H1SB H 0.058294 0.034628 0.739904 0.045 Uiso 0.35 1 calc R U P B 2
C20 C -0.042(2) 0.183(2) 0.7441(5) 0.082(10) Uiso 0.35 1 d . . P B 2
H20J H 0.013167 0.185817 0.742512 0.099 Uiso 0.35 1 calc R U P B 2
H20K H -0.054566 0.212596 0.753990 0.099 Uiso 0.35 1 calc R U P B 2
C23 C -0.0810(18) 0.2223(17) 0.7290(4) 0.061(8) Uiso 0.35 1 d . . P B 2
H23K H -0.136136 0.225769 0.730779 0.073 Uiso 0.35 1 calc R U P B 2
H23L H -0.060794 0.273965 0.727546 0.073 Uiso 0.35 1 calc R U P B 2
O1D O 0.1321(3) 0.4119(3) 0.71957(7) 0.0409(14) Uani 1 1 d . . . . .
O2D O 0.1520(3) 0.4446(3) 0.69294(7) 0.0360(13) Uani 1 1 d . . . . .
O3D O 0.0419(3) 0.5837(3) 0.67018(6) 0.0396(14) Uani 1 1 d . . . . .
O4D O 0.0467(3) 0.3864(3) 0.63807(6) 0.0434(14) Uani 1 1 d . . . . .
O5D O 0.1656(3) 0.5109(3) 0.61748(7) 0.0447(15) Uani 1 1 d . . . . .
O6D O -0.0673(3) 0.5559(3) 0.59563(6) 0.0426(14) Uani 1 1 d . . . . .
O7D O 0.0235(3) 0.4497(3) 0.56657(7) 0.0402(14) Uani 1 1 d . . . . .
O8D O 0.0433(3) 0.6643(3) 0.54386(7) 0.0383(13) Uani 1 1 d . . . . .
O9D O -0.0994(3) 0.5740(3) 0.52029(7) 0.0439(15) Uani 1 1 d . . . . .
O10D O 0.1103(4) 0.5324(4) 0.49173(7) 0.0585(18) Uani 1 1 d . . . . .
O11D O -0.0548(4) 0.5847(4) 0.48854(7) 0.0467(15) Uani 1 1 d . . . . .
H11D H -0.065960 0.592832 0.498378 0.070 Uiso 1 1 calc R U . . .
O12D O 0.0130(4) 0.6415(4) 0.46970(7) 0.0577(18) Uani 1 1 d . . . . .
N1D N 0.0808(4) 0.5165(3) 0.71034(8) 0.0321(15) Uani 1 1 d . . . . .
H1D H 0.059930 0.518420 0.720102 0.038 Uiso 1 1 calc R U . . .
N2D N -0.0191(4) 0.4947(3) 0.68460(8) 0.0312(15) Uani 1 1 d . . . . .
H2D H -0.024402 0.472983 0.694216 0.037 Uiso 1 1 calc R U . . .
N3D N 0.1261(4) 0.4341(4) 0.65664(8) 0.0387(17) Uani 1 1 d . . . . .
H3D H 0.133721 0.443967 0.667059 0.046 Uiso 1 1 calc R U . . .
N4D N 0.0921(4) 0.5623(4) 0.63702(8) 0.0418(18) Uani 1 1 d . . . . .
H4D H 0.076743 0.558933 0.647238 0.050 Uiso 1 1 calc R U . . .
N5D N -0.0069(4) 0.4608(4) 0.60902(8) 0.0348(16) Uani 1 1 d . . . . .
H5D H 0.011775 0.446205 0.618485 0.042 Uiso 1 1 calc R U . . .
N6D N 0.1014(4) 0.5079(4) 0.58447(8) 0.0335(16) Uani 1 1 d . . . . .
H6D H 0.110978 0.517434 0.594828 0.040 Uiso 1 1 calc R U . . .
N7D N -0.0388(3) 0.6099(4) 0.56105(8) 0.0301(15) Uani 1 1 d . . . . .
H7D H -0.045488 0.591240 0.570924 0.036 Uiso 1 1 calc R U . . .
N8D N -0.0270(4) 0.4989(4) 0.53619(8) 0.0401(17) Uani 1 1 d D . . . .
H8D H -0.000669 0.494688 0.545277 0.048 Uiso 0.65 1 calc R U P C 1
H8DA H -0.015101 0.488164 0.546386 0.048 Uiso 0.35 1 calc R U P D 2
N9D N 0.0657(5) 0.6149(5) 0.51038(9) 0.053(2) Uani 1 1 d . . . . .
H9D H 0.057306 0.625120 0.520754 0.063 Uiso 1 1 calc R U . . .
C1D C 0.1238(4) 0.4567(4) 0.70643(10) 0.0312(18) Uani 1 1 d . . . . .
C2D C 0.0674(5) 0.5786(4) 0.69886(9) 0.0310(18) Uani 1 1 d . . . . .
C2V C 0.0127(5) 0.6330(5) 0.70721(11) 0.044(2) Uani 1 1 d . . . . .
H2VA H -0.033453 0.605945 0.710227 0.065 Uiso 1 1 calc R U . . .
H2VB H 0.000199 0.674220 0.699685 0.065 Uiso 1 1 calc R U . . .
H2VC H 0.036343 0.653788 0.717075 0.065 Uiso 1 1 calc R U . . .
C2W C 0.1411(5) 0.6203(5) 0.69545(11) 0.045(2) Uani 1 1 d . . . . .
H2WA H 0.161769 0.639793 0.705739 0.068 Uiso 1 1 calc R U . . .
H2WB H 0.131453 0.662393 0.687956 0.068 Uiso 1 1 calc R U . . .
H2WC H 0.177410 0.585500 0.690462 0.068 Uiso 1 1 calc R U . . .
C3D C 0.0303(4) 0.5513(4) 0.68324(10) 0.0315(19) Uani 1 1 d . . . . .
C4D C -0.0650(5) 0.4667(4) 0.67097(9) 0.0325(19) Uani 1 1 d . . . . .
H4DA H -0.048219 0.491992 0.660797 0.039 Uiso 1 1 calc R U . . .
H4DB H -0.118179 0.481255 0.672900 0.039 Uiso 1 1 calc R U . . .
C5D C -0.0615(5) 0.3804(4) 0.66831(9) 0.0348(19) Uani 1 1 d . . . . .
C5V C -0.0930(5) 0.3373(5) 0.68314(10) 0.0370(19) Uani 1 1 d . . . . .
H5VA H -0.083944 0.282618 0.681609 0.044 Uiso 1 1 calc R U . . .
H5VB H -0.065606 0.353414 0.693101 0.044 Uiso 1 1 calc R U . . .
C5W C -0.1773(5) 0.3507(5) 0.68558(11) 0.043(2) Uani 1 1 d . . . . .
H5WA H -0.195274 0.319418 0.694837 0.052 Uiso 1 1 calc R U . . .
H5WB H -0.185714 0.404306 0.688478 0.052 Uiso 1 1 calc R U . . .
C5X C -0.2232(5) 0.3317(5) 0.67039(12) 0.052(2) Uani 1 1 d . . . . .
H5XA H -0.221248 0.276579 0.668394 0.062 Uiso 1 1 calc R U . . .
H5XB H -0.276642 0.345922 0.672177 0.062 Uiso 1 1 calc R U . . .
C5Y C -0.1928(5) 0.3732(5) 0.65557(11) 0.045(2) Uani 1 1 d . . . . .
H5YA H -0.220094 0.356152 0.645670 0.054 Uiso 1 1 calc R U . . .
H5YB H -0.201919 0.427987 0.656890 0.054 Uiso 1 1 calc R U . . .
C5Z C -0.1093(5) 0.3596(5) 0.65332(10) 0.040(2) Uani 1 1 d . . . . .
H5ZA H -0.091492 0.389371 0.643826 0.047 Uiso 1 1 calc R U . . .
H5ZB H -0.101214 0.305556 0.650748 0.047 Uiso 1 1 calc R U . . .
C6D C 0.0220(5) 0.3558(4) 0.66617(9) 0.0358(19) Uani 1 1 d . . . . .
H6DA H 0.048983 0.365936 0.676548 0.043 Uiso 1 1 calc R U . . .
H6DB H 0.023128 0.300607 0.664332 0.043 Uiso 1 1 calc R U . . .
C7D C 0.0649(5) 0.3936(5) 0.65240(9) 0.0343(19) Uani 1 1 d . . . . .
C8D C 0.1807(5) 0.4623(5) 0.64461(10) 0.044(2) Uani 1 1 d . . . . .
C8V C 0.2369(5) 0.5097(7) 0.65441(11) 0.064(3) Uani 1 1 d . . . . .
H8VA H 0.210086 0.550773 0.659940 0.096 Uiso 1 1 calc R U . . .
H8VB H 0.274892 0.530823 0.647004 0.096 Uiso 1 1 calc R U . . .
H8VC H 0.261778 0.477716 0.662585 0.096 Uiso 1 1 calc R U . . .
C8W C 0.2213(6) 0.3996(7) 0.63650(11) 0.066(3) Uani 1 1 d . . . . .
H8WA H 0.241022 0.364956 0.644808 0.098 Uiso 1 1 calc R U . . .
H8WB H 0.263254 0.419977 0.630046 0.098 Uiso 1 1 calc R U . . .
H8WC H 0.186538 0.372435 0.629275 0.098 Uiso 1 1 calc R U . . .
C9D C 0.1437(5) 0.5128(5) 0.63187(10) 0.039(2) Uani 1 1 d . . . . .
C10D C 0.0598(5) 0.6209(5) 0.62698(11) 0.048(2) Uani 1 1 d . . . . .
H10A H 0.071604 0.610072 0.615370 0.057 Uiso 1 1 calc R U . . .
H10B H 0.083756 0.669569 0.629837 0.057 Uiso 1 1 calc R U . . .
C11D C -0.0261(5) 0.6288(6) 0.62883(11) 0.049(2) Uani 1 1 d . . . . .
H11A H -0.037730 0.645839 0.640091 0.059 Uiso 1 1 calc R U . . .
H11B H -0.044388 0.668031 0.621172 0.059 Uiso 1 1 calc R U . . .
C12D C -0.0673(5) 0.5568(5) 0.62555(10) 0.045(2) Uani 1 1 d . . . . .
H12A H -0.122354 0.566094 0.626228 0.055 Uiso 1 1 calc R U . . .
H12B H -0.053964 0.519324 0.634047 0.055 Uiso 1 1 calc R U . . .
C13D C -0.0484(5) 0.5246(5) 0.60869(10) 0.037(2) Uani 1 1 d . . . . .
C13V C -0.0634(5) 0.3763(5) 0.58882(11) 0.050(2) Uani 1 1 d . . . . .
H13A H -0.052476 0.342411 0.579634 0.076 Uiso 1 1 calc R U . . .
H13B H -0.099420 0.414997 0.585312 0.076 Uiso 1 1 calc R U . . .
H13C H -0.085065 0.347187 0.597867 0.076 Uiso 1 1 calc R U . . .
C13W C 0.0679(5) 0.3546(5) 0.59952(10) 0.045(2) Uani 1 1 d . . . . .
H13D H 0.046339 0.321524 0.607916 0.067 Uiso 1 1 calc R U . . .
H13E H 0.112742 0.379893 0.603906 0.067 Uiso 1 1 calc R U . . .
H13F H 0.082183 0.324379 0.589953 0.067 Uiso 1 1 calc R U . . .
C14D C 0.0093(5) 0.4139(4) 0.59446(9) 0.0354(19) Uani 1 1 d . . . . .
C15D C 0.0439(5) 0.4608(4) 0.58083(10) 0.0307(18) Uani 1 1 d . . . . .
C16D C 0.1483(5) 0.5434(5) 0.57213(10) 0.036(2) Uani 1 1 d . . . . .
H16A H 0.127875 0.529951 0.561236 0.043 Uiso 1 1 calc R U . . .
H16B H 0.199596 0.521598 0.572901 0.043 Uiso 1 1 calc R U . . .
C17D C 0.1549(4) 0.6286(4) 0.57308(9) 0.0285(17) Uani 1 1 d . . . . .
C17V C 0.1931(4) 0.6531(5) 0.58914(10) 0.0333(19) Uani 1 1 d . . . . .
H17A H 0.187906 0.708489 0.590245 0.040 Uiso 1 1 calc R U . . .
H17B H 0.165638 0.629671 0.598383 0.040 Uiso 1 1 calc R U . . .
C17W C 0.2759(4) 0.6331(5) 0.59067(10) 0.0365(19) Uani 1 1 d . . . . .
H17C H 0.281407 0.577561 0.591447 0.044 Uiso 1 1 calc R U . . .
H17D H 0.296624 0.655563 0.600804 0.044 Uiso 1 1 calc R U . . .
C17X C 0.3205(5) 0.6620(5) 0.57592(10) 0.040(2) Uani 1 1 d . . . . .
H17E H 0.321431 0.717854 0.576150 0.049 Uiso 1 1 calc R U . . .
H17F H 0.373275 0.643917 0.576698 0.049 Uiso 1 1 calc R U . . .
C17Y C 0.2875(5) 0.6364(5) 0.56012(10) 0.038(2) Uani 1 1 d . . . . .
H17G H 0.293704 0.581005 0.559154 0.045 Uiso 1 1 calc R U . . .
H17H H 0.315465 0.660154 0.550982 0.045 Uiso 1 1 calc R U . . .
C17Z C 0.2027(5) 0.6564(5) 0.55861(10) 0.0329(19) Uani 1 1 d . . . . .
H17I H 0.197572 0.711837 0.557720 0.040 Uiso 1 1 calc R U . . .
H17J H 0.182725 0.633910 0.548398 0.040 Uiso 1 1 calc R U . . .
C18D C 0.0750(4) 0.6632(4) 0.57268(9) 0.0309(18) Uani 1 1 d . . . . .
H18A H 0.047836 0.646122 0.582603 0.037 Uiso 1 1 calc R U . . .
H18B H 0.080176 0.718677 0.573451 0.037 Uiso 1 1 calc R U . . .
C19D C 0.0262(5) 0.6456(4) 0.55803(9) 0.0298(18) Uani 1 1 d . . . . .
C20D C -0.1001(5) 0.5993(5) 0.54905(10) 0.038(2) Uani 1 1 d . . . . .
C20V C -0.1602(5) 0.5511(5) 0.55735(11) 0.046(2) Uani 1 1 d . . . . .
H20A H -0.179289 0.577530 0.567039 0.070 Uiso 1 1 calc R U . . .
H20B H -0.138072 0.502761 0.560648 0.070 Uiso 1 1 calc R U . . .
H20C H -0.201811 0.542086 0.549702 0.070 Uiso 1 1 calc R U . . .
C20W C -0.1330(5) 0.6752(5) 0.54450(11) 0.041(2) Uani 1 1 d . . . . .
H20D H -0.167169 0.669215 0.535158 0.062 Uiso 1 1 calc R U . . .
H20E H -0.092162 0.709929 0.541570 0.062 Uiso 1 1 calc R U . . .
H20F H -0.161110 0.695662 0.553835 0.062 Uiso 1 1 calc R U . . .
C21D C -0.0727(5) 0.5573(5) 0.53375(11) 0.0355(19) Uani 1 1 d . . . . .
C25D C 0.0986(5) 0.5484(7) 0.50631(12) 0.057(3) Uani 1 1 d D . . . .
C26D C 0.0440(7) 0.6699(6) 0.49800(11) 0.061(3) Uani 1 1 d . . . . .
C26V C -0.0099(8) 0.7283(6) 0.50527(12) 0.078(4) Uani 1 1 d . . . . .
H26A H -0.038250 0.752731 0.496446 0.117 Uiso 1 1 calc R U . . .
H26B H 0.019137 0.766374 0.511275 0.117 Uiso 1 1 calc R U . . .
H26C H -0.045057 0.703202 0.512754 0.117 Uiso 1 1 calc R U . . .
C26W C 0.1141(8) 0.7103(9) 0.49060(13) 0.098(5) Uani 1 1 d . . . . .
H26D H 0.147235 0.672871 0.485462 0.146 Uiso 1 1 calc R U . . .
H26E H 0.141688 0.736504 0.499306 0.146 Uiso 1 1 calc R U . . .
H26F H 0.097628 0.746987 0.482365 0.146 Uiso 1 1 calc R U . . .
C27D C 0.0007(6) 0.6311(5) 0.48401(11) 0.051(3) Uani 1 1 d . . . . .
C28D C 0.1692(5) 0.3385(5) 0.71878(10) 0.040(2) Uani 1 1 d . . . . .
C28V C 0.1325(6) 0.2878(5) 0.70621(12) 0.055(3) Uani 1 1 d . . . . .
H28A H 0.077613 0.288566 0.707720 0.082 Uiso 1 1 calc R U . . .
H28B H 0.151141 0.236113 0.707554 0.082 Uiso 1 1 calc R U . . .
H28C H 0.144855 0.305902 0.695198 0.082 Uiso 1 1 calc R U . . .
C28W C 0.1572(6) 0.3074(5) 0.73590(11) 0.051(2) Uani 1 1 d . . . . .
H28D H 0.178345 0.342607 0.743935 0.077 Uiso 1 1 calc R U . . .
H28E H 0.182542 0.258436 0.736891 0.077 Uiso 1 1 calc R U . . .
H28F H 0.103077 0.301111 0.737915 0.077 Uiso 1 1 calc R U . . .
C28X C 0.2531(5) 0.3509(6) 0.71563(12) 0.055(3) Uani 1 1 d . . . . .
H28G H 0.260522 0.366914 0.704264 0.083 Uiso 1 1 calc R U . . .
H28H H 0.280507 0.303674 0.717557 0.083 Uiso 1 1 calc R U . . .
H28I H 0.272132 0.389996 0.723027 0.083 Uiso 1 1 calc R U . . .
C22D C -0.0217(10) 0.4408(8) 0.52312(18) 0.043(4) Uiso 0.65 1 d D . P E 1
H22A H -0.040688 0.461930 0.512684 0.052 Uiso 0.65 1 calc R U P E 1
H22B H -0.053366 0.396793 0.526031 0.052 Uiso 0.65 1 calc R U P E 1
C23D C 0.0626(8) 0.4153(7) 0.52101(13) 0.034(3) Uiso 0.65 1 d D . P E 1
C24D C 0.1126(8) 0.4863(8) 0.51966(16) 0.036(3) Uiso 0.65 1 d D . P E 1
H24A H 0.165104 0.468472 0.518224 0.044 Uiso 0.65 1 calc R U P E 1
H24B H 0.110455 0.511904 0.530411 0.044 Uiso 0.65 1 calc R U P E 1
C24V C 0.0901(7) 0.3647(8) 0.53495(16) 0.045(3) Uiso 0.65 1 d D . P E 1
H24C H 0.098287 0.396247 0.544784 0.054 Uiso 0.65 1 calc R U P E 1
H24D H 0.049970 0.327734 0.537582 0.054 Uiso 0.65 1 calc R U P E 1
C24W C 0.1620(8) 0.3222(9) 0.53127(18) 0.058(4) Uiso 0.65 1 d D . P E 1
H24E H 0.204485 0.358416 0.530694 0.070 Uiso 0.65 1 calc R U P E 1
H24F H 0.172526 0.286560 0.540321 0.070 Uiso 0.65 1 calc R U P E 1
C24X C 0.1579(9) 0.2792(8) 0.51554(16) 0.054(4) Uiso 0.65 1 d D . P E 1
H24G H 0.120545 0.237948 0.516642 0.065 Uiso 0.65 1 calc R U P E 1
H24H H 0.207671 0.256132 0.513228 0.065 Uiso 0.65 1 calc R U P E 1
C24Y C 0.1358(8) 0.3292(8) 0.50152(18) 0.056(4) Uiso 0.65 1 d D . P E 1
H24I H 0.129319 0.298337 0.491530 0.068 Uiso 0.65 1 calc R U P E 1
H24J H 0.176440 0.366342 0.499446 0.068 Uiso 0.65 1 calc R U P E 1
C24Z C 0.0627(7) 0.3708(7) 0.50521(15) 0.040(3) Uiso 0.65 1 d D . P E 1
H24K H 0.051912 0.405770 0.496068 0.048 Uiso 0.65 1 calc R U P E 1
H24L H 0.021118 0.333451 0.505630 0.048 Uiso 0.65 1 calc R U P E 1
C1F C 0.0930(15) 0.4413(15) 0.5212(3) 0.034(6) Uiso 0.35 1 d D . P E 2
C1G C 0.1327(14) 0.5169(14) 0.5207(2) 0.038(6) Uiso 0.35 1 d D . P E 2
H1GA H 0.121810 0.547451 0.530573 0.045 Uiso 0.35 1 calc R U P E 2
H1GB H 0.188022 0.511102 0.519460 0.045 Uiso 0.35 1 calc R U P E 2
C1H C 0.1317(15) 0.4031(15) 0.5357(3) 0.047(6) Uiso 0.35 1 d . . P E 2
H1HA H 0.118302 0.431648 0.545662 0.056 Uiso 0.35 1 calc R U P E 2
H1HB H 0.186873 0.408193 0.534128 0.056 Uiso 0.35 1 calc R U P E 2
C1I C 0.1091(15) 0.3927(13) 0.5060(3) 0.039(6) Uiso 0.35 1 d . . P E 2
H1IA H 0.078708 0.411631 0.496721 0.047 Uiso 0.35 1 calc R U P E 2
H1IB H 0.163069 0.397710 0.503032 0.047 Uiso 0.35 1 calc R U P E 2
C1J C 0.1142(18) 0.3176(17) 0.5389(4) 0.059(7) Uiso 0.35 1 d . . P E 2
H1JA H 0.144323 0.299704 0.548388 0.071 Uiso 0.35 1 calc R U P E 2
H1JB H 0.060102 0.311458 0.541690 0.071 Uiso 0.35 1 calc R U P E 2
C1K C 0.0909(16) 0.3092(15) 0.5088(3) 0.048(6) Uiso 0.35 1 d . . P E 2
H1KA H 0.103226 0.281173 0.498670 0.057 Uiso 0.35 1 calc R U P E 2
H1KB H 0.035888 0.304380 0.510616 0.057 Uiso 0.35 1 calc R U P E 2
C1L C 0.0064(15) 0.4491(12) 0.5230(3) 0.025(6) Uiso 0.35 1 d D . P E 2
H1LA H -0.013250 0.467415 0.512356 0.031 Uiso 0.35 1 calc R U P E 2
H1LB H -0.014157 0.397661 0.524597 0.031 Uiso 0.35 1 calc R U P E 2
C1M C 0.1334(16) 0.2696(16) 0.5237(4) 0.053(7) Uiso 0.35 1 d . . P E 2
H1MA H 0.115495 0.217076 0.525068 0.063 Uiso 0.35 1 calc R U P E 2
H1MB H 0.188533 0.268853 0.521745 0.063 Uiso 0.35 1 calc R U P E 2

loop_
_atom_site_aniso_label
_atom_site_aniso_U_11
_atom_site_aniso_U_22
_atom_site_aniso_U_33
_atom_site_aniso_U_23
_atom_site_aniso_U_13
_atom_site_aniso_U_12
O1A 0.051(4) 0.047(4) 0.038(4) -0.015(3) -0.001(3) 0.010(3)
O2A 0.047(3) 0.035(3) 0.033(3) -0.002(3) -0.002(3) 0.002(2)
O3A 0.062(4) 0.041(3) 0.020(3) -0.001(3) 0.000(3) -0.005(3)
O4A 0.050(3) 0.050(4) 0.025(3) 0.005(3) -0.001(3) 0.000(3)
O5A 0.053(4) 0.069(4) 0.017(3) 0.003(3) -0.008(3) -0.008(3)
O6A 0.046(4) 0.059(4) 0.029(3) -0.003(3) -0.006(3) 0.004(3)
O7A 0.060(4) 0.044(3) 0.022(3) 0.004(3) 0.002(3) -0.010(3)
O8A 0.043(3) 0.043(3) 0.021(3) -0.001(2) -0.001(3) -0.005(2)
O9A 0.042(3) 0.050(4) 0.035(4) 0.002(3) 0.002(3) 0.006(3)
O10A 0.049(4) 0.044(3) 0.023(3) 0.004(3) 0.001(3) -0.001(3)
O11A 0.107(6) 0.065(4) 0.016(3) -0.009(3) 0.003(3) 0.033(4)
O12A 0.060(4) 0.058(4) 0.034(3) 0.006(3) 0.011(3) 0.015(3)
N1A 0.042(4) 0.036(4) 0.024(4) -0.005(3) 0.005(3) 0.006(3)
N2A 0.047(4) 0.032(4) 0.020(3) -0.001(3) 0.001(3) 0.000(3)
N3A 0.043(4) 0.060(5) 0.009(3) 0.002(3) -0.002(3) 0.001(3)
N4A 0.045(4) 0.051(4) 0.022(4) 0.002(3) -0.001(3) 0.004(3)
N5A 0.049(4) 0.048(4) 0.020(4) 0.004(3) -0.003(3) -0.001(3)
N6A 0.044(4) 0.034(4) 0.020(3) 0.001(3) -0.001(3) -0.007(3)
N7A 0.040(4) 0.039(4) 0.025(4) -0.001(3) 0.002(3) -0.002(3)
N8A 0.043(4) 0.034(4) 0.026(4) 0.002(3) -0.001(3) 0.000(3)
N9A 0.057(5) 0.037(4) 0.019(4) -0.004(3) -0.005(3) -0.002(3)
C1A 0.037(5) 0.031(5) 0.038(5) -0.001(4) 0.001(4) 0.004(4)
C2A 0.051(5) 0.023(4) 0.016(4) -0.002(3) 0.005(4) 0.004(3)
C2E 0.081(7) 0.030(5) 0.029(5) -0.002(4) -0.001(5) 0.012(4)
C2F 0.065(6) 0.036(5) 0.049(6) -0.009(4) 0.009(5) -0.009(4)
C3A 0.043(5) 0.032(4) 0.019(4) 0.000(4) -0.007(4) 0.001(4)
C4A 0.051(5) 0.035(5) 0.017(4) 0.006(3) 0.003(4) 0.008(4)
C5A 0.045(5) 0.034(4) 0.019(4) 0.002(3) -0.003(4) 0.003(4)
C5E 0.052(5) 0.044(5) 0.027(5) -0.008(4) -0.013(4) 0.002(4)
C5F 0.051(5) 0.044(5) 0.032(5) 0.000(4) -0.007(4) -0.004(4)
C5G 0.055(6) 0.036(5) 0.058(6) 0.001(4) -0.015(5) -0.002(4)
C5H 0.047(5) 0.035(5) 0.054(6) 0.012(4) -0.007(4) 0.002(4)
C5I 0.042(5) 0.026(4) 0.039(5) 0.003(4) -0.002(4) 0.001(3)
C6A 0.050(5) 0.031(4) 0.028(5) 0.002(4) 0.000(4) 0.001(4)
C7A 0.041(5) 0.036(5) 0.025(5) 0.001(4) 0.004(4) 0.007(4)
C8A 0.036(5) 0.070(6) 0.025(5) -0.001(4) 0.001(4) -0.004(4)
C8E 0.042(5) 0.098(8) 0.032(5) 0.003(5) 0.000(4) -0.014(5)
C8F 0.053(6) 0.097(8) 0.031(5) 0.002(5) -0.007(5) 0.019(5)
C9A 0.038(5) 0.067(6) 0.026(5) -0.004(4) -0.001(4) -0.020(5)
C10A 0.063(6) 0.044(6) 0.034(5) 0.000(4) -0.003(5) -0.003(4)
C11A 0.066(7) 0.055(6) 0.033(5) -0.001(4) 0.001(5) 0.013(5)
C12A 0.045(5) 0.059(6) 0.031(5) 0.003(4) -0.007(4) 0.007(4)
C13A 0.040(5) 0.052(5) 0.017(5) -0.003(4) -0.005(4) 0.002(4)
C14A 0.049(5) 0.038(5) 0.026(5) -0.002(4) -0.005(4) -0.002(4)
C14E 0.067(6) 0.042(5) 0.036(5) -0.003(4) -0.001(5) -0.002(4)
C14F 0.064(6) 0.071(7) 0.039(5) 0.006(5) -0.002(5) -0.029(5)
C15A 0.040(5) 0.031(4) 0.026(5) -0.003(4) 0.002(4) -0.001(4)
C16A 0.049(5) 0.037(5) 0.025(4) -0.002(4) -0.004(4) -0.003(4)
C17A 0.028(4) 0.033(4) 0.025(4) 0.003(4) 0.000(3) -0.002(3)
C17E 0.034(4) 0.034(4) 0.029(4) 0.001(4) -0.002(4) -0.006(3)
C17F 0.039(5) 0.042(5) 0.033(5) 0.000(4) -0.002(4) 0.001(4)
C17G 0.040(5) 0.036(5) 0.036(5) -0.003(4) -0.002(4) -0.001(4)
C17H 0.053(6) 0.041(5) 0.022(4) -0.003(4) -0.009(4) -0.005(4)
C17I 0.043(5) 0.033(4) 0.028(4) -0.002(4) 0.000(4) 0.001(3)
C18A 0.048(5) 0.029(4) 0.015(4) 0.005(3) -0.004(4) 0.000(3)
C19A 0.038(5) 0.034(5) 0.021(5) -0.002(4) 0.000(4) 0.002(4)
C20A 0.039(5) 0.043(5) 0.031(5) 0.002(4) -0.002(4) -0.003(4)
C20E 0.041(5) 0.057(6) 0.042(5) -0.001(5) -0.006(4) -0.009(4)
C20F 0.052(6) 0.045(5) 0.038(5) 0.005(4) 0.011(4) 0.011(4)
C21A 0.027(4) 0.046(5) 0.028(5) -0.004(4) 0.005(4) -0.005(4)
C22A 0.035(5) 0.043(5) 0.028(4) 0.003(4) 0.003(4) -0.004(4)
C23A 0.045(5) 0.035(5) 0.025(4) 0.003(4) -0.002(4) -0.002(4)
C23E 0.050(5) 0.039(5) 0.038(5) -0.008(4) 0.002(4) -0.008(4)
C23F 0.056(6) 0.038(5) 0.055(6) -0.014(5) 0.008(5) 0.008(4)
C23G 0.068(7) 0.041(5) 0.069(7) -0.001(5) 0.009(6) 0.010(5)
C23H 0.059(6) 0.054(6) 0.044(5) 0.023(5) -0.004(5) 0.007(5)
C23I 0.053(5) 0.037(5) 0.032(5) 0.007(4) -0.007(4) -0.006(4)
C24A 0.036(5) 0.039(5) 0.033(5) 0.003(4) 0.005(4) -0.007(4)
C25A 0.033(5) 0.036(5) 0.030(5) -0.001(4) -0.004(4) -0.006(4)
C26A 0.084(7) 0.027(4) 0.023(5) -0.006(4) -0.005(5) 0.006(4)
C26E 0.111(9) 0.037(5) 0.042(6) 0.005(5) -0.006(6) 0.014(5)
C26F 0.095(9) 0.064(7) 0.040(6) -0.002(5) -0.014(6) -0.019(6)
C27A 0.074(7) 0.045(5) 0.022(5) -0.003(4) 0.001(5) 0.020(5)
C28A 0.037(5) 0.033(5) 0.059(6) -0.012(4) 0.010(4) 0.001(4)
C28E 0.044(5) 0.059(6) 0.064(6) -0.017(5) 0.001(5) 0.004(4)
C28F 0.073(7) 0.065(7) 0.051(6) -0.025(5) 0.005(5) 0.014(5)
C28G 0.070(7) 0.047(6) 0.068(7) -0.012(5) 0.028(6) -0.005(5)
O1B 0.043(3) 0.037(3) 0.023(3) -0.003(2) -0.001(2) 0.010(2)
O2B 0.042(3) 0.041(3) 0.020(3) 0.001(2) -0.001(2) 0.005(2)
O3B 0.052(4) 0.042(3) 0.024(3) -0.010(3) -0.006(3) -0.002(3)
O4B 0.041(3) 0.048(3) 0.016(3) 0.008(3) -0.001(2) 0.002(2)
O5B 0.055(4) 0.060(4) 0.018(3) 0.004(3) -0.006(3) -0.009(3)
O6B 0.044(3) 0.063(4) 0.026(3) -0.004(3) 0.005(3) 0.002(3)
O7B 0.054(4) 0.043(3) 0.032(4) -0.003(3) 0.003(3) -0.009(3)
O8B 0.044(3) 0.042(3) 0.020(3) -0.003(2) -0.001(3) -0.006(2)
O9B 0.051(4) 0.048(4) 0.029(3) 0.004(3) 0.009(3) 0.004(3)
O10B 0.053(4) 0.047(3) 0.020(3) 0.001(3) -0.003(3) 0.000(3)
O11B 0.060(4) 0.060(4) 0.026(3) 0.002(3) 0.008(3) 0.012(3)
O12B 0.083(5) 0.058(4) 0.029(4) 0.002(3) 0.006(3) 0.019(3)
N1 0.049(4) 0.059(5) 0.023(4) 0.004(4) -0.007(3) -0.005(4)
N1B 0.044(4) 0.038(4) 0.007(3) -0.003(3) -0.002(3) 0.005(3)
N2B 0.046(4) 0.036(4) 0.022(4) -0.005(3) 0.000(3) 0.001(3)
N3B 0.036(4) 0.047(4) 0.017(3) 0.001(3) -0.006(3) -0.003(3)
N5B 0.042(4) 0.049(4) 0.024(4) 0.001(3) -0.004(3) -0.001(3)
N6B 0.044(4) 0.033(4) 0.020(3) -0.001(3) -0.004(3) -0.003(3)
N7B 0.043(4) 0.042(4) 0.013(3) 0.002(3) 0.000(3) -0.005(3)
N8B 0.037(4) 0.041(4) 0.025(4) 0.003(3) 0.001(3) 0.001(3)
N9B 0.054(4) 0.038(4) 0.016(3) 0.000(3) -0.004(3) -0.003(3)
C1B 0.039(5) 0.032(4) 0.012(4) -0.001(3) 0.006(3) -0.003(3)
C2B 0.043(5) 0.027(4) 0.028(4) -0.002(4) 0.002(4) -0.002(3)
C2K 0.052(5) 0.042(5) 0.028(5) 0.004(4) -0.001(4) 0.006(4)
C2L 0.054(5) 0.039(5) 0.026(5) 0.000(4) 0.007(4) -0.011(4)
C3B 0.040(5) 0.022(4) 0.028(5) 0.002(3) -0.002(4) 0.005(3)
C4B 0.044(5) 0.031(4) 0.014(4) -0.004(3) 0.000(3) 0.000(3)
C5B 0.036(4) 0.035(5) 0.017(4) -0.007(3) 0.000(3) 0.000(3)
C5K 0.045(5) 0.035(4) 0.036(5) -0.001(4) -0.009(4) 0.002(4)
C5L 0.052(5) 0.037(5) 0.037(5) -0.004(4) -0.009(4) 0.004(4)
C5M 0.045(5) 0.041(5) 0.045(5) 0.009(4) -0.010(4) -0.006(4)
C5N 0.046(5) 0.043(5) 0.039(5) 0.006(4) 0.002(4) -0.002(4)
C5O 0.049(5) 0.033(4) 0.037(5) 0.003(4) -0.001(4) -0.003(4)
C6B 0.045(5) 0.037(4) 0.016(4) -0.001(3) -0.004(3) 0.006(4)
C7B 0.035(5) 0.040(5) 0.034(5) 0.009(4) -0.003(4) 0.015(4)
C8B 0.040(5) 0.071(6) 0.015(4) 0.004(4) -0.004(4) -0.008(4)
C8K 0.044(6) 0.116(10) 0.041(6) 0.012(6) 0.006(5) -0.026(6)
C8L 0.046(5) 0.086(7) 0.035(5) 0.008(5) -0.010(4) 0.028(5)
C9B 0.040(5) 0.052(5) 0.020(5) 0.003(4) 0.000(4) -0.011(4)
C10B 0.059(6) 0.049(6) 0.034(5) -0.004(4) 0.001(5) -0.003(4)
C11B 0.071(7) 0.055(6) 0.038(5) 0.012(5) -0.009(5) 0.013(5)
C12B 0.037(5) 0.072(7) 0.025(5) 0.003(4) 0.000(4) 0.001(4)
C13B 0.028(4) 0.060(6) 0.026(5) 0.000(4) -0.002(4) -0.004(4)
C14B 0.040(5) 0.047(5) 0.020(4) 0.001(4) 0.000(4) -0.008(4)
C14K 0.055(6) 0.054(6) 0.046(6) -0.002(5) -0.003(5) -0.023(4)
C14L 0.065(6) 0.036(5) 0.028(5) -0.011(4) 0.002(4) 0.000(4)
C15B 0.048(5) 0.034(5) 0.013(4) -0.002(3) 0.004(4) 0.001(4)
C16B 0.042(5) 0.028(4) 0.025(4) 0.000(3) -0.007(4) -0.006(3)
C17B 0.046(5) 0.027(4) 0.018(4) -0.002(3) 0.000(4) 0.003(3)
C17K 0.048(5) 0.028(4) 0.020(4) 0.003(3) 0.001(4) -0.001(3)
C17L 0.046(5) 0.037(5) 0.032(5) 0.001(4) 0.005(4) -0.004(4)
C17M 0.043(5) 0.029(4) 0.037(5) -0.003(4) -0.001(4) 0.007(3)
C17N 0.042(5) 0.043(5) 0.041(5) -0.002(4) -0.009(4) 0.002(4)
C17O 0.041(5) 0.033(5) 0.037(5) 0.001(4) -0.003(4) -0.006(4)
C18B 0.038(5) 0.033(4) 0.020(4) 0.003(3) -0.005(3) -0.007(3)
C19B 0.037(5) 0.028(4) 0.033(5) 0.004(4) -0.002(4) -0.003(3)
C20B 0.030(4) 0.038(5) 0.027(4) 0.006(4) -0.002(4) -0.003(3)
C20K 0.047(5) 0.055(6) 0.044(6) 0.009(5) -0.007(4) -0.013(4)
C20L 0.048(5) 0.048(5) 0.036(5) 0.005(4) 0.000(4) 0.012(4)
C21B 0.045(5) 0.034(5) 0.019(5) 0.007(4) -0.001(4) -0.001(4)
C22B 0.039(5) 0.033(4) 0.033(5) 0.005(4) 0.002(4) 0.000(3)
C23B 0.050(5) 0.032(4) 0.014(4) -0.002(3) 0.003(4) -0.009(4)
C23K 0.048(5) 0.040(5) 0.030(5) -0.007(4) 0.002(4) -0.013(4)
C23L 0.043(5) 0.041(5) 0.045(5) -0.012(4) 0.009(4) 0.000(4)
C23M 0.053(6) 0.050(6) 0.068(7) 0.010(5) 0.004(5) 0.007(4)
C23N 0.050(5) 0.060(6) 0.036(5) 0.016(5) 0.004(4) 0.005(4)
C23O 0.054(5) 0.039(5) 0.027(4) 0.003(4) 0.002(4) -0.001(4)
C24B 0.039(4) 0.039(5) 0.017(4) 0.005(3) 0.002(3) -0.004(3)
C25B 0.046(5) 0.036(5) 0.013(4) 0.000(4) 0.002(4) -0.008(4)
C26B 0.076(7) 0.035(5) 0.024(5) -0.007(4) -0.004(5) 0.006(4)
C26K 0.118(10) 0.046(6) 0.042(6) -0.013(5) -0.003(6) -0.015(6)
C26L 0.128(10) 0.034(5) 0.033(5) -0.009(4) -0.013(6) 0.014(6)
C27B 0.075(7) 0.038(5) 0.020(5) 0.002(4) -0.002(5) 0.013(5)
C28B 0.052(5) 0.029(4) 0.023(4) -0.003(4) 0.004(4) 0.005(4)
C28K 0.033(5) 0.045(5) 0.058(6) -0.012(5) 0.000(4) 0.005(4)
C28L 0.048(5) 0.052(6) 0.048(6) -0.019(5) -0.012(4) 0.014(4)
C28M 0.060(6) 0.045(5) 0.049(6) 0.000(5) 0.014(5) 0.002(4)
O1C 0.056(4) 0.048(4) 0.033(3) 0.011(3) 0.003(3) 0.019(3)
O2C 0.042(3) 0.046(3) 0.029(3) 0.001(3) 0.005(3) 0.001(3)
O3C 0.052(4) 0.038(3) 0.029(3) 0.003(3) 0.002(3) -0.004(3)
O4C 0.061(4) 0.047(4) 0.023(3) -0.002(3) -0.005(3) 0.001(3)
O5C 0.050(4) 0.058(4) 0.025(3) -0.001(3) 0.010(3) -0.006(3)
O6C 0.046(3) 0.052(4) 0.028(3) 0.005(3) -0.001(3) 0.002(3)
O7C 0.061(4) 0.045(3) 0.021(3) 0.003(3) 0.001(3) -0.010(3)
O8C 0.043(3) 0.045(3) 0.024(3) 0.002(3) 0.002(3) -0.004(3)
O9C 0.057(4) 0.052(4) 0.029(3) -0.001(3) -0.008(3) 0.002(3)
O10C 0.054(4) 0.094(5) 0.018(3) -0.013(3) 0.001(3) 0.004(3)
O11C 0.060(4) 0.069(4) 0.024(3) -0.007(3) -0.006(3) 0.012(3)
O12C 0.100(6) 0.063(4) 0.035(4) 0.001(3) 0.000(4) 0.019(4)
N1C 0.045(4) 0.035(4) 0.024(4) 0.008(3) 0.001(3) 0.002(3)
N2C 0.045(4) 0.031(4) 0.022(4) 0.001(3) -0.006(3) 0.004(3)
N3C 0.045(4) 0.058(5) 0.019(4) -0.001(3) 0.001(3) 0.003(4)
N4C 0.051(4) 0.047(4) 0.024(4) 0.002(3) 0.005(3) -0.002(4)
N5C 0.050(4) 0.031(4) 0.025(4) -0.001(3) 0.001(3) 0.000(3)
N6C 0.048(4) 0.033(4) 0.019(3) 0.000(3) 0.003(3) -0.007(3)
N7C 0.041(4) 0.034(4) 0.021(3) -0.003(3) 0.001(3) -0.008(3)
N8C 0.060(5) 0.042(4) 0.014(3) -0.005(3) 0.000(3) -0.002(3)
N9C 0.060(5) 0.078(6) 0.012(4) -0.004(4) 0.000(3) -0.009(4)
C1C 0.039(5) 0.038(5) 0.028(5) 0.007(4) -0.006(4) -0.006(4)
C2C 0.046(5) 0.028(4) 0.027(4) 0.003(4) -0.002(4) 0.001(4)
C2Q 0.061(6) 0.035(5) 0.024(4) -0.005(4) -0.006(4) 0.006(4)
C2R 0.048(5) 0.050(5) 0.037(5) -0.002(4) 0.000(4) -0.014(4)
C3C 0.034(4) 0.029(4) 0.023(4) 0.002(4) 0.002(3) 0.003(3)
C4C 0.043(5) 0.034(5) 0.033(5) 0.000(4) -0.010(4) 0.001(4)
C5C 0.049(5) 0.025(4) 0.023(4) 0.004(3) -0.001(4) -0.002(3)
C5Q 0.058(6) 0.032(4) 0.027(5) -0.003(4) -0.008(4) 0.004(4)
C5R 0.060(6) 0.039(5) 0.036(5) 0.001(4) -0.005(4) -0.004(4)
C5S 0.057(6) 0.054(6) 0.048(6) 0.011(5) -0.008(5) -0.011(5)
C5T 0.052(5) 0.037(5) 0.045(5) 0.013(4) -0.013(4) -0.010(4)
C5U 0.070(6) 0.033(5) 0.031(5) -0.005(4) -0.011(4) 0.002(4)
C6C 0.049(5) 0.031(4) 0.027(5) -0.001(4) -0.005(4) 0.005(4)
C7C 0.044(5) 0.034(5) 0.032(5) 0.002(4) 0.002(4) 0.012(4)
C8C 0.051(6) 0.069(7) 0.022(4) 0.005(4) 0.003(4) 0.002(5)
C8Q 0.050(6) 0.101(9) 0.040(6) 0.009(6) -0.005(5) -0.016(6)
C8R 0.052(6) 0.089(8) 0.051(6) 0.016(6) 0.008(5) 0.022(5)
C9C 0.039(5) 0.054(6) 0.026(5) -0.008(4) 0.002(4) -0.010(4)
C10C 0.068(7) 0.039(5) 0.033(5) -0.004(4) 0.005(5) -0.004(4)
C11C 0.077(7) 0.040(5) 0.027(5) -0.008(4) 0.009(5) 0.006(5)
C12C 0.058(6) 0.049(5) 0.020(4) 0.000(4) 0.000(4) 0.012(4)
C13C 0.049(5) 0.045(5) 0.022(5) 0.000(4) 0.002(4) -0.006(4)
C14C 0.042(5) 0.035(5) 0.028(5) 0.000(4) 0.002(4) -0.009(4)
C14Q 0.056(6) 0.058(6) 0.036(5) 0.003(4) -0.003(4) -0.025(4)
C14R 0.064(6) 0.027(4) 0.037(5) 0.007(4) 0.009(4) -0.001(4)
C15C 0.048(5) 0.031(4) 0.022(5) -0.004(4) -0.004(4) -0.001(4)
C16C 0.047(5) 0.030(4) 0.023(4) 0.002(4) 0.004(4) 0.000(4)
C17C 0.043(5) 0.033(4) 0.015(4) 0.000(3) 0.001(3) -0.004(3)
C17Q 0.042(5) 0.031(4) 0.025(4) -0.003(3) -0.001(4) -0.004(3)
C17R 0.039(5) 0.038(5) 0.046(5) -0.002(4) 0.001(4) 0.003(4)
C17S 0.036(5) 0.032(5) 0.049(5) 0.006(4) 0.001(4) 0.002(3)
C17T 0.042(5) 0.035(5) 0.050(6) 0.001(4) 0.012(4) -0.001(4)
C17U 0.046(5) 0.037(5) 0.025(4) 0.004(4) 0.003(4) -0.009(4)
C18C 0.036(4) 0.034(4) 0.026(4) -0.003(4) 0.001(4) 0.003(3)
C18Q 0.046(5) 0.059(6) 0.039(5) -0.011(5) 0.006(4) -0.012(4)
C19C 0.036(5) 0.033(4) 0.025(5) -0.001(4) 0.001(4) 0.004(3)
C20C 0.030(4) 0.035(4) 0.028(4) -0.006(4) -0.002(4) -0.002(3)
C20R 0.055(6) 0.048(6) 0.049(6) -0.014(5) 0.001(5) 0.006(4)
C21C 0.042(5) 0.032(5) 0.021(4) -0.004(4) 0.001(4) -0.003(4)
C25C 0.047(6) 0.087(8) 0.016(5) -0.008(5) 0.002(4) 0.001(5)
C26C 0.091(8) 0.044(6) 0.035(5) -0.006(5) 0.012(5) -0.014(5)
C26Q 0.157(13) 0.051(7) 0.042(6) -0.007(5) 0.029(7) 0.000(7)
C26R 0.154(13) 0.116(11) 0.039(6) 0.002(7) 0.031(7) -0.070(10)
C27C 0.072(7) 0.042(5) 0.028(6) -0.003(4) 0.001(5) 0.014(5)
C28C 0.043(5) 0.045(5) 0.042(5) 0.013(4) 0.004(4) 0.009(4)
C28Q 0.093(8) 0.036(6) 0.103(9) 0.005(6) -0.026(7) -0.003(5)
C28R 0.057(6) 0.054(6) 0.087(8) 0.027(6) -0.005(6) 0.012(5)
C28S 0.079(7) 0.071(7) 0.058(7) 0.031(6) 0.014(6) 0.021(6)
O1D 0.054(4) 0.039(3) 0.030(3) 0.001(3) -0.003(3) 0.012(3)
O2D 0.043(3) 0.038(3) 0.027(3) 0.003(3) 0.002(3) 0.006(2)
O3D 0.054(4) 0.042(3) 0.023(3) 0.008(3) 0.004(3) -0.002(3)
O4D 0.059(4) 0.050(4) 0.021(3) -0.004(3) -0.003(3) 0.002(3)
O5D 0.056(4) 0.058(4) 0.021(3) -0.003(3) 0.003(3) -0.007(3)
O6D 0.054(4) 0.053(4) 0.021(3) 0.003(3) 0.002(3) 0.005(3)
O7D 0.055(4) 0.044(3) 0.022(3) 0.000(3) -0.006(3) -0.009(3)
O8D 0.044(3) 0.049(3) 0.022(3) 0.002(3) -0.001(3) 0.001(3)
O9D 0.050(4) 0.051(4) 0.030(3) -0.001(3) -0.011(3) 0.004(3)
O10D 0.052(4) 0.104(6) 0.020(3) -0.007(3) 0.002(3) 0.008(4)
O11D 0.060(4) 0.053(4) 0.028(3) -0.007(3) -0.010(3) 0.009(3)
O12D 0.094(5) 0.058(4) 0.021(4) 0.004(3) -0.002(3) 0.017(4)
N1D 0.046(4) 0.030(4) 0.020(3) 0.000(3) -0.003(3) 0.005(3)
N2D 0.041(4) 0.032(4) 0.020(3) 0.002(3) -0.005(3) -0.006(3)
N3D 0.042(4) 0.048(4) 0.026(4) -0.002(3) -0.003(3) 0.005(3)
N4D 0.047(4) 0.056(5) 0.023(4) -0.003(3) 0.006(3) -0.011(4)
N5D 0.046(4) 0.041(4) 0.018(3) -0.001(3) 0.003(3) 0.001(3)
N6D 0.043(4) 0.036(4) 0.021(3) -0.002(3) -0.003(3) -0.009(3)
N7D 0.032(4) 0.039(4) 0.020(3) -0.002(3) -0.003(3) -0.003(3)
N8D 0.060(5) 0.036(4) 0.025(4) -0.005(3) 0.000(3) 0.004(3)
N9D 0.057(5) 0.084(6) 0.018(4) -0.005(4) -0.004(4) -0.012(4)
C1D 0.031(4) 0.034(5) 0.029(5) 0.005(4) -0.005(4) 0.003(3)
C2D 0.045(5) 0.030(4) 0.018(4) 0.003(3) -0.001(4) -0.002(3)
C2V 0.068(6) 0.028(4) 0.035(5) -0.003(4) -0.003(5) 0.011(4)
C2W 0.056(6) 0.036(5) 0.044(5) 0.008(4) -0.003(5) -0.006(4)
C3D 0.035(4) 0.034(5) 0.025(5) 0.000(4) 0.005(4) 0.010(3)
C4D 0.045(5) 0.030(4) 0.022(4) 0.001(3) -0.006(4) 0.005(3)
C5D 0.052(5) 0.034(5) 0.018(4) -0.001(3) -0.009(4) 0.002(4)
C5V 0.050(5) 0.031(4) 0.030(5) 0.002(4) -0.002(4) 0.001(4)
C5W 0.046(5) 0.042(5) 0.041(5) 0.010(4) -0.003(4) -0.009(4)
C5X 0.047(5) 0.043(5) 0.066(7) 0.004(5) -0.005(5) -0.006(4)
C5Y 0.055(6) 0.039(5) 0.041(5) -0.002(4) -0.014(4) -0.010(4)
C5Z 0.053(5) 0.032(4) 0.033(5) -0.001(4) -0.011(4) 0.000(4)
C6D 0.056(5) 0.031(4) 0.020(4) 0.000(3) -0.003(4) 0.006(4)
C7D 0.051(5) 0.036(5) 0.016(4) 0.000(4) -0.007(4) 0.010(4)
C8D 0.040(5) 0.066(6) 0.027(5) -0.005(4) -0.004(4) 0.004(4)
C8V 0.042(6) 0.120(10) 0.031(5) -0.003(6) -0.006(4) -0.021(6)
C8W 0.068(7) 0.103(9) 0.026(5) -0.002(5) 0.008(5) 0.026(6)
C9D 0.038(5) 0.052(6) 0.028(5) -0.005(4) 0.005(4) -0.009(4)
C10D 0.062(6) 0.045(5) 0.036(5) 0.001(4) 0.002(5) -0.011(4)
C11D 0.061(6) 0.049(6) 0.036(5) 0.004(4) -0.001(5) 0.010(5)
C12D 0.053(6) 0.055(6) 0.029(5) -0.002(4) 0.007(4) -0.005(4)
C13D 0.044(5) 0.041(5) 0.027(5) 0.001(4) 0.004(4) -0.006(4)
C13V 0.062(6) 0.053(6) 0.036(5) -0.005(4) 0.010(5) -0.026(5)
C13W 0.067(6) 0.035(5) 0.032(5) 0.001(4) -0.004(4) 0.000(4)
C14D 0.055(5) 0.035(5) 0.017(4) 0.001(3) -0.001(4) -0.008(4)
C15D 0.046(5) 0.021(4) 0.025(5) 0.000(3) 0.007(4) 0.002(3)
C16D 0.036(5) 0.039(5) 0.032(5) -0.001(4) 0.005(4) -0.001(4)
C17D 0.030(4) 0.033(4) 0.022(4) 0.001(3) 0.003(3) -0.004(3)
C17V 0.033(4) 0.037(5) 0.030(4) -0.006(4) 0.002(4) -0.009(3)
C17W 0.040(5) 0.033(4) 0.037(5) -0.008(4) -0.010(4) 0.002(3)
C17X 0.037(5) 0.035(5) 0.049(5) -0.003(4) -0.002(4) 0.004(4)
C17Y 0.039(5) 0.040(5) 0.035(5) 0.003(4) 0.010(4) 0.001(4)
C17Z 0.042(5) 0.030(4) 0.027(4) -0.002(4) -0.003(4) 0.000(3)
C18D 0.042(5) 0.029(4) 0.022(4) -0.001(3) -0.005(4) -0.005(3)
C19D 0.043(5) 0.029(4) 0.017(4) -0.004(3) 0.002(4) 0.003(4)
C20D 0.039(5) 0.040(5) 0.035(5) -0.004(4) -0.006(4) -0.002(4)
C20V 0.043(5) 0.058(6) 0.038(5) -0.002(4) 0.004(4) -0.016(4)
C20W 0.043(5) 0.042(5) 0.039(5) -0.004(4) -0.011(4) 0.005(4)
C21D 0.033(4) 0.040(5) 0.034(5) 0.003(4) 0.002(4) -0.002(4)
C25D 0.033(5) 0.103(9) 0.035(6) -0.010(6) -0.003(4) 0.008(5)
C26D 0.096(8) 0.067(7) 0.020(5) -0.013(5) -0.002(5) -0.014(6)
C26V 0.154(12) 0.053(7) 0.027(5) -0.010(5) 0.012(6) 0.006(7)
C26W 0.118(11) 0.135(12) 0.040(6) -0.010(7) 0.017(7) -0.078(10)
C27D 0.087(8) 0.045(6) 0.020(5) 0.000(4) -0.009(5) 0.010(5)
C28D 0.047(5) 0.036(5) 0.037(5) 0.006(4) -0.005(4) 0.012(4)
C28V 0.069(6) 0.041(5) 0.054(6) 0.011(5) -0.018(5) -0.001(4)
C28W 0.071(6) 0.045(5) 0.038(5) 0.013(4) 0.005(5) 0.014(5)
C28X 0.039(5) 0.065(6) 0.061(6) 0.018(5) 0.008(5) 0.010(4)

loop_
_atom_type_symbol
_atom_type_description
_atom_type_scat_dispersion_real
_atom_type_scat_dispersion_imag
_atom_type_scat_source
C C 0.0033 0.0016 'International Tables Vol C Tables 4.2.6.8 and 6.1.1.4'
H H 0.0000 0.0000 'International Tables Vol C Tables 4.2.6.8 and 6.1.1.4'
N N 0.0061 0.0033 'International Tables Vol C Tables 4.2.6.8 and 6.1.1.4'
O O 0.0106 0.0060 'International Tables Vol C Tables 4.2.6.8 and 6.1.1.4'

loop_
_geom_angle_atom_site_label_1
_geom_angle_atom_site_label_2
_geom_angle_atom_site_label_3
_geom_angle
_geom_angle_site_symmetry_1
_geom_angle_site_symmetry_3
_geom_angle_publ_flag
C1A O1A C28A 121.9(7) . . ?
C27A O12A H12E 109.5 . . ?
C1A N1A H1A 118.6 . . ?
C1A N1A C2A 122.8(7) . . ?
C2A N1A H1A 118.6 . . ?
C3A N2A H2A 118.4 . . ?
C3A N2A C4A 123.2(6) . . ?
C4A N2A H2A 118.4 . . ?
C7A N3A H3A 117.5 . . ?
C7A N3A C8A 124.9(6) . . ?
C8A N3A H3A 117.5 . . ?
C9A N4A H4A 119.0 . . ?
C9A N4A C10A 122.1(7) . . ?
C10A N4A H4A 119.0 . . ?
C13A N5A H5A 117.9 . . ?
C13A N5A C14A 124.1(7) . . ?
C14A N5A H5A 117.9 . . ?
C15A N6A H6A 118.8 . . ?
C15A N6A C16A 122.4(7) . . ?
C16A N6A H6A 118.8 . . ?
C19A N7A H7A 118.6 . . ?
C19A N7A C20A 122.9(7) . . ?
C20A N7A H7A 118.6 . . ?
C21A N8A H8A 119.6 . . ?
C21A N8A C22A 120.8(7) . . ?
C22A N8A H8A 119.6 . . ?
C25A N9A H9A 118.9 . . ?
C25A N9A C26A 122.1(7) . . ?
C26A N9A H9A 118.9 . . ?
O1A C1A N1A 110.5(7) . . ?
O2A C1A O1A 125.1(7) . . ?
O2A C1A N1A 124.3(7) . . ?
N1A C2A C2E 107.6(6) . . ?
N1A C2A C2F 111.2(7) . . ?
N1A C2A C3A 110.6(6) . . ?
C2E C2A C2F 109.7(7) . . ?
C2E C2A C3A 107.0(7) . . ?
C3A C2A C2F 110.6(7) . . ?
C2A C2E H2EA 109.5 . . ?
C2A C2E H2EB 109.5 . . ?
C2A C2E H2EC 109.5 . . ?
H2EA C2E H2EB 109.5 . . ?
H2EA C2E H2EC 109.5 . . ?
H2EB C2E H2EC 109.5 . . ?
C2A C2F H2FA 109.5 . . ?
C2A C2F H2FB 109.5 . . ?
C2A C2F H2FC 109.5 . . ?
H2FA C2F H2FB 109.5 . . ?
H2FA C2F H2FC 109.5 . . ?
H2FB C2F H2FC 109.5 . . ?
O3A C3A N2A 123.1(7) . . ?
O3A C3A C2A 120.5(7) . . ?
N2A C3A C2A 116.3(7) . . ?
N2A C4A H4AA 109.1 . . ?
N2A C4A H4AB 109.1 . . ?
N2A C4A C5A 112.6(6) . . ?
H4AA C4A H4AB 107.8 . . ?
C5A C4A H4AA 109.1 . . ?
C5A C4A H4AB 109.1 . . ?
C4A C5A C5E 111.1(6) . . ?
C5I C5A C4A 108.0(6) . . ?
C5I C5A C5E 107.9(7) . . ?
C5I C5A C6A 113.1(6) . . ?
C6A C5A C4A 109.9(7) . . ?
C6A C5A C5E 106.8(6) . . ?
C5A C5E H5EA 108.8 . . ?
C5A C5E H5EB 108.8 . . ?
H5EA C5E H5EB 107.7 . . ?
C5F C5E C5A 113.8(7) . . ?
C5F C5E H5EA 108.8 . . ?
C5F C5E H5EB 108.8 . . ?
C5E C5F H5FA 109.4 . . ?
C5E C5F H5FB 109.4 . . ?
C5E C5F C5G 111.0(7) . . ?
H5FA C5F H5FB 108.0 . . ?
C5G C5F H5FA 109.4 . . ?
C5G C5F H5FB 109.4 . . ?
C5F C5G H5GA 109.1 . . ?
C5F C5G H5GB 109.1 . . ?
C5F C5G C5H 112.6(7) . . ?
H5GA C5G H5GB 107.8 . . ?
C5H C5G H5GA 109.1 . . ?
C5H C5G H5GB 109.1 . . ?
C5G C5H H5HA 109.3 . . ?
C5G C5H H5HB 109.3 . . ?
H5HA C5H H5HB 108.0 . . ?
C5I C5H C5G 111.5(7) . . ?
C5I C5H H5HA 109.3 . . ?
C5I C5H H5HB 109.3 . . ?
C5A C5I C5H 115.8(7) . . ?
C5A C5I H5IA 108.3 . . ?
C5A C5I H5IB 108.3 . . ?
C5H C5I H5IA 108.3 . . ?
C5H C5I H5IB 108.3 . . ?
H5IA C5I H5IB 107.4 . . ?
C5A C6A H6AA 108.2 . . ?
C5A C6A H6AB 108.2 . . ?
H6AA C6A H6AB 107.3 . . ?
C7A C6A C5A 116.6(7) . . ?
C7A C6A H6AA 108.2 . . ?
C7A C6A H6AB 108.2 . . ?
O4A C7A N3A 121.5(7) . . ?
O4A C7A C6A 122.5(7) . . ?
N3A C7A C6A 116.0(7) . . ?
N3A C8A C8E 106.6(7) . . ?
N3A C8A C8F 109.7(8) . . ?
N3A C8A C9A 110.6(6) . . ?
C8E C8A C9A 108.7(8) . . ?
C8F C8A C8E 110.2(8) . . ?
C8F C8A C9A 110.9(7) . . ?
C8A C8E H8EA 109.5 . . ?
C8A C8E H8EB 109.5 . . ?
C8A C8E H8EC 109.5 . . ?
H8EA C8E H8EB 109.5 . . ?
H8EA C8E H8EC 109.5 . . ?
H8EB C8E H8EC 109.5 . . ?
C8A C8F H8FA 109.5 . . ?
C8A C8F H8FB 109.5 . . ?
C8A C8F H8FC 109.5 . . ?
H8FA C8F H8FB 109.5 . . ?
H8FA C8F H8FC 109.5 . . ?
H8FB C8F H8FC 109.5 . . ?
O5A C9A N4A 126.4(8) . . ?
O5A C9A C8A 117.5(8) . . ?
N4A C9A C8A 115.8(7) . . ?
N4A C10A H10E 109.0 . . ?
N4A C10A H10F 109.0 . . ?
N4A C10A C11A 113.0(7) . . ?
H10E C10A H10F 107.8 . . ?
C11A C10A H10E 109.0 . . ?
C11A C10A H10F 109.0 . . ?
C10A C11A H11G 109.2 . . ?
C10A C11A H11H 109.2 . . ?
C10A C11A C12A 112.2(8) . . ?
H11G C11A H11H 107.9 . . ?
C12A C11A H11G 109.2 . . ?
C12A C11A H11H 109.2 . . ?
C11A C12A H12F 109.1 . . ?
C11A C12A H12G 109.1 . . ?
H12F C12A H12G 107.8 . . ?
C13A C12A C11A 112.6(7) . . ?
C13A C12A H12F 109.1 . . ?
C13A C12A H12G 109.1 . . ?
O6A C13A N5A 122.2(7) . . ?
O6A C13A C12A 122.5(8) . . ?
N5A C13A C12A 115.2(7) . . ?
N5A C14A C14E 107.3(7) . . ?
N5A C14A C14F 108.6(7) . . ?
N5A C14A C15A 112.6(6) . . ?
C14F C14A C14E 110.8(8) . . ?
C14F C14A C15A 111.6(7) . . ?
C15A C14A C14E 105.9(7) . . ?
C14A C14E H14G 109.5 . . ?
C14A C14E H14H 109.5 . . ?
C14A C14E H14I 109.5 . . ?
H14G C14E H14H 109.5 . . ?
H14G C14E H14I 109.5 . . ?
H14H C14E H14I 109.5 . . ?
C14A C14F H14J 109.5 . . ?
C14A C14F H14K 109.5 . . ?
C14A C14F H14L 109.5 . . ?
H14J C14F H14K 109.5 . . ?
H14J C14F H14L 109.5 . . ?
H14K C14F H14L 109.5 . . ?
O7A C15A N6A 122.8(7) . . ?
O7A C15A C14A 118.8(7) . . ?
N6A C15A C14A 118.3(7) . . ?
N6A C16A H16E 108.5 . . ?
N6A C16A H16F 108.5 . . ?
N6A C16A C17A 115.1(6) . . ?
H16E C16A H16F 107.5 . . ?
C17A C16A H16E 108.5 . . ?
C17A C16A H16F 108.5 . . ?
C16A C17A C17I 108.1(6) . . ?
C16A C17A C18A 109.0(6) . . ?
C17E C17A C16A 112.8(6) . . ?
C17E C17A C17I 109.3(6) . . ?
C17E C17A C18A 106.9(6) . . ?
C17I C17A C18A 110.9(6) . . ?
C17A C17E H17U 108.5 . . ?
C17A C17E H17V 108.5 . . ?
H17U C17E H17V 107.5 . . ?
C17F C17E C17A 115.2(7) . . ?
C17F C17E H17U 108.5 . . ?
C17F C17E H17V 108.5 . . ?
C17E C17F H17W 109.3 . . ?
C17E C17F H17X 109.3 . . ?
C17E C17F C17G 111.6(7) . . ?
H17W C17F H17X 108.0 . . ?
C17G C17F H17W 109.3 . . ?
C17G C17F H17X 109.3 . . ?
C17F C17G H17Y 109.4 . . ?
C17F C17G H 109.4 . . ?
H17Y C17G H 108.0 . . ?
C17H C17G C17F 111.2(7) . . ?
C17H C17G H17Y 109.4 . . ?
C17H C17G H 109.4 . . ?
C17G C17H H17Z 109.5 . . ?
C17G C17H HA 109.5 . . ?
H17Z C17H HA 108.0 . . ?
C17I C17H C17G 110.9(7) . . ?
C17I C17H H17Z 109.5 . . ?
C17I C17H HA 109.5 . . ?
C17A C17I H17 108.7 . . ?
C17A C17I HB 108.7 . . ?
C17H C17I C17A 114.3(6) . . ?
C17H C17I H17 108.7 . . ?
C17H C17I HB 108.7 . . ?
H17 C17I HB 107.6 . . ?
C17A C18A H18H 107.9 . . ?
C17A C18A H18I 107.9 . . ?
H18H C18A H18I 107.2 . . ?
C19A C18A C17A 117.5(6) . . ?
C19A C18A H18H 107.9 . . ?
C19A C18A H18I 107.9 . . ?
O8A C19A N7A 121.7(7) . . ?
O8A C19A C18A 123.1(7) . . ?
N7A C19A C18A 115.2(7) . . ?
N7A C20A C20E 105.7(7) . . ?
N7A C20A C20F 109.9(7) . . ?
N7A C20A C21A 112.0(7) . . ?
C20F C20A C20E 111.2(7) . . ?
C20F C20A C21A 111.0(7) . . ?
C21A C20A C20E 106.8(7) . . ?
C20A C20E H20L 109.5 . . ?
C20A C20E H20M 109.5 . . ?
C20A C20E H20N 109.5 . . ?
H20L C20E H20M 109.5 . . ?
H20L C20E H20N 109.5 . . ?
H20M C20E H20N 109.5 . . ?
C20A C20F H20O 109.5 . . ?
C20A C20F H20P 109.5 . . ?
C20A C20F H20Q 109.5 . . ?
H20O C20F H20P 109.5 . . ?
H20O C20F H20Q 109.5 . . ?
H20P C20F H20Q 109.5 . . ?
O9A C21A N8A 123.2(8) . . ?
O9A C21A C20A 119.7(7) . . ?
N8A C21A C20A 116.9(7) . . ?
N8A C22A H22E 108.2 . . ?
N8A C22A H22F 108.2 . . ?
N8A C22A C23A 116.3(6) . . ?
H22E C22A H22F 107.4 . . ?
C23A C22A H22E 108.2 . . ?
C23A C22A H22F 108.2 . . ?
C22A C23A C23E 111.7(7) . . ?
C22A C23A C23I 105.5(7) . . ?
C22A C23A C24A 110.3(7) . . ?
C23E C23A C24A 108.6(7) . . ?
C23I C23A C23E 107.7(7) . . ?
C23I C23A C24A 113.0(7) . . ?
C23A C23E H23M 109.1 . . ?
C23A C23E H23N 109.1 . . ?
H23M C23E H23N 107.8 . . ?
C23F C23E C23A 112.6(7) . . ?
C23F C23E H23M 109.1 . . ?
C23F C23E H23N 109.1 . . ?
C23E C23F H23O 109.4 . . ?
C23E C23F H23P 109.4 . . ?
H23O C23F H23P 108.0 . . ?
C23G C23F C23E 111.0(8) . . ?
C23G C23F H23O 109.4 . . ?
C23G C23F H23P 109.4 . . ?
C23F C23G H23Q 109.3 . . ?
C23F C23G H23R 109.3 . . ?
H23Q C23G H23R 108.0 . . ?
C23H C23G C23F 111.5(7) . . ?
C23H C23G H23Q 109.3 . . ?
C23H C23G H23R 109.3 . . ?
C23G C23H H23S 109.6 . . ?
C23G C23H H23T 109.6 . . ?
C23G C23H C23I 110.2(8) . . ?
H23S C23H H23T 108.1 . . ?
C23I C23H H23S 109.6 . . ?
C23I C23H H23T 109.6 . . ?
C23A C23I H23U 108.4 . . ?
C23A C23I H23V 108.4 . . ?
C23H C23I C23A 115.6(7) . . ?
C23H C23I H23U 108.4 . . ?
C23H C23I H23V 108.4 . . ?
H23U C23I H23V 107.5 . . ?
C23A C24A H24O 108.1 . . ?
C23A C24A H24P 108.1 . . ?
H24O C24A H24P 107.3 . . ?
C25A C24A C23A 116.6(7) . . ?
C25A C24A H24O 108.1 . . ?
C25A C24A H24P 108.1 . . ?
O10A C25A N9A 119.5(7) . . ?
O10A C25A C24A 121.4(7) . . ?
N9A C25A C24A 119.2(7) . . ?
N9A C26A C26E 108.0(7) . . ?
N9A C26A C26F 110.4(8) . . ?
N9A C26A C27A 110.8(7) . . ?
C26F C26A C26E 111.0(8) . . ?
C27A C26A C26E 106.9(8) . . ?
C27A C26A C26F 109.8(7) . . ?
C26A C26E H26M 109.5 . . ?
C26A C26E H26N 109.5 . . ?
C26A C26E H26O 109.5 . . ?
H26M C26E H26N 109.5 . . ?
H26M C26E H26O 109.5 . . ?
H26N C26E H26O 109.5 . . ?
C26A C26F H26P 109.5 . . ?
C26A C26F H26Q 109.5 . . ?
C26A C26F H26R 109.5 . . ?
H26P C26F H26Q 109.5 . . ?
H26P C26F H26R 109.5 . . ?
H26Q C26F H26R 109.5 . . ?
O11A C27A O12A 119.3(9) . . ?
O11A C27A C26A 124.4(10) . . ?
O12A C27A C26A 116.2(7) . . ?
O1A C28A C28E 109.9(7) . . ?
O1A C28A C28F 102.2(7) . . ?
O1A C28A C28G 109.3(7) . . ?
C28E C28A C28F 112.9(8) . . ?
C28E C28A C28G 113.5(9) . . ?
C28G C28A C28F 108.4(8) . . ?
C28A C28E H28S 109.5 . . ?
C28A C28E H28T 109.5 . . ?
C28A C28E H28U 109.5 . . ?
H28S C28E H28T 109.5 . . ?
H28S C28E H28U 109.5 . . ?
H28T C28E H28U 109.5 . . ?
C28A C28F H28V 109.5 . . ?
C28A C28F H28W 109.5 . . ?
C28A C28F H28X 109.5 . . ?
H28V C28F H28W 109.5 . . ?
H28V C28F H28X 109.5 . . ?
H28W C28F H28X 109.5 . . ?
C28A C28G H28Y 109.5 . . ?
C28A C28G HC 109.5 . . ?
C28A C28G HD 109.5 . . ?
H28Y C28G HC 109.5 . . ?
H28Y C28G HD 109.5 . . ?
HC C28G HD 109.5 . . ?
C1B O1B C28B 120.8(6) . . ?
C27B O11B H11I 109.5 . . ?
C9B N1 H1 117.8 . . ?
C9B N1 C10B 124.5(7) . . ?
C10B N1 H1 117.8 . . ?
C1B N1B H1B 118.8 . . ?
C1B N1B C2B 122.5(6) . . ?
C2B N1B H1B 118.8 . . ?
C3B N2B H2B 118.4 . . ?
C3B N2B C4B 123.2(6) . . ?
C4B N2B H2B 118.4 . . ?
C7B N3B H3B 117.9 . . ?
C7B N3B C8B 124.3(7) . . ?
C8B N3B H3B 117.9 . . ?
C13B N5B H5B 117.6 . . ?
C13B N5B C14B 124.8(7) . . ?
C14B N5B H5B 117.6 . . ?
C15B N6B H6B 118.9 . . ?
C15B N6B C16B 122.2(6) . . ?
C16B N6B H6B 118.9 . . ?
C19B N7B H7B 118.5 . . ?
C19B N7B C20B 123.0(7) . . ?
C20B N7B H7B 118.5 . . ?
C21B N8B H8B 118.7 . . ?
C21B N8B C22B 122.6(7) . . ?
C22B N8B H8B 118.7 . . ?
C25B N9B H9B 119.3 . . ?
C25B N9B C26B 121.4(6) . . ?
C26B N9B H9B 119.3 . . ?
O2B C1B O1B 125.6(7) . . ?
O2B C1B N1B 125.5(7) . . ?
N1B C1B O1B 108.8(6) . . ?
N1B C2B C2K 107.1(6) . . ?
N1B C2B C2L 110.1(6) . . ?
N1B C2B C3B 111.2(6) . . ?
C2L C2B C2K 110.8(7) . . ?
C2L C2B C3B 110.8(7) . . ?
C3B C2B C2K 106.7(6) . . ?
C2B C2K H2KA 109.5 . . ?
C2B C2K H2KB 109.5 . . ?
C2B C2K H2KC 109.5 . . ?
H2KA C2K H2KB 109.5 . . ?
H2KA C2K H2KC 109.5 . . ?
H2KB C2K H2KC 109.5 . . ?
C2B C2L H2LA 109.5 . . ?
C2B C2L H2LB 109.5 . . ?
C2B C2L H2LC 109.5 . . ?
H2LA C2L H2LB 109.5 . . ?
H2LA C2L H2LC 109.5 . . ?
H2LB C2L H2LC 109.5 . . ?
O3B C3B N2B 123.5(7) . . ?
O3B C3B C2B 120.6(7) . . ?
N2B C3B C2B 115.8(7) . . ?
N2B C4B H4BA 108.8 . . ?
N2B C4B H4BB 108.8 . . ?
N2B C4B C5B 113.9(6) . . ?
H4BA C4B H4BB 107.7 . . ?
C5B C4B H4BA 108.8 . . ?
C5B C4B H4BB 108.8 . . ?
C4B C5B C5K 110.3(6) . . ?
C4B C5B C5O 110.5(6) . . ?
C5K C5B C5O 107.5(6) . . ?
C6B C5B C4B 110.2(6) . . ?
C6B C5B C5K 105.9(6) . . ?
C6B C5B C5O 112.3(6) . . ?
C5B C5K H5KA 108.9 . . ?
C5B C5K H5KB 108.9 . . ?
H5KA C5K H5KB 107.7 . . ?
C5L C5K C5B 113.3(7) . . ?
C5L C5K H5KA 108.9 . . ?
C5L C5K H5KB 108.9 . . ?
C5K C5L H5LA 109.3 . . ?
C5K C5L H5LB 109.3 . . ?
H5LA C5L H5LB 107.9 . . ?
C5M C5L C5K 111.8(7) . . ?
C5M C5L H5LA 109.3 . . ?
C5M C5L H5LB 109.3 . . ?
C5L C5M H5MA 109.4 . . ?
C5L C5M H5MB 109.4 . . ?
C5L C5M C5N 111.0(7) . . ?
H5MA C5M H5MB 108.0 . . ?
C5N C5M H5MA 109.4 . . ?
C5N C5M H5MB 109.4 . . ?
C5M C5N H5NA 109.1 . . ?
C5M C5N H5NB 109.1 . . ?
H5NA C5N H5NB 107.9 . . ?
C5O C5N C5M 112.3(7) . . ?
C5O C5N H5NA 109.1 . . ?
C5O C5N H5NB 109.1 . . ?
C5B C5O H5OA 108.7 . . ?
C5B C5O H5OB 108.7 . . ?
C5N C5O C5B 114.0(7) . . ?
C5N C5O H5OA 108.7 . . ?
C5N C5O H5OB 108.7 . . ?
H5OA C5O H5OB 107.6 . . ?
C5B C6B H6BA 108.1 . . ?
C5B C6B H6BB 108.1 . . ?
H6BA C6B H6BB 107.3 . . ?
C7B C6B C5B 116.9(6) . . ?
C7B C6B H6BA 108.1 . . ?
C7B C6B H6BB 108.1 . . ?
O4B C7B N3B 121.4(8) . . ?
O4B C7B C6B 123.0(7) . . ?
N3B C7B C6B 115.5(7) . . ?
N3B C8B C8K 106.7(6) . . ?
N3B C8B C8L 109.7(8) . . ?
N3B C8B C9B 112.0(7) . . ?
C8K C8B C9B 106.9(8) . . ?
C8L C8B C8K 110.6(8) . . ?
C8L C8B C9B 110.9(7) . . ?
C8B C8K H8KA 109.5 . . ?
C8B C8K H8KB 109.5 . . ?
C8B C8K H8KC 109.5 . . ?
H8KA C8K H8KB 109.5 . . ?
H8KA C8K H8KC 109.5 . . ?
H8KB C8K H8KC 109.5 . . ?
C8B C8L H8LA 109.5 . . ?
C8B C8L H8LB 109.5 . . ?
C8B C8L H8LC 109.5 . . ?
H8LA C8L H8LB 109.5 . . ?
H8LA C8L H8LC 109.5 . . ?
H8LB C8L H8LC 109.5 . . ?
O5B C9B N1 123.0(8) . . ?
O5B C9B C8B 120.6(8) . . ?
N1 C9B C8B 116.3(7) . . ?
N1 C10B H10G 108.8 . . ?
N1 C10B H10H 108.8 . . ?
N1 C10B C11B 113.7(7) . . ?
H10G C10B H10H 107.7 . . ?
C11B C10B H10G 108.8 . . ?
C11B C10B H10H 108.8 . . ?
C10B C11B H11J 109.1 . . ?
C10B C11B H11K 109.1 . . ?
C10B C11B C12B 112.4(8) . . ?
H11J C11B H11K 107.8 . . ?
C12B C11B H11J 109.1 . . ?
C12B C11B H11K 109.1 . . ?
C11B C12B H12H 109.3 . . ?
C11B C12B H12I 109.3 . . ?
H12H C12B H12I 107.9 . . ?
C13B C12B C11B 111.7(7) . . ?
C13B C12B H12H 109.3 . . ?
C13B C12B H12I 109.3 . . ?
O6B C13B N5B 121.3(8) . . ?
O6B C13B C12B 123.2(8) . . ?
N5B C13B C12B 115.4(7) . . ?
N5B C14B C14K 109.5(7) . . ?
N5B C14B C14L 107.5(6) . . ?
N5B C14B C15B 112.9(6) . . ?
C14K C14B C15B 109.8(7) . . ?
C14L C14B C14K 110.0(7) . . ?
C14L C14B C15B 107.0(7) . . ?
C14B C14K H14M 109.5 . . ?
C14B C14K H14N 109.5 . . ?
C14B C14K H14O 109.5 . . ?
H14M C14K H14N 109.5 . . ?
H14M C14K H14O 109.5 . . ?
H14N C14K H14O 109.5 . . ?
C14B C14L H14P 109.5 . . ?
C14B C14L H14Q 109.5 . . ?
C14B C14L H14R 109.5 . . ?
H14P C14L H14Q 109.5 . . ?
H14P C14L H14R 109.5 . . ?
H14Q C14L H14R 109.5 . . ?
O7B C15B N6B 123.0(7) . . ?
O7B C15B C14B 119.3(7) . . ?
N6B C15B C14B 117.4(7) . . ?
N6B C16B H16G 108.6 . . ?
N6B C16B H16H 108.6 . . ?
N6B C16B C17B 114.5(6) . . ?
H16G C16B H16H 107.6 . . ?
C17B C16B H16G 108.6 . . ?
C17B C16B H16H 108.6 . . ?
C16B C17B C17O 107.9(6) . . ?
C17K C17B C16B 112.2(6) . . ?
C17K C17B C17O 108.9(7) . . ?
C17K C17B C18B 107.1(6) . . ?
C18B C17B C16B 109.3(7) . . ?
C18B C17B C17O 111.5(6) . . ?
C17B C17K H2 108.5 . . ?
C17B C17K HE 108.5 . . ?
H2 C17K HE 107.5 . . ?
C17L C17K C17B 115.0(7) . . ?
C17L C17K H2 108.5 . . ?
C17L C17K HE 108.5 . . ?
C17K C17L H3 109.1 . . ?
C17K C17L HF 109.1 . . ?
C17K C17L C17M 112.3(7) . . ?
H3 C17L HF 107.9 . . ?
C17M C17L H3 109.1 . . ?
C17M C17L HF 109.1 . . ?
C17L C17M H4 109.3 . . ?
C17L C17M HG 109.3 . . ?
H4 C17M HG 108.0 . . ?
C17N C17M C17L 111.6(7) . . ?
C17N C17M H4 109.3 . . ?
C17N C17M HG 109.3 . . ?
C17M C17N H5 109.4 . . ?
C17M C17N HH 109.4 . . ?
C17M C17N C17O 111.3(7) . . ?
H5 C17N HH 108.0 . . ?
C17O C17N H5 109.4 . . ?
C17O C17N HH 109.4 . . ?
C17B C17O H6 108.7 . . ?
C17B C17O HI 108.7 . . ?
C17N C17O C17B 114.4(7) . . ?
C17N C17O H6 108.7 . . ?
C17N C17O HI 108.7 . . ?
H6 C17O HI 107.6 . . ?
C17B C18B H18J 108.0 . . ?
C17B C18B H18K 108.0 . . ?
H18J C18B H18K 107.3 . . ?
C19B C18B C17B 117.1(6) . . ?
C19B C18B H18J 108.0 . . ?
C19B C18B H18K 108.0 . . ?
O8B C19B N7B 121.5(7) . . ?
O8B C19B C18B 122.8(7) . . ?
N7B C19B C18B 115.6(7) . . ?
N7B C20B C20K 106.3(7) . . ?
N7B C20B C20L 109.3(7) . . ?
N7B C20B C21B 112.7(6) . . ?
C20K C20B C21B 107.1(7) . . ?
C20L C20B C20K 110.6(7) . . ?
C20L C20B C21B 110.7(7) . . ?
C20B C20K H20R 109.5 . . ?
C20B C20K H20S 109.5 . . ?
C20B C20K H20T 109.5 . . ?
H20R C20K H20S 109.5 . . ?
H20R C20K H20T 109.5 . . ?
H20S C20K H20T 109.5 . . ?
C20B C20L H20U 109.5 . . ?
C20B C20L H20V 109.5 . . ?
C20B C20L H20W 109.5 . . ?
H20U C20L H20V 109.5 . . ?
H20U C20L H20W 109.5 . . ?
H20V C20L H20W 109.5 . . ?
O9B C21B N8B 123.6(7) . . ?
O9B C21B C20B 118.7(7) . . ?
N8B C21B C20B 117.5(7) . . ?
N8B C22B H22G 108.2 . . ?
N8B C22B H22H 108.2 . . ?
N8B C22B C23B 116.5(6) . . ?
H22G C22B H22H 107.3 . . ?
C23B C22B H22G 108.2 . . ?
C23B C22B H22H 108.2 . . ?
C22B C23B C23K 111.7(6) . . ?
C22B C23B C23O 105.0(6) . . ?
C22B C23B C24B 110.7(7) . . ?
C23O C23B C23K 107.5(6) . . ?
C23O C23B C24B 114.0(6) . . ?
C24B C23B C23K 107.9(6) . . ?
C23B C23K H23W 108.8 . . ?
C23B C23K H23X 108.8 . . ?
H23W C23K H23X 107.7 . . ?
C23L C23K C23B 113.8(7) . . ?
C23L C23K H23W 108.8 . . ?
C23L C23K H23X 108.8 . . ?
C23K C23L H23Y 109.5 . . ?
C23K C23L HJ 109.5 . . ?
C23K C23L C23M 110.9(7) . . ?
H23Y C23L HJ 108.0 . . ?
C23M C23L H23Y 109.5 . . ?
C23M C23L HJ 109.5 . . ?
C23L C23M H23Z 109.7 . . ?
C23L C23M HK 109.7 . . ?
H23Z C23M HK 108.2 . . ?
C23N C23M C23L 110.0(7) . . ?
C23N C23M H23Z 109.7 . . ?
C23N C23M HK 109.7 . . ?
C23M C23N H23 109.4 . . ?
C23M C23N HL 109.4 . . ?
C23M C23N C23O 111.0(7) . . ?
H23 C23N HL 108.0 . . ?
C23O C23N H23 109.4 . . ?
C23O C23N HL 109.4 . . ?
C23B C23O H7 108.7 . . ?
C23B C23O HM 108.7 . . ?
C23N C23O C23B 114.2(7) . . ?
C23N C23O H7 108.7 . . ?
C23N C23O HM 108.7 . . ?
H7 C23O HM 107.6 . . ?
C23B C24B H24Q 108.5 . . ?
C23B C24B H24R 108.5 . . ?
H24Q C24B H24R 107.5 . . ?
C25B C24B C23B 115.1(6) . . ?
C25B C24B H24Q 108.5 . . ?
C25B C24B H24R 108.5 . . ?
O10B C25B N9B 120.3(7) . . ?
O10B C25B C24B 122.5(7) . . ?
N9B C25B C24B 117.2(7) . . ?
N9B C26B C26K 110.9(8) . . ?
N9B C26B C26L 107.1(7) . . ?
N9B C26B C27B 107.7(7) . . ?
C26K C26B C26L 112.7(8) . . ?
C26K C26B C27B 111.4(8) . . ?
C27B C26B C26L 106.7(8) . . ?
C26B C26K H26S 109.5 . . ?
C26B C26K H26T 109.5 . . ?
C26B C26K H26U 109.5 . . ?
H26S C26K H26T 109.5 . . ?
H26S C26K H26U 109.5 . . ?
H26T C26K H26U 109.5 . . ?
C26B C26L H26V 109.5 . . ?
C26B C26L H26W 109.5 . . ?
C26B C26L H26X 109.5 . . ?
H26V C26L H26W 109.5 . . ?
H26V C26L H26X 109.5 . . ?
H26W C26L H26X 109.5 . . ?
O11B C27B C26B 118.7(8) . . ?
O12B C27B O11B 120.2(9) . . ?
O12B C27B C26B 120.9(9) . . ?
O1B C28B C28K 110.4(6) . . ?
O1B C28B C28L 102.1(6) . . ?
O1B C28B C28M 110.5(7) . . ?
C28K C28B C28M 113.3(7) . . ?
C28L C28B C28K 110.0(7) . . ?
C28L C28B C28M 110.0(7) . . ?
C28B C28K H28Z 109.5 . . ?
C28B C28K HN 109.5 . . ?
C28B C28K HO 109.5 . . ?
H28Z C28K HN 109.5 . . ?
H28Z C28K HO 109.5 . . ?
HN C28K HO 109.5 . . ?
C28B C28L H28 109.5 . . ?
C28B C28L HP 109.5 . . ?
C28B C28L HQ 109.5 . . ?
H28 C28L HP 109.5 . . ?
H28 C28L HQ 109.5 . . ?
HP C28L HQ 109.5 . . ?
C28B C28M H8 109.5 . . ?
C28B C28M HR 109.5 . . ?
C28B C28M HS 109.5 . . ?
H8 C28M HR 109.5 . . ?
H8 C28M HS 109.5 . . ?
HR C28M HS 109.5 . . ?
C1C O1C C28C 121.9(6) . . ?
C27C O11C H11C 109.5 . . ?
C1C N1C H1C 118.3 . . ?
C1C N1C C2C 123.4(7) . . ?
C2C N1C H1C 118.3 . . ?
C3C N2C H2C 118.7 . . ?
C3C N2C C4C 122.6(6) . . ?
C4C N2C H2C 118.7 . . ?
C7C N3C H3C 118.5 . . ?
C7C N3C C8C 123.0(7) . . ?
C8C N3C H3C 118.5 . . ?
C9C N4C H4C 118.7 . . ?
C9C N4C C10C 122.7(7) . . ?
C10C N4C H4C 118.7 . . ?
C13C N5C H5C 118.1 . . ?
C13C N5C C14C 123.8(7) . . ?
C14C N5C H5C 118.1 . . ?
C15C N6C H6C 118.8 . . ?
C15C N6C C16C 122.4(7) . . ?
C16C N6C H6C 118.8 . . ?
C19C N7C H7C 118.1 . . ?
C19C N7C C20C 123.7(6) . . ?
C20C N7C H7C 118.1 . . ?
C21C N8C H8C 120.6 . . ?
C21C N8C C22C 118.9(8) . . ?
C21C N8C C1S 129.3(12) . . ?
C22C N8C H8C 120.6 . . ?
C25C N9C H9C 119.0 . . ?
C25C N9C C26C 122.0(7) . . ?
C26C N9C H9C 119.0 . . ?
O2C C1C O1C 125.2(8) . . ?
O2C C1C N1C 124.7(7) . . ?
N1C C1C O1C 110.0(7) . . ?
N1C C2C C2Q 108.3(6) . . ?
N1C C2C C2R 110.2(7) . . ?
N1C C2C C3C 110.8(6) . . ?
C2Q C2C C2R 111.4(7) . . ?
C2Q C2C C3C 105.8(6) . . ?
C2R C2C C3C 110.3(7) . . ?
C2C C2Q H2QA 109.5 . . ?
C2C C2Q H2QB 109.5 . . ?
C2C C2Q H2QC 109.5 . . ?
H2QA C2Q H2QB 109.5 . . ?
H2QA C2Q H2QC 109.5 . . ?
H2QB C2Q H2QC 109.5 . . ?
C2C C2R H2RA 109.5 . . ?
C2C C2R H2RB 109.5 . . ?
C2C C2R H2RC 109.5 . . ?
H2RA C2R H2RB 109.5 . . ?
H2RA C2R H2RC 109.5 . . ?
H2RB C2R H2RC 109.5 . . ?
O3C C3C N2C 123.7(7) . . ?
O3C C3C C2C 119.2(7) . . ?
N2C C3C C2C 116.9(7) . . ?
N2C C4C H4CA 108.7 . . ?
N2C C4C H4CB 108.7 . . ?
N2C C4C C5C 114.4(6) . . ?
H4CA C4C H4CB 107.6 . . ?
C5C C4C H4CA 108.7 . . ?
C5C C4C H4CB 108.7 . . ?
C4C C5C C6C 108.8(6) . . ?
C5Q C5C C4C 110.6(6) . . ?
C5Q C5C C6C 107.5(6) . . ?
C5U C5C C4C 109.2(6) . . ?
C5U C5C C5Q 109.0(7) . . ?
C5U C5C C6C 111.7(6) . . ?
C5C C5Q H5QA 108.8 . . ?
C5C C5Q H5QB 108.8 . . ?
H5QA C5Q H5QB 107.7 . . ?
C5R C5Q C5C 113.6(7) . . ?
C5R C5Q H5QA 108.8 . . ?
C5R C5Q H5QB 108.8 . . ?
C5Q C5R H5RA 109.2 . . ?
C5Q C5R H5RB 109.2 . . ?
H5RA C5R H5RB 107.9 . . ?
C5S C5R C5Q 112.3(7) . . ?
C5S C5R H5RA 109.2 . . ?
C5S C5R H5RB 109.2 . . ?
C5R C5S H5SA 109.1 . . ?
C5R C5S H5SB 109.1 . . ?
H5SA C5S H5SB 107.8 . . ?
C5T C5S C5R 112.6(7) . . ?
C5T C5S H5SA 109.1 . . ?
C5T C5S H5SB 109.1 . . ?
C5S C5T H5TA 109.2 . . ?
C5S C5T H5TB 109.2 . . ?
C5S C5T C5U 111.8(7) . . ?
H5TA C5T H5TB 107.9 . . ?
C5U C5T H5TA 109.2 . . ?
C5U C5T H5TB 109.2 . . ?
C5C C5U C5T 114.0(7) . . ?
C5C C5U H5UA 108.8 . . ?
C5C C5U H5UB 108.8 . . ?
C5T C5U H5UA 108.8 . . ?
C5T C5U H5UB 108.8 . . ?
H5UA C5U H5UB 107.6 . . ?
C5C C6C H6CA 108.0 . . ?
C5C C6C H6CB 108.0 . . ?
H6CA C6C H6CB 107.3 . . ?
C7C C6C C5C 117.1(6) . . ?
C7C C6C H6CA 108.0 . . ?
C7C C6C H6CB 108.0 . . ?
O4C C7C N3C 121.6(8) . . ?
O4C C7C C6C 122.3(8) . . ?
N3C C7C C6C 116.2(7) . . ?
N3C C8C C8Q 107.7(7) . . ?
N3C C8C C8R 110.7(8) . . ?
N3C C8C C9C 112.9(7) . . ?
C8Q C8C C9C 105.0(8) . . ?
C8R C8C C8Q 110.3(8) . . ?
C8R C8C C9C 109.9(7) . . ?
C8C C8Q H8QA 109.5 . . ?
C8C C8Q H8QB 109.5 . . ?
C8C C8Q H8QC 109.5 . . ?
H8QA C8Q H8QB 109.5 . . ?
H8QA C8Q H8QC 109.5 . . ?
H8QB C8Q H8QC 109.5 . . ?
C8C C8R H8RA 109.5 . . ?
C8C C8R H8RB 109.5 . . ?
C8C C8R H8RC 109.5 . . ?
H8RA C8R H8RB 109.5 . . ?
H8RA C8R H8RC 109.5 . . ?
H8RB C8R H8RC 109.5 . . ?
O5C C9C N4C 124.2(8) . . ?
O5C C9C C8C 119.9(8) . . ?
N4C C9C C8C 115.9(7) . . ?
N4C C10C H10C 108.8 . . ?
N4C C10C H10D 108.8 . . ?
N4C C10C C11C 113.7(7) . . ?
H10C C10C H10D 107.7 . . ?
C11C C10C H10C 108.8 . . ?
C11C C10C H10D 108.8 . . ?
C10C C11C H11E 109.0 . . ?
C10C C11C H11F 109.0 . . ?
C10C C11C C12C 113.1(7) . . ?
H11E C11C H11F 107.8 . . ?
C12C C11C H11E 109.0 . . ?
C12C C11C H11F 109.0 . . ?
C11C C12C H12C 109.3 . . ?
C11C C12C H12D 109.3 . . ?
H12C C12C H12D 107.9 . . ?
C13C C12C C11C 111.7(7) . . ?
C13C C12C H12C 109.3 . . ?
C13C C12C H12D 109.3 . . ?
O6C C13C N5C 123.8(7) . . ?
O6C C13C C12C 121.8(8) . . ?
N5C C13C C12C 114.4(7) . . ?
N5C C14C C14Q 109.8(7) . . ?
N5C C14C C14R 107.9(7) . . ?
N5C C14C C15C 112.1(6) . . ?
C14R C14C C14Q 110.0(7) . . ?
C15C C14C C14Q 109.6(7) . . ?
C15C C14C C14R 107.4(7) . . ?
C14C C14Q H14A 109.5 . . ?
C14C C14Q H14B 109.5 . . ?
C14C C14Q H14C 109.5 . . ?
H14A C14Q H14B 109.5 . . ?
H14A C14Q H14C 109.5 . . ?
H14B C14Q H14C 109.5 . . ?
C14C C14R H14D 109.5 . . ?
C14C C14R H14E 109.5 . . ?
C14C C14R H14F 109.5 . . ?
H14D C14R H14E 109.5 . . ?
H14D C14R H14F 109.5 . . ?
H14E C14R H14F 109.5 . . ?
O7C C15C N6C 122.9(7) . . ?
O7C C15C C14C 119.4(7) . . ?
N6C C15C C14C 117.4(7) . . ?
N6C C16C H16C 108.2 . . ?
N6C C16C H16D 108.2 . . ?
N6C C16C C17C 116.3(6) . . ?
H16C C16C H16D 107.4 . . ?
C17C C16C H16C 108.2 . . ?
C17C C16C H16D 108.2 . . ?
C16C C17C C17Q 110.8(6) . . ?
C16C C17C C17U 109.0(6) . . ?
C16C C17C C18C 109.8(7) . . ?
C17U C17C C17Q 109.3(6) . . ?
C18C C17C C17Q 106.6(6) . . ?
C18C C17C C17U 111.3(6) . . ?
C17C C17Q H17K 108.8 . . ?
C17C C17Q H17L 108.8 . . ?
H17K C17Q H17L 107.7 . . ?
C17R C17Q C17C 113.8(7) . . ?
C17R C17Q H17K 108.8 . . ?
C17R C17Q H17L 108.8 . . ?
C17Q C17R H17M 109.2 . . ?
C17Q C17R H17N 109.2 . . ?
H17M C17R H17N 107.9 . . ?
C17S C17R C17Q 112.1(7) . . ?
C17S C17R H17M 109.2 . . ?
C17S C17R H17N 109.2 . . ?
C17R C17S H17O 109.2 . . ?
C17R C17S H17P 109.2 . . ?
C17R C17S C17T 111.9(7) . . ?
H17O C17S H17P 107.9 . . ?
C17T C17S H17O 109.2 . . ?
C17T C17S H17P 109.2 . . ?
C17S C17T H17Q 109.1 . . ?
C17S C17T H17R 109.1 . . ?
H17Q C17T H17R 107.9 . . ?
C17U C17T C17S 112.4(7) . . ?
C17U C17T H17Q 109.1 . . ?
C17U C17T H17R 109.1 . . ?
C17C C17U H17S 108.9 . . ?
C17C C17U H17T 108.9 . . ?
C17T C17U C17C 113.2(7) . . ?
C17T C17U H17S 108.9 . . ?
C17T C17U H17T 108.9 . . ?
H17S C17U H17T 107.7 . . ?
C17C C18C H18C 108.2 . . ?
C17C C18C H18D 108.2 . . ?
H18C C18C H18D 107.3 . . ?
C19C C18C C17C 116.5(6) . . ?
C19C C18C H18C 108.2 . . ?
C19C C18C H18D 108.2 . . ?
H18E C18Q H18F 109.5 . . ?
H18E C18Q H18G 109.5 . . ?
H18F C18Q H18G 109.5 . . ?
C20C C18Q H18E 109.5 . . ?
C20C C18Q H18F 109.5 . . ?
C20C C18Q H18G 109.5 . . ?
O8C C19C N7C 121.6(7) . . ?
O8C C19C C18C 123.2(7) . . ?
N7C C19C C18C 115.2(7) . . ?
N7C C20C C18Q 107.3(7) . . ?
N7C C20C C20R 110.6(7) . . ?
N7C C20C C21C 113.2(6) . . ?
C18Q C20C C21C 107.6(6) . . ?
C20R C20C C18Q 109.2(7) . . ?
C20R C20C C21C 108.9(7) . . ?
C20C C20R H20G 109.5 . . ?
C20C C20R H20H 109.5 . . ?
C20C C20R H20I 109.5 . . ?
H20G C20R H20H 109.5 . . ?
H20G C20R H20I 109.5 . . ?
H20H C20R H20I 109.5 . . ?
O9C C21C N8C 123.7(7) . . ?
O9C C21C C20C 120.7(7) . . ?
N8C C21C C20C 115.4(7) . . ?
O10C C25C N9C 120.7(9) . . ?
O10C C25C C24C 120.5(10) . . ?
O10C C25C C1P 130.3(14) . . ?
N9C C25C C24C 118.7(8) . . ?
N9C C25C C1P 105.4(13) . . ?
N9C C26C C26Q 107.3(8) . . ?
N9C C26C C26R 106.7(10) . . ?
C26Q C26C C26R 112.3(10) . . ?
C27C C26C N9C 108.8(7) . . ?
C27C C26C C26Q 109.8(10) . . ?
C27C C26C C26R 111.8(8) . . ?
C26C C26Q H26G 109.5 . . ?
C26C C26Q H26H 109.5 . . ?
C26C C26Q H26I 109.5 . . ?
H26G C26Q H26H 109.5 . . ?
H26G C26Q H26I 109.5 . . ?
H26H C26Q H26I 109.5 . . ?
C26C C26R H26J 109.5 . . ?
C26C C26R H26K 109.5 . . ?
C26C C26R H26L 109.5 . . ?
H26J C26R H26K 109.5 . . ?
H26J C26R H26L 109.5 . . ?
H26K C26R H26L 109.5 . . ?
O11C C27C C26C 117.3(8) . . ?
O12C C27C O11C 118.7(9) . . ?
O12C C27C C26C 123.8(10) . . ?
O1C C28C C28Q 110.3(7) . . ?
O1C C28C C28R 109.3(7) . . ?
O1C C28C C28S 102.2(7) . . ?
C28R C28C C28Q 111.7(9) . . ?
C28R C28C C28S 111.3(8) . . ?
C28S C28C C28Q 111.6(9) . . ?
C28C C28Q H28J 109.5 . . ?
C28C C28Q H28K 109.5 . . ?
C28C C28Q H28L 109.5 . . ?
H28J C28Q H28K 109.5 . . ?
H28J C28Q H28L 109.5 . . ?
H28K C28Q H28L 109.5 . . ?
C28C C28R H28M 109.5 . . ?
C28C C28R H28N 109.5 . . ?
C28C C28R H28O 109.5 . . ?
H28M C28R H28N 109.5 . . ?
H28M C28R H28O 109.5 . . ?
H28N C28R H28O 109.5 . . ?
C28C C28S H28P 109.5 . . ?
C28C C28S H28Q 109.5 . . ?
C28C C28S H28R 109.5 . . ?
H28P C28S H28Q 109.5 . . ?
H28P C28S H28R 109.5 . . ?
H28Q C28S H28R 109.5 . . ?
N8C C22C H22C 109.1 . . ?
N8C C22C H22D 109.1 . . ?
N8C C22C C23C 112.4(10) . . ?
H22C C22C H22D 107.9 . . ?
C23C C22C H22C 109.1 . . ?
C23C C22C H22D 109.1 . . ?
C22C C23C C24C 109.1(9) . . ?
C23Q C23C C22C 110.8(9) . . ?
C23Q C23C C23U 109.9(9) . . ?
C23Q C23C C24C 109.3(9) . . ?
C23U C23C C22C 104.2(9) . . ?
C23U C23C C24C 113.4(9) . . ?
C23C C23Q H23A 109.0 . . ?
C23C C23Q H23B 109.0 . . ?
C23C C23Q C23R 113.1(10) . . ?
H23A C23Q H23B 107.8 . . ?
C23R C23Q H23A 109.0 . . ?
C23R C23Q H23B 109.0 . . ?
C23Q C23R H23C 109.4 . . ?
C23Q C23R H23D 109.4 . . ?
H23C C23R H23D 108.0 . . ?
C23S C23R C23Q 111.1(11) . . ?
C23S C23R H23C 109.4 . . ?
C23S C23R H23D 109.4 . . ?
C23R C23S H23E 109.7 . . ?
C23R C23S H23F 109.7 . . ?
H23E C23S H23F 108.2 . . ?
C23T C23S C23R 109.7(12) . . ?
C23T C23S H23E 109.7 . . ?
C23T C23S H23F 109.7 . . ?
C23S C23T H23G 109.1 . . ?
C23S C23T H23H 109.1 . . ?
H23G C23T H23H 107.9 . . ?
C23U C23T C23S 112.4(12) . . ?
C23U C23T H23G 109.1 . . ?
C23U C23T H23H 109.1 . . ?
C23C C23U H23I 109.0 . . ?
C23C C23U H23J 109.0 . . ?
C23T C23U C23C 113.1(11) . . ?
C23T C23U H23I 109.0 . . ?
C23T C23U H23J 109.0 . . ?
H23I C23U H23J 107.8 . . ?
C25C C24C H24M 107.9 . . ?
C25C C24C H24N 107.9 . . ?
C23C C24C C25C 117.8(9) . . ?
C23C C24C H24M 107.9 . . ?
C23C C24C H24N 107.9 . . ?
H24M C24C H24N 107.2 . . ?
H1NA C1N H1NB 108.1 . . ?
C1O C1N H1NA 109.6 . . ?
C1O C1N H1NB 109.6 . . ?
C20 C1N H1NA 109.6 . . ?
C20 C1N H1NB 109.6 . . ?
C20 C1N C1O 110(2) . . ?
C1P C1O C1N 113(2) . . ?
C1P C1O C1Q 102.5(19) . . ?
C1P C1O C1S 112(2) . . ?
C1Q C1O C1N 111(2) . . ?
C1S C1O C1N 108(2) . . ?
C1S C1O C1Q 110(2) . . ?
C25C C1P C1O 97.0(18) . . ?
C25C C1P H1PA 112.4 . . ?
C25C C1P H1PB 112.4 . . ?
C1O C1P H1PA 112.4 . . ?
C1O C1P H1PB 112.4 . . ?
H1PA C1P H1PB 109.9 . . ?
C1O C1Q H1QA 108.8 . . ?
C1O C1Q H1QB 108.8 . . ?
C1O C1Q C1R 114(2) . . ?
H1QA C1Q H1QB 107.7 . . ?
C1R C1Q H1QA 108.8 . . ?
C1R C1Q H1QB 108.8 . . ?
C1Q C1R H1RA 109.1 . . ?
C1Q C1R H1RB 109.1 . . ?
H1RA C1R H1RB 107.9 . . ?
C23 C1R C1Q 112(2) . . ?
C23 C1R H1RA 109.1 . . ?
C23 C1R H1RB 109.1 . . ?
N8C C1S C1O 127(2) . . ?
N8C C1S H1SA 105.7 . . ?
N8C C1S H1SB 105.7 . . ?
C1O C1S H1SA 105.7 . . ?
C1O C1S H1SB 105.7 . . ?
H1SA C1S H1SB 106.1 . . ?
C1N C20 H20J 108.2 . . ?
C1N C20 H20K 108.2 . . ?
C1N C20 C23 116(3) . . ?
H20J C20 H20K 107.4 . . ?
C23 C20 H20J 108.2 . . ?
C23 C20 H20K 108.2 . . ?
C1R C23 C20 108(3) . . ?
C1R C23 H23K 110.2 . . ?
C1R C23 H23L 110.2 . . ?
C20 C23 H23K 110.2 . . ?
C20 C23 H23L 110.2 . . ?
H23K C23 H23L 108.5 . . ?
C1D O1D C28D 122.7(6) . . ?
C27D O11D H11D 109.5 . . ?
C1D N1D H1D 118.9 . . ?
C1D N1D C2D 122.1(7) . . ?
C2D N1D H1D 118.9 . . ?
C3D N2D H2D 118.2 . . ?
C3D N2D C4D 123.7(6) . . ?
C4D N2D H2D 118.2 . . ?
C7D N3D H3D 118.6 . . ?
C7D N3D C8D 122.8(7) . . ?
C8D N3D H3D 118.6 . . ?
C9D N4D H4D 117.8 . . ?
C9D N4D C10D 124.4(7) . . ?
C10D N4D H4D 117.8 . . ?
C13D N5D H5D 118.0 . . ?
C13D N5D C14D 124.1(7) . . ?
C14D N5D H5D 118.0 . . ?
C15D N6D H6D 118.4 . . ?
C15D N6D C16D 123.2(7) . . ?
C16D N6D H6D 118.4 . . ?
C19D N7D H7D 117.6 . . ?
C19D N7D C20D 124.9(7) . . ?
C20D N7D H7D 117.6 . . ?
C21D N8D H8D 121.0 . . ?
C21D N8D H8DA 117.1 . . ?
C21D N8D C22D 118.0(9) . . ?
C21D N8D C1L 125.8(11) . . ?
C22D N8D H8D 121.0 . . ?
C1L N8D H8DA 117.1 . . ?
C25D N9D H9D 119.2 . . ?
C25D N9D C26D 121.7(8) . . ?
C26D N9D H9D 119.2 . . ?
O1D C1D N1D 109.7(7) . . ?
O2D C1D O1D 124.7(7) . . ?
O2D C1D N1D 125.5(7) . . ?
N1D C2D C2V 106.9(6) . . ?
N1D C2D C2W 110.0(7) . . ?
N1D C2D C3D 111.6(6) . . ?
C2W C2D C2V 108.6(7) . . ?
C3D C2D C2V 107.6(7) . . ?
C3D C2D C2W 111.8(7) . . ?
C2D C2V H2VA 109.5 . . ?
C2D C2V H2VB 109.5 . . ?
C2D C2V H2VC 109.5 . . ?
H2VA C2V H2VB 109.5 . . ?
H2VA C2V H2VC 109.5 . . ?
H2VB C2V H2VC 109.5 . . ?
C2D C2W H2WA 109.5 . . ?
C2D C2W H2WB 109.5 . . ?
C2D C2W H2WC 109.5 . . ?
H2WA C2W H2WB 109.5 . . ?
H2WA C2W H2WC 109.5 . . ?
H2WB C2W H2WC 109.5 . . ?
O3D C3D N2D 122.1(7) . . ?
O3D C3D C2D 120.6(7) . . ?
N2D C3D C2D 117.1(7) . . ?
N2D C4D H4DA 108.6 . . ?
N2D C4D H4DB 108.6 . . ?
N2D C4D C5D 114.8(6) . . ?
H4DA C4D H4DB 107.5 . . ?
C5D C4D H4DA 108.6 . . ?
C5D C4D H4DB 108.6 . . ?
C4D C5D C6D 109.3(7) . . ?
C5V C5D C4D 111.5(6) . . ?
C5V C5D C6D 107.2(6) . . ?
C5Z C5D C4D 109.1(6) . . ?
C5Z C5D C5V 108.1(7) . . ?
C5Z C5D C6D 111.6(6) . . ?
C5D C5V H5VA 109.1 . . ?
C5D C5V H5VB 109.1 . . ?
H5VA C5V H5VB 107.9 . . ?
C5W C5V C5D 112.4(7) . . ?
C5W C5V H5VA 109.1 . . ?
C5W C5V H5VB 109.1 . . ?
C5V C5W H5WA 109.1 . . ?
C5V C5W H5WB 109.1 . . ?
H5WA C5W H5WB 107.8 . . ?
C5X C5W C5V 112.5(7) . . ?
C5X C5W H5WA 109.1 . . ?
C5X C5W H5WB 109.1 . . ?
C5W C5X H5XA 109.5 . . ?
C5W C5X H5XB 109.5 . . ?
H5XA C5X H5XB 108.1 . . ?
C5Y C5X C5W 110.7(7) . . ?
C5Y C5X H5XA 109.5 . . ?
C5Y C5X H5XB 109.5 . . ?
C5X C5Y H5YA 109.3 . . ?
C5X C5Y H5YB 109.3 . . ?
H5YA C5Y H5YB 108.0 . . ?
C5Z C5Y C5X 111.6(7) . . ?
C5Z C5Y H5YA 109.3 . . ?
C5Z C5Y H5YB 109.3 . . ?
C5D C5Z H5ZA 108.8 . . ?
C5D C5Z H5ZB 108.8 . . ?
C5Y C5Z C5D 113.9(7) . . ?
C5Y C5Z H5ZA 108.8 . . ?
C5Y C5Z H5ZB 108.8 . . ?
H5ZA C5Z H5ZB 107.7 . . ?
C5D C6D H6DA 108.3 . . ?
C5D C6D H6DB 108.3 . . ?
H6DA C6D H6DB 107.4 . . ?
C7D C6D C5D 116.0(6) . . ?
C7D C6D H6DA 108.3 . . ?
C7D C6D H6DB 108.3 . . ?
O4D C7D N3D 121.0(8) . . ?
O4D C7D C6D 122.3(8) . . ?
N3D C7D C6D 116.7(7) . . ?
N3D C8D C8V 105.4(7) . . ?
N3D C8D C8W 111.4(8) . . ?
N3D C8D C9D 112.0(7) . . ?
C8W C8D C8V 109.3(8) . . ?
C8W C8D C9D 110.1(7) . . ?
C9D C8D C8V 108.5(8) . . ?
C8D C8V H8VA 109.5 . . ?
C8D C8V H8VB 109.5 . . ?
C8D C8V H8VC 109.5 . . ?
H8VA C8V H8VB 109.5 . . ?
H8VA C8V H8VC 109.5 . . ?
H8VB C8V H8VC 109.5 . . ?
C8D C8W H8WA 109.5 . . ?
C8D C8W H8WB 109.5 . . ?
C8D C8W H8WC 109.5 . . ?
H8WA C8W H8WB 109.5 . . ?
H8WA C8W H8WC 109.5 . . ?
H8WB C8W H8WC 109.5 . . ?
O5D C9D N4D 122.1(8) . . ?
O5D C9D C8D 119.9(8) . . ?
N4D C9D C8D 117.7(7) . . ?
N4D C10D H10A 108.8 . . ?
N4D C10D H10B 108.8 . . ?
N4D C10D C11D 113.8(7) . . ?
H10A C10D H10B 107.7 . . ?
C11D C10D H10A 108.8 . . ?
C11D C10D H10B 108.8 . . ?
C10D C11D H11A 109.0 . . ?
C10D C11D H11B 109.0 . . ?
H11A C11D H11B 107.8 . . ?
C12D C11D C10D 112.9(8) . . ?
C12D C11D H11A 109.0 . . ?
C12D C11D H11B 109.0 . . ?
C11D C12D H12A 109.2 . . ?
C11D C12D H12B 109.2 . . ?
C11D C12D C13D 111.9(7) . . ?
H12A C12D H12B 107.9 . . ?
C13D C12D H12A 109.2 . . ?
C13D C12D H12B 109.2 . . ?
O6D C13D N5D 122.4(7) . . ?
O6D C13D C12D 123.1(8) . . ?
N5D C13D C12D 114.5(7) . . ?
H13A C13V H13B 109.5 . . ?
H13A C13V H13C 109.5 . . ?
H13B C13V H13C 109.5 . . ?
C14D C13V H13A 109.5 . . ?
C14D C13V H13B 109.5 . . ?
C14D C13V H13C 109.5 . . ?
H13D C13W H13E 109.5 . . ?
H13D C13W H13F 109.5 . . ?
H13E C13W H13F 109.5 . . ?
C14D C13W H13D 109.5 . . ?
C14D C13W H13E 109.5 . . ?
C14D C13W H13F 109.5 . . ?
N5D C14D C13V 109.0(7) . . ?
N5D C14D C13W 107.4(6) . . ?
N5D C14D C15D 111.1(6) . . ?
C13V C14D C13W 110.8(7) . . ?
C15D C14D C13V 111.1(7) . . ?
C15D C14D C13W 107.4(7) . . ?
O7D C15D N6D 121.8(7) . . ?
O7D C15D C14D 119.0(7) . . ?
N6D C15D C14D 118.8(7) . . ?
N6D C16D H16A 108.2 . . ?
N6D C16D H16B 108.2 . . ?
N6D C16D C17D 116.2(6) . . ?
H16A C16D H16B 107.4 . . ?
C17D C16D H16A 108.2 . . ?
C17D C16D H16B 108.2 . . ?
C16D C17D C17V 111.0(6) . . ?
C16D C17D C17Z 108.8(6) . . ?
C16D C17D C18D 108.8(6) . . ?
C17V C17D C18D 108.1(6) . . ?
C17Z C17D C17V 108.9(6) . . ?
C17Z C17D C18D 111.3(6) . . ?
C17D C17V H17A 108.4 . . ?
C17D C17V H17B 108.4 . . ?
H17A C17V H17B 107.5 . . ?
C17W C17V C17D 115.5(6) . . ?
C17W C17V H17A 108.4 . . ?
C17W C17V H17B 108.4 . . ?
C17V C17W H17C 109.5 . . ?
C17V C17W H17D 109.5 . . ?
C17V C17W C17X 110.9(7) . . ?
H17C C17W H17D 108.0 . . ?
C17X C17W H17C 109.5 . . ?
C17X C17W H17D 109.5 . . ?
C17W C17X H17E 109.2 . . ?
C17W C17X H17F 109.2 . . ?
H17E C17X H17F 107.9 . . ?
C17Y C17X C17W 112.2(7) . . ?
C17Y C17X H17E 109.2 . . ?
C17Y C17X H17F 109.2 . . ?
C17X C17Y H17G 109.1 . . ?
C17X C17Y H17H 109.1 . . ?
C17X C17Y C17Z 112.4(7) . . ?
H17G C17Y H17H 107.9 . . ?
C17Z C17Y H17G 109.1 . . ?
C17Z C17Y H17H 109.1 . . ?
C17D C17Z C17Y 113.6(6) . . ?
C17D C17Z H17I 108.8 . . ?
C17D C17Z H17J 108.8 . . ?
C17Y C17Z H17I 108.8 . . ?
C17Y C17Z H17J 108.8 . . ?
H17I C17Z H17J 107.7 . . ?
C17D C18D H18A 107.9 . . ?
C17D C18D H18B 107.9 . . ?
H18A C18D H18B 107.2 . . ?
C19D C18D C17D 117.4(6) . . ?
C19D C18D H18A 107.9 . . ?
C19D C18D H18B 107.9 . . ?
O8D C19D N7D 120.5(7) . . ?
O8D C19D C18D 123.0(7) . . ?
N7D C19D C18D 116.4(7) . . ?
N7D C20D C20V 106.8(7) . . ?
N7D C20D C20W 109.6(7) . . ?
N7D C20D C21D 111.7(7) . . ?
C20V C20D C21D 108.2(7) . . ?
C20W C20D C20V 109.8(7) . . ?
C20W C20D C21D 110.7(7) . . ?
C20D C20V H20A 109.5 . . ?
C20D C20V H20B 109.5 . . ?
C20D C20V H20C 109.5 . . ?
H20A C20V H20B 109.5 . . ?
H20A C20V H20C 109.5 . . ?
H20B C20V H20C 109.5 . . ?
C20D C20W H20D 109.5 . . ?
C20D C20W H20E 109.5 . . ?
C20D C20W H20F 109.5 . . ?
H20D C20W H20E 109.5 . . ?
H20D C20W H20F 109.5 . . ?
H20E C20W H20F 109.5 . . ?
O9D C21D N8D 123.6(8) . . ?
O9D C21D C20D 119.3(7) . . ?
N8D C21D C20D 116.6(7) . . ?
O10D C25D N9D 120.3(9) . . ?
O10D C25D C24D 118.7(11) . . ?
O10D C25D C1G 128.9(13) . . ?
N9D C25D C24D 120.5(9) . . ?
N9D C25D C1G 108.6(13) . . ?
N9D C26D C26V 110.4(8) . . ?
N9D C26D C26W 111.5(10) . . ?
N9D C26D C27D 110.4(8) . . ?
C26V C26D C26W 109.8(10) . . ?
C26V C26D C27D 106.3(10) . . ?
C27D C26D C26W 108.3(8) . . ?
C26D C26V H26A 109.5 . . ?
C26D C26V H26B 109.5 . . ?
C26D C26V H26C 109.5 . . ?
H26A C26V H26B 109.5 . . ?
H26A C26V H26C 109.5 . . ?
H26B C26V H26C 109.5 . . ?
C26D C26W H26D 109.5 . . ?
C26D C26W H26E 109.5 . . ?
C26D C26W H26F 109.5 . . ?
H26D C26W H26E 109.5 . . ?
H26D C26W H26F 109.5 . . ?
H26E C26W H26F 109.5 . . ?
O11D C27D C26D 115.9(8) . . ?
O12D C27D O11D 119.8(9) . . ?
O12D C27D C26D 124.3(10) . . ?
O1D C28D C28V 111.4(7) . . ?
O1D C28D C28W 102.7(7) . . ?
O1D C28D C28X 108.6(7) . . ?
C28V C28D C28W 110.5(8) . . ?
C28V C28D C28X 113.0(8) . . ?
C28W C28D C28X 110.2(8) . . ?
C28D C28V H28A 109.5 . . ?
C28D C28V H28B 109.5 . . ?
C28D C28V H28C 109.5 . . ?
H28A C28V H28B 109.5 . . ?
H28A C28V H28C 109.5 . . ?
H28B C28V H28C 109.5 . . ?
C28D C28W H28D 109.5 . . ?
C28D C28W H28E 109.5 . . ?
C28D C28W H28F 109.5 . . ?
H28D C28W H28E 109.5 . . ?
H28D C28W H28F 109.5 . . ?
H28E C28W H28F 109.5 . . ?
C28D C28X H28G 109.5 . . ?
C28D C28X H28H 109.5 . . ?
C28D C28X H28I 109.5 . . ?
H28G C28X H28H 109.5 . . ?
H28G C28X H28I 109.5 . . ?
H28H C28X H28I 109.5 . . ?
N8D C22D H22A 109.7 . . ?
N8D C22D H22B 109.7 . . ?
N8D C22D C23D 109.8(12) . . ?
H22A C22D H22B 108.2 . . ?
C23D C22D H22A 109.7 . . ?
C23D C22D H22B 109.7 . . ?
C24D C23D C22D 108.6(10) . . ?
C24V C23D C22D 113.0(11) . . ?
C24V C23D C24D 110.4(11) . . ?
C24Z C23D C22D 104.2(10) . . ?
C24Z C23D C24D 111.3(11) . . ?
C24Z C23D C24V 109.2(10) . . ?
C25D C24D H24A 106.8 . . ?
C25D C24D H24B 106.8 . . ?
C23D C24D C25D 122.1(10) . . ?
C23D C24D H24A 106.8 . . ?
C23D C24D H24B 106.8 . . ?
H24A C24D H24B 106.6 . . ?
C23D C24V H24C 108.7 . . ?
C23D C24V H24D 108.7 . . ?
H24C C24V H24D 107.6 . . ?
C24W C24V C23D 114.4(11) . . ?
C24W C24V H24C 108.7 . . ?
C24W C24V H24D 108.7 . . ?
C24V C24W H24E 109.1 . . ?
C24V C24W H24F 109.1 . . ?
H24E C24W H24F 107.8 . . ?
C24X C24W C24V 112.6(12) . . ?
C24X C24W H24E 109.1 . . ?
C24X C24W H24F 109.1 . . ?
C24W C24X H24G 109.3 . . ?
C24W C24X H24H 109.3 . . ?
C24W C24X C24Y 111.6(12) . . ?
H24G C24X H24H 108.0 . . ?
C24Y C24X H24G 109.3 . . ?
C24Y C24X H24H 109.3 . . ?
C24X C24Y H24I 109.5 . . ?
C24X C24Y H24J 109.5 . . ?
C24X C24Y C24Z 110.9(12) . . ?
H24I C24Y H24J 108.0 . . ?
C24Z C24Y H24I 109.5 . . ?
C24Z C24Y H24J 109.5 . . ?
C23D C24Z C24Y 115.0(11) . . ?
C23D C24Z H24K 108.5 . . ?
C23D C24Z H24L 108.5 . . ?
C24Y C24Z H24K 108.5 . . ?
C24Y C24Z H24L 108.5 . . ?
H24K C24Z H24L 107.5 . . ?
C1G C1F C1H 102(2) . . ?
C1G C1F C1I 113(2) . . ?
C1G C1F C1L 112.7(19) . . ?
C1H C1F C1I 107(2) . . ?
C1H C1F C1L 114(2) . . ?
C1I C1F C1L 108(2) . . ?
C25D C1G C1F 99.8(17) . . ?
C25D C1G H1GA 111.8 . . ?
C25D C1G H1GB 111.8 . . ?
C1F C1G H1GA 111.8 . . ?
C1F C1G H1GB 111.8 . . ?
H1GA C1G H1GB 109.5 . . ?
C1F C1H H1HA 107.8 . . ?
C1F C1H H1HB 107.8 . . ?
C1F C1H C1J 118(2) . . ?
H1HA C1H H1HB 107.1 . . ?
C1J C1H H1HA 107.8 . . ?
C1J C1H H1HB 107.8 . . ?
C1F C1I H1IA 109.1 . . ?
C1F C1I H1IB 109.1 . . ?
H1IA C1I H1IB 107.8 . . ?
C1K C1I C1F 112(2) . . ?
C1K C1I H1IA 109.1 . . ?
C1K C1I H1IB 109.1 . . ?
C1H C1J H1JA 109.6 . . ?
C1H C1J H1JB 109.6 . . ?
H1JA C1J H1JB 108.1 . . ?
C1M C1J C1H 110(2) . . ?
C1M C1J H1JA 109.6 . . ?
C1M C1J H1JB 109.6 . . ?
C1I C1K H1KA 108.3 . . ?
C1I C1K H1KB 108.3 . . ?
C1I C1K C1M 116(2) . . ?
H1KA C1K H1KB 107.4 . . ?
C1M C1K H1KA 108.3 . . ?
C1M C1K H1KB 108.3 . . ?
N8D C1L C1F 120.4(18) . . ?
N8D C1L H1LA 107.2 . . ?
N8D C1L H1LB 107.2 . . ?
C1F C1L H1LA 107.2 . . ?
C1F C1L H1LB 107.2 . . ?
H1LA C1L H1LB 106.9 . . ?
C1J C1M C1K 106(2) . . ?
C1J C1M H1MA 110.6 . . ?
C1J C1M H1MB 110.6 . . ?
C1K C1M H1MA 110.6 . . ?
C1K C1M H1MB 110.6 . . ?
H1MA C1M H1MB 108.7 . . ?

loop_
_geom_bond_atom_site_label_1
_geom_bond_atom_site_label_2
_geom_bond_distance
_geom_bond_site_symmetry_2
_geom_bond_publ_flag
O1A C1A 1.343(10) . ?
O1A C28A 1.474(10) . ?
O2A C1A 1.227(10) . ?
O3A C3A 1.238(9) . ?
O4A C7A 1.257(9) . ?
O5A C9A 1.226(10) . ?
O6A C13A 1.252(9) . ?
O7A C15A 1.239(9) . ?
O8A C19A 1.234(9) . ?
O9A C21A 1.245(9) . ?
O10A C25A 1.253(9) . ?
O11A C27A 1.194(10) . ?
O12A H12E 0.8400 . ?
O12A C27A 1.345(12) . ?
N1A H1A 0.8800 . ?
N1A C1A 1.355(10) . ?
N1A C2A 1.470(10) . ?
N2A H2A 0.8800 . ?
N2A C3A 1.341(10) . ?
N2A C4A 1.486(10) . ?
N3A H3A 0.8800 . ?
N3A C7A 1.335(11) . ?
N3A C8A 1.494(11) . ?
N4A H4A 0.8800 . ?
N4A C9A 1.325(12) . ?
N4A C10A 1.460(11) . ?
N5A H5A 0.8800 . ?
N5A C13A 1.336(11) . ?
N5A C14A 1.476(11) . ?
N6A H6A 0.8800 . ?
N6A C15A 1.338(10) . ?
N6A C16A 1.451(10) . ?
N7A H7A 0.8800 . ?
N7A C19A 1.333(11) . ?
N7A C20A 1.466(11) . ?
N8A H8A 0.8800 . ?
N8A C21A 1.328(11) . ?
N8A C22A 1.480(10) . ?
N9A H9A 0.8800 . ?
N9A C25A 1.349(11) . ?
N9A C26A 1.446(11) . ?
C2A C2E 1.515(12) . ?
C2A C2F 1.542(13) . ?
C2A C3A 1.522(11) . ?
C2E H2EA 0.9800 . ?
C2E H2EB 0.9800 . ?
C2E H2EC 0.9800 . ?
C2F H2FA 0.9800 . ?
C2F H2FB 0.9800 . ?
C2F H2FC 0.9800 . ?
C4A H4AA 0.9900 . ?
C4A H4AB 0.9900 . ?
C4A C5A 1.552(11) . ?
C5A C5E 1.554(11) . ?
C5A C5I 1.513(11) . ?
C5A C6A 1.530(12) . ?
C5E H5EA 0.9900 . ?
C5E H5EB 0.9900 . ?
C5E C5F 1.509(12) . ?
C5F H5FA 0.9900 . ?
C5F H5FB 0.9900 . ?
C5F C5G 1.520(13) . ?
C5G H5GA 0.9900 . ?
C5G H5GB 0.9900 . ?
C5G C5H 1.556(13) . ?
C5H H5HA 0.9900 . ?
C5H H5HB 0.9900 . ?
C5H C5I 1.543(12) . ?
C5I H5IA 0.9900 . ?
C5I H5IB 0.9900 . ?
C6A H6AA 0.9900 . ?
C6A H6AB 0.9900 . ?
C6A C7A 1.503(11) . ?
C8A C8E 1.545(13) . ?
C8A C8F 1.522(14) . ?
C8A C9A 1.563(13) . ?
C8E H8EA 0.9800 . ?
C8E H8EB 0.9800 . ?
C8E H8EC 0.9800 . ?
C8F H8FA 0.9800 . ?
C8F H8FB 0.9800 . ?
C8F H8FC 0.9800 . ?
C10A H10E 0.9900 . ?
C10A H10F 0.9900 . ?
C10A C11A 1.498(14) . ?
C11A H11G 0.9900 . ?
C11A H11H 0.9900 . ?
C11A C12A 1.549(14) . ?
C12A H12F 0.9900 . ?
C12A H12G 0.9900 . ?
C12A C13A 1.514(12) . ?
C14A C14E 1.542(13) . ?
C14A C14F 1.521(13) . ?
C14A C15A 1.527(11) . ?
C14E H14G 0.9800 . ?
C14E H14H 0.9800 . ?
C14E H14I 0.9800 . ?
C14F H14J 0.9800 . ?
C14F H14K 0.9800 . ?
C14F H14L 0.9800 . ?
C16A H16E 0.9900 . ?
C16A H16F 0.9900 . ?
C16A C17A 1.531(11) . ?
C17A C17E 1.524(11) . ?
C17A C17I 1.548(11) . ?
C17A C18A 1.548(11) . ?
C17E H17U 0.9900 . ?
C17E H17V 0.9900 . ?
C17E C17F 1.513(11) . ?
C17F H17W 0.9900 . ?
C17F H17X 0.9900 . ?
C17F C17G 1.536(11) . ?
C17G H17Y 0.9900 . ?
C17G H 0.9900 . ?
C17G C17H 1.529(12) . ?
C17H H17Z 0.9900 . ?
C17H HA 0.9900 . ?
C17H C17I 1.527(12) . ?
C17I H17 0.9900 . ?
C17I HB 0.9900 . ?
C18A H18H 0.9900 . ?
C18A H18I 0.9900 . ?
C18A C19A 1.521(11) . ?
C20A C20E 1.550(12) . ?
C20A C20F 1.524(12) . ?
C20A C21A 1.531(12) . ?
C20E H20L 0.9800 . ?
C20E H20M 0.9800 . ?
C20E H20N 0.9800 . ?
C20F H20O 0.9800 . ?
C20F H20P 0.9800 . ?
C20F H20Q 0.9800 . ?
C22A H22E 0.9900 . ?
C22A H22F 0.9900 . ?
C22A C23A 1.532(12) . ?
C23A C23E 1.550(12) . ?
C23A C23I 1.550(11) . ?
C23A C24A 1.565(12) . ?
C23E H23M 0.9900 . ?
C23E H23N 0.9900 . ?
C23E C23F 1.519(13) . ?
C23F H23O 0.9900 . ?
C23F H23P 0.9900 . ?
C23F C23G 1.510(13) . ?
C23G H23Q 0.9900 . ?
C23G H23R 0.9900 . ?
C23G C23H 1.505(13) . ?
C23H H23S 0.9900 . ?
C23H H23T 0.9900 . ?
C23H C23I 1.518(13) . ?
C23I H23U 0.9900 . ?
C23I H23V 0.9900 . ?
C24A H24O 0.9900 . ?
C24A H24P 0.9900 . ?
C24A C25A 1.470(12) . ?
C26A C26E 1.560(14) . ?
C26A C26F 1.543(15) . ?
C26A C27A 1.521(14) . ?
C26E H26M 0.9800 . ?
C26E H26N 0.9800 . ?
C26E H26O 0.9800 . ?
C26F H26P 0.9800 . ?
C26F H26Q 0.9800 . ?
C26F H26R 0.9800 . ?
C28A C28E 1.508(13) . ?
C28A C28F 1.523(13) . ?
C28A C28G 1.521(13) . ?
C28E H28S 0.9800 . ?
C28E H28T 0.9800 . ?
C28E H28U 0.9800 . ?
C28F H28V 0.9800 . ?
C28F H28W 0.9800 . ?
C28F H28X 0.9800 . ?
C28G H28Y 0.9800 . ?
C28G HC 0.9800 . ?
C28G HD 0.9800 . ?
O1B C1B 1.348(9) . ?
O1B C28B 1.480(10) . ?
O2B C1B 1.203(9) . ?
O3B C3B 1.226(9) . ?
O4B C7B 1.223(9) . ?
O5B C9B 1.240(9) . ?
O6B C13B 1.224(10) . ?
O7B C15B 1.224(9) . ?
O8B C19B 1.249(9) . ?
O9B C21B 1.232(9) . ?
O10B C25B 1.221(9) . ?
O11B H11I 0.8400 . ?
O11B C27B 1.311(12) . ?
O12B C27B 1.220(10) . ?
N1 H1 0.8800 . ?
N1 C9B 1.343(11) . ?
N1 C10B 1.471(12) . ?
N1B H1B 0.8800 . ?
N1B C1B 1.347(10) . ?
N1B C2B 1.466(10) . ?
N2B H2B 0.8800 . ?
N2B C3B 1.358(10) . ?
N2B C4B 1.456(10) . ?
N3B H3B 0.8800 . ?
N3B C7B 1.350(11) . ?
N3B C8B 1.458(10) . ?
N5B H5B 0.8800 . ?
N5B C13B 1.363(11) . ?
N5B C14B 1.456(10) . ?
N6B H6B 0.8800 . ?
N6B C15B 1.343(10) . ?
N6B C16B 1.449(10) . ?
N7B H7B 0.8800 . ?
N7B C19B 1.346(10) . ?
N7B C20B 1.482(10) . ?
N8B H8B 0.8800 . ?
N8B C21B 1.328(11) . ?
N8B C22B 1.463(10) . ?
N9B H9B 0.8800 . ?
N9B C25B 1.366(11) . ?
N9B C26B 1.470(11) . ?
C2B C2K 1.544(12) . ?
C2B C2L 1.513(12) . ?
C2B C3B 1.539(11) . ?
C2K H2KA 0.9800 . ?
C2K H2KB 0.9800 . ?
C2K H2KC 0.9800 . ?
C2L H2LA 0.9800 . ?
C2L H2LB 0.9800 . ?
C2L H2LC 0.9800 . ?
C4B H4BA 0.9900 . ?
C4B H4BB 0.9900 . ?
C4B C5B 1.526(11) . ?
C5B C5K 1.539(11) . ?
C5B C5O 1.541(11) . ?
C5B C6B 1.520(11) . ?
C5K H5KA 0.9900 . ?
C5K H5KB 0.9900 . ?
C5K C5L 1.533(12) . ?
C5L H5LA 0.9900 . ?
C5L H5LB 0.9900 . ?
C5L C5M 1.522(12) . ?
C5M H5MA 0.9900 . ?
C5M H5MB 0.9900 . ?
C5M C5N 1.550(12) . ?
C5N H5NA 0.9900 . ?
C5N H5NB 0.9900 . ?
C5N C5O 1.514(12) . ?
C5O H5OA 0.9900 . ?
C5O H5OB 0.9900 . ?
C6B H6BA 0.9900 . ?
C6B H6BB 0.9900 . ?
C6B C7B 1.509(11) . ?
C8B C8K 1.544(13) . ?
C8B C8L 1.537(13) . ?
C8B C9B 1.547(12) . ?
C8K H8KA 0.9800 . ?
C8K H8KB 0.9800 . ?
C8K H8KC 0.9800 . ?
C8L H8LA 0.9800 . ?
C8L H8LB 0.9800 . ?
C8L H8LC 0.9800 . ?
C10B H10G 0.9900 . ?
C10B H10H 0.9900 . ?
C10B C11B 1.499(14) . ?
C11B H11J 0.9900 . ?
C11B H11K 0.9900 . ?
C11B C12B 1.522(15) . ?
C12B H12H 0.9900 . ?
C12B H12I 0.9900 . ?
C12B C13B 1.492(12) . ?
C14B C14K 1.540(12) . ?
C14B C14L 1.536(12) . ?
C14B C15B 1.546(11) . ?
C14K H14M 0.9800 . ?
C14K H14N 0.9800 . ?
C14K H14O 0.9800 . ?
C14L H14P 0.9800 . ?
C14L H14Q 0.9800 . ?
C14L H14R 0.9800 . ?
C16B H16G 0.9900 . ?
C16B H16H 0.9900 . ?
C16B C17B 1.549(11) . ?
C17B C17K 1.535(11) . ?
C17B C17O 1.557(11) . ?
C17B C18B 1.547(12) . ?
C17K H2 0.9900 . ?
C17K HE 0.9900 . ?
C17K C17L 1.512(12) . ?
C17L H3 0.9900 . ?
C17L HF 0.9900 . ?
C17L C17M 1.537(11) . ?
C17M H4 0.9900 . ?
C17M HG 0.9900 . ?
C17M C17N 1.505(12) . ?
C17N H5 0.9900 . ?
C17N HH 0.9900 . ?
C17N C17O 1.522(12) . ?
C17O H6 0.9900 . ?
C17O HI 0.9900 . ?
C18B H18J 0.9900 . ?
C18B H18K 0.9900 . ?
C18B C19B 1.499(11) . ?
C20B C20K 1.522(12) . ?
C20B C20L 1.516(12) . ?
C20B C21B 1.545(11) . ?
C20K H20R 0.9800 . ?
C20K H20S 0.9800 . ?
C20K H20T 0.9800 . ?
C20L H20U 0.9800 . ?
C20L H20V 0.9800 . ?
C20L H20W 0.9800 . ?
C22B H22G 0.9900 . ?
C22B H22H 0.9900 . ?
C22B C23B 1.533(12) . ?
C23B C23K 1.552(11) . ?
C23B C23O 1.545(11) . ?
C23B C24B 1.552(11) . ?
C23K H23W 0.9900 . ?
C23K H23X 0.9900 . ?
C23K C23L 1.494(12) . ?
C23L H23Y 0.9900 . ?
C23L HJ 0.9900 . ?
C23L C23M 1.543(13) . ?
C23M H23Z 0.9900 . ?
C23M HK 0.9900 . ?
C23M C23N 1.495(13) . ?
C23N H23 0.9900 . ?
C23N HL 0.9900 . ?
C23N C23O 1.520(12) . ?
C23O H7 0.9900 . ?
C23O HM 0.9900 . ?
C24B H24Q 0.9900 . ?
C24B H24R 0.9900 . ?
C24B C25B 1.495(11) . ?
C26B C26K 1.528(15) . ?
C26B C26L 1.547(14) . ?
C26B C27B 1.537(14) . ?
C26K H26S 0.9800 . ?
C26K H26T 0.9800 . ?
C26K H26U 0.9800 . ?
C26L H26V 0.9800 . ?
C26L H26W 0.9800 . ?
C26L H26X 0.9800 . ?
C28B C28K 1.519(12) . ?
C28B C28L 1.506(11) . ?
C28B C28M 1.520(12) . ?
C28K H28Z 0.9800 . ?
C28K HN 0.9800 . ?
C28K HO 0.9800 . ?
C28L H28 0.9800 . ?
C28L HP 0.9800 . ?
C28L HQ 0.9800 . ?
C28M H8 0.9800 . ?
C28M HR 0.9800 . ?
C28M HS 0.9800 . ?
O1C C1C 1.360(10) . ?
O1C C28C 1.493(11) . ?
O2C C1C 1.235(10) . ?
O3C C3C 1.251(9) . ?
O4C C7C 1.242(10) . ?
O5C C9C 1.240(9) . ?
O6C C13C 1.246(10) . ?
O7C C15C 1.234(9) . ?
O8C C19C 1.227(9) . ?
O9C C21C 1.225(9) . ?
O10C C25C 1.208(10) . ?
O11C H11C 0.8400 . ?
O11C C27C 1.347(12) . ?
O12C C27C 1.220(11) . ?
N1C H1C 0.8800 . ?
N1C C1C 1.342(11) . ?
N1C C2C 1.465(10) . ?
N2C H2C 0.8800 . ?
N2C C3C 1.343(10) . ?
N2C C4C 1.464(10) . ?
N3C H3C 0.8800 . ?
N3C C7C 1.350(11) . ?
N3C C8C 1.457(11) . ?
N4C H4C 0.8800 . ?
N4C C9C 1.332(11) . ?
N4C C10C 1.450(12) . ?
N5C H5C 0.8800 . ?
N5C C13C 1.341(11) . ?
N5C C14C 1.464(10) . ?
N6C H6C 0.8800 . ?
N6C C15C 1.329(10) . ?
N6C C16C 1.468(10) . ?
N7C H7C 0.8800 . ?
N7C C19C 1.368(10) . ?
N7C C20C 1.449(10) . ?
N8C H8C 0.8800 . ?
N8C C21C 1.340(11) . ?
N8C C22C 1.467(12) . ?
N8C C1S 1.511(18) . ?
N9C H9C 0.8800 . ?
N9C C25C 1.354(13) . ?
N9C C26C 1.492(13) . ?
C2C C2Q 1.515(12) . ?
C2C C2R 1.528(12) . ?
C2C C3C 1.537(11) . ?
C2Q H2QA 0.9800 . ?
C2Q H2QB 0.9800 . ?
C2Q H2QC 0.9800 . ?
C2R H2RA 0.9800 . ?
C2R H2RB 0.9800 . ?
C2R H2RC 0.9800 . ?
C4C H4CA 0.9900 . ?
C4C H4CB 0.9900 . ?
C4C C5C 1.544(11) . ?
C5C C5Q 1.538(11) . ?
C5C C5U 1.518(11) . ?
C5C C6C 1.568(12) . ?
C5Q H5QA 0.9900 . ?
C5Q H5QB 0.9900 . ?
C5Q C5R 1.520(13) . ?
C5R H5RA 0.9900 . ?
C5R H5RB 0.9900 . ?
C5R C5S 1.518(13) . ?
C5S H5SA 0.9900 . ?
C5S H5SB 0.9900 . ?
C5S C5T 1.515(12) . ?
C5T H5TA 0.9900 . ?
C5T H5TB 0.9900 . ?
C5T C5U 1.524(13) . ?
C5U H5UA 0.9900 . ?
C5U H5UB 0.9900 . ?
C6C H6CA 0.9900 . ?
C6C H6CB 0.9900 . ?
C6C C7C 1.502(12) . ?
C8C C8Q 1.537(14) . ?
C8C C8R 1.530(14) . ?
C8C C9C 1.553(13) . ?
C8Q H8QA 0.9800 . ?
C8Q H8QB 0.9800 . ?
C8Q H8QC 0.9800 . ?
C8R H8RA 0.9800 . ?
C8R H8RB 0.9800 . ?
C8R H8RC 0.9800 . ?
C10C H10C 0.9900 . ?
C10C H10D 0.9900 . ?
C10C C11C 1.507(14) . ?
C11C H11E 0.9900 . ?
C11C H11F 0.9900 . ?
C11C C12C 1.530(13) . ?
C12C H12C 0.9900 . ?
C12C H12D 0.9900 . ?
C12C C13C 1.527(12) . ?
C14C C14Q 1.540(12) . ?
C14C C14R 1.524(12) . ?
C14C C15C 1.523(11) . ?
C14Q H14A 0.9800 . ?
C14Q H14B 0.9800 . ?
C14Q H14C 0.9800 . ?
C14R H14D 0.9800 . ?
C14R H14E 0.9800 . ?
C14R H14F 0.9800 . ?
C16C H16C 0.9900 . ?
C16C H16D 0.9900 . ?
C16C C17C 1.519(11) . ?
C17C C17Q 1.564(11) . ?
C17C C17U 1.559(11) . ?
C17C C18C 1.528(11) . ?
C17Q H17K 0.9900 . ?
C17Q H17L 0.9900 . ?
C17Q C17R 1.548(12) . ?
C17R H17M 0.9900 . ?
C17R H17N 0.9900 . ?
C17R C17S 1.514(12) . ?
C17S H17O 0.9900 . ?
C17S H17P 0.9900 . ?
C17S C17T 1.542(12) . ?
C17T H17Q 0.9900 . ?
C17T H17R 0.9900 . ?
C17T C17U 1.536(12) . ?
C17U H17S 0.9900 . ?
C17U H17T 0.9900 . ?
C18C H18C 0.9900 . ?
C18C H18D 0.9900 . ?
C18C C19C 1.510(11) . ?
C18Q H18E 0.9800 . ?
C18Q H18F 0.9800 . ?
C18Q H18G 0.9800 . ?
C18Q C20C 1.522(12) . ?
C20C C20R 1.522(12) . ?
C20C C21C 1.548(11) . ?
C20R H20G 0.9800 . ?
C20R H20H 0.9800 . ?
C20R H20I 0.9800 . ?
C25C C24C 1.575(13) . ?
C25C C1P 1.463(18) . ?
C26C C26Q 1.530(16) . ?
C26C C26R 1.540(17) . ?
C26C C27C 1.486(14) . ?
C26Q H26G 0.9800 . ?
C26Q H26H 0.9800 . ?
C26Q H26I 0.9800 . ?
C26R H26J 0.9800 . ?
C26R H26K 0.9800 . ?
C26R H26L 0.9800 . ?
C28C C28Q 1.525(15) . ?
C28C C28R 1.506(14) . ?
C28C C28S 1.517(13) . ?
C28Q H28J 0.9800 . ?
C28Q H28K 0.9800 . ?
C28Q H28L 0.9800 . ?
C28R H28M 0.9800 . ?
C28R H28N 0.9800 . ?
C28R H28O 0.9800 . ?
C28S H28P 0.9800 . ?
C28S H28Q 0.9800 . ?
C28S H28R 0.9800 . ?
C22C H22C 0.9900 . ?
C22C H22D 0.9900 . ?
C22C C23C 1.549(18) . ?
C23C C23Q 1.529(13) . ?
C23C C23U 1.529(13) . ?
C23C C24C 1.551(14) . ?
C23Q H23A 0.9900 . ?
C23Q H23B 0.9900 . ?
C23Q C23R 1.531(14) . ?
C23R H23C 0.9900 . ?
C23R H23D 0.9900 . ?
C23R C23S 1.530(15) . ?
C23S H23E 0.9900 . ?
C23S H23F 0.9900 . ?
C23S C23T 1.505(15) . ?
C23T H23G 0.9900 . ?
C23T H23H 0.9900 . ?
C23T C23U 1.504(14) . ?
C23U H23I 0.9900 . ?
C23U H23J 0.9900 . ?
C24C H24M 0.9900 . ?
C24C H24N 0.9900 . ?
C1N H1NA 0.9900 . ?
C1N H1NB 0.9900 . ?
C1N C1O 1.57(4) . ?
C1N C20 1.51(5) . ?
C1O C1P 1.51(2) . ?
C1O C1Q 1.54(4) . ?
C1O C1S 1.53(4) . ?
C1P H1PA 0.9900 . ?
C1P H1PB 0.9900 . ?
C1Q H1QA 0.9900 . ?
C1Q H1QB 0.9900 . ?
C1Q C1R 1.57(4) . ?
C1R H1RA 0.9900 . ?
C1R H1RB 0.9900 . ?
C1R C23 1.54(4) . ?
C1S H1SA 0.9900 . ?
C1S H1SB 0.9900 . ?
C20 H20J 0.9900 . ?
C20 H20K 0.9900 . ?
C20 C23 1.57(5) . ?
C23 H23K 0.9900 . ?
C23 H23L 0.9900 . ?
O1D C1D 1.344(10) . ?
O1D C28D 1.459(10) . ?
O2D C1D 1.229(9) . ?
O3D C3D 1.230(9) . ?
O4D C7D 1.222(9) . ?
O5D C9D 1.238(9) . ?
O6D C13D 1.249(10) . ?
O7D C15D 1.236(9) . ?
O8D C19D 1.242(9) . ?
O9D C21D 1.233(10) . ?
O10D C25D 1.243(11) . ?
O11D H11D 0.8400 . ?
O11D C27D 1.335(12) . ?
O12D C27D 1.203(10) . ?
N1D H1D 0.8800 . ?
N1D C1D 1.344(10) . ?
N1D C2D 1.465(10) . ?
N2D H2D 0.8800 . ?
N2D C3D 1.335(10) . ?
N2D C4D 1.466(10) . ?
N3D H3D 0.8800 . ?
N3D C7D 1.345(11) . ?
N3D C8D 1.467(11) . ?
N4D H4D 0.8800 . ?
N4D C9D 1.335(11) . ?
N4D C10D 1.442(12) . ?
N5D H5D 0.8800 . ?
N5D C13D 1.349(11) . ?
N5D C14D 1.480(10) . ?
N6D H6D 0.8800 . ?
N6D C15D 1.350(10) . ?
N6D C16D 1.449(10) . ?
N7D H7D 0.8800 . ?
N7D C19D 1.337(10) . ?
N7D C20D 1.475(10) . ?
N8D H8D 0.8800 . ?
N8D H8DA 0.8800 . ?
N8D C21D 1.330(11) . ?
N8D C22D 1.485(14) . ?
N8D C1L 1.515(17) . ?
N9D H9D 0.8800 . ?
N9D C25D 1.356(14) . ?
N9D C26D 1.457(13) . ?
C2D C2V 1.527(12) . ?
C2D C2W 1.525(12) . ?
C2D C3D 1.516(11) . ?
C2V H2VA 0.9800 . ?
C2V H2VB 0.9800 . ?
C2V H2VC 0.9800 . ?
C2W H2WA 0.9800 . ?
C2W H2WB 0.9800 . ?
C2W H2WC 0.9800 . ?
C4D H4DA 0.9900 . ?
C4D H4DB 0.9900 . ?
C4D C5D 1.546(11) . ?
C5D C5V 1.537(12) . ?
C5D C5Z 1.534(11) . ?
C5D C6D 1.552(12) . ?
C5V H5VA 0.9900 . ?
C5V H5VB 0.9900 . ?
C5V C5W 1.526(12) . ?
C5W H5WA 0.9900 . ?
C5W H5WB 0.9900 . ?
C5W C5X 1.522(13) . ?
C5X H5XA 0.9900 . ?
C5X H5XB 0.9900 . ?
C5X C5Y 1.517(13) . ?
C5Y H5YA 0.9900 . ?
C5Y H5YB 0.9900 . ?
C5Y C5Z 1.510(12) . ?
C5Z H5ZA 0.9900 . ?
C5Z H5ZB 0.9900 . ?
C6D H6DA 0.9900 . ?
C6D H6DB 0.9900 . ?
C6D C7D 1.514(12) . ?
C8D C8V 1.528(13) . ?
C8D C8W 1.480(14) . ?
C8D C9D 1.521(13) . ?
C8V H8VA 0.9800 . ?
C8V H8VB 0.9800 . ?
C8V H8VC 0.9800 . ?
C8W H8WA 0.9800 . ?
C8W H8WB 0.9800 . ?
C8W H8WC 0.9800 . ?
C10D H10A 0.9900 . ?
C10D H10B 0.9900 . ?
C10D C11D 1.536(13) . ?
C11D H11A 0.9900 . ?
C11D H11B 0.9900 . ?
C11D C12D 1.494(14) . ?
C12D H12A 0.9900 . ?
C12D H12B 0.9900 . ?
C12D C13D 1.528(12) . ?
C13V H13A 0.9800 . ?
C13V H13B 0.9800 . ?
C13V H13C 0.9800 . ?
C13V C14D 1.521(12) . ?
C13W H13D 0.9800 . ?
C13W H13E 0.9800 . ?
C13W H13F 0.9800 . ?
C13W C14D 1.535(12) . ?
C14D C15D 1.519(11) . ?
C16D H16A 0.9900 . ?
C16D H16B 0.9900 . ?
C16D C17D 1.517(11) . ?
C17D C17V 1.539(11) . ?
C17D C17Z 1.536(11) . ?
C17D C18D 1.542(11) . ?
C17V H17A 0.9900 . ?
C17V H17B 0.9900 . ?
C17V C17W 1.514(11) . ?
C17W H17C 0.9900 . ?
C17W H17D 0.9900 . ?
C17W C17X 1.530(12) . ?
C17X H17E 0.9900 . ?
C17X H17F 0.9900 . ?
C17X C17Y 1.489(12) . ?
C17Y H17G 0.9900 . ?
C17Y H17H 0.9900 . ?
C17Y C17Z 1.548(12) . ?
C17Z H17I 0.9900 . ?
C17Z H17J 0.9900 . ?
C18D H18A 0.9900 . ?
C18D H18B 0.9900 . ?
C18D C19D 1.510(11) . ?
C20D C20V 1.524(12) . ?
C20D C20W 1.512(12) . ?
C20D C21D 1.534(12) . ?
C20V H20A 0.9800 . ?
C20V H20B 0.9800 . ?
C20V H20C 0.9800 . ?
C20W H20D 0.9800 . ?
C20W H20E 0.9800 . ?
C20W H20F 0.9800 . ?
C25D C24D 1.570(15) . ?
C25D C1G 1.436(18) . ?
C26D C26V 1.527(16) . ?
C26D C26W 1.556(16) . ?
C26D C27D 1.539(14) . ?
C26V H26A 0.9800 . ?
C26V H26B 0.9800 . ?
C26V H26C 0.9800 . ?
C26W H26D 0.9800 . ?
C26W H26E 0.9800 . ?
C26W H26F 0.9800 . ?
C28D C28V 1.512(13) . ?
C28D C28W 1.518(12) . ?
C28D C28X 1.524(13) . ?
C28V H28A 0.9800 . ?
C28V H28B 0.9800 . ?
C28V H28C 0.9800 . ?
C28W H28D 0.9800 . ?
C28W H28E 0.9800 . ?
C28W H28F 0.9800 . ?
C28X H28G 0.9800 . ?
C28X H28H 0.9800 . ?
C28X H28I 0.9800 . ?
C22D H22A 0.9900 . ?
C22D H22B 0.9900 . ?
C22D C23D 1.57(2) . ?
C23D C24D 1.543(16) . ?
C23D C24V 1.529(14) . ?
C23D C24Z 1.513(13) . ?
C24D H24A 0.9900 . ?
C24D H24B 0.9900 . ?
C24V H24C 0.9900 . ?
C24V H24D 0.9900 . ?
C24V C24W 1.511(14) . ?
C24W H24E 0.9900 . ?
C24W H24F 0.9900 . ?
C24W C24X 1.496(14) . ?
C24X H24G 0.9900 . ?
C24X H24H 0.9900 . ?
C24X C24Y 1.501(15) . ?
C24Y H24I 0.9900 . ?
C24Y H24J 0.9900 . ?
C24Y C24Z 1.520(14) . ?
C24Z H24K 0.9900 . ?
C24Z H24L 0.9900 . ?
C1F C1G 1.51(2) . ?
C1F C1H 1.53(4) . ?
C1F C1I 1.54(3) . ?
C1F C1L 1.55(4) . ?
C1G H1GA 0.9900 . ?
C1G H1GB 0.9900 . ?
C1H H1HA 0.9900 . ?
C1H H1HB 0.9900 . ?
C1H C1J 1.57(4) . ?
C1I H1IA 0.9900 . ?
C1I H1IB 0.9900 . ?
C1I C1K 1.53(4) . ?
C1J H1JA 0.9900 . ?
C1J H1JB 0.9900 . ?
C1J C1M 1.55(4) . ?
C1K H1KA 0.9900 . ?
C1K H1KB 0.9900 . ?
C1K C1M 1.59(4) . ?
C1L H1LA 0.9900 . ?
C1L H1LB 0.9900 . ?
C1M H1MA 0.9900 . ?
C1M H1MB 0.9900 . ?

loop_
_geom_torsion_atom_site_label_1
_geom_torsion_atom_site_label_2
_geom_torsion_atom_site_label_3
_geom_torsion_atom_site_label_4
_geom_torsion
_geom_torsion_site_symmetry_1
_geom_torsion_site_symmetry_2
_geom_torsion_site_symmetry_3
_geom_torsion_site_symmetry_4
_geom_torsion_publ_flag
N1A C2A C3A O3A -146.0(7) . . . . ?
N1A C2A C3A N2A 37.8(9) . . . . ?
N2A C4A C5A C5E 57.4(9) . . . . ?
N2A C4A C5A C5I 175.6(6) . . . . ?
N2A C4A C5A C6A -60.6(8) . . . . ?
N3A C8A C9A O5A -141.6(8) . . . . ?
N3A C8A C9A N4A 44.1(10) . . . . ?
N4A C10A C11A C12A -58.6(10) . . . . ?
N5A C14A C15A O7A -139.9(8) . . . . ?
N5A C14A C15A N6A 44.5(10) . . . . ?
N6A C16A C17A C17E 63.5(9) . . . . ?
N6A C16A C17A C17I -175.6(7) . . . . ?
N6A C16A C17A C18A -55.0(9) . . . . ?
N7A C20A C21A O9A -145.5(7) . . . . ?
N7A C20A C21A N8A 39.6(10) . . . . ?
N8A C22A C23A C23E 72.4(9) . . . . ?
N8A C22A C23A C23I -170.7(7) . . . . ?
N8A C22A C23A C24A -48.4(9) . . . . ?
N9A C26A C27A O11A -138.7(9) . . . . ?
N9A C26A C27A O12A 45.4(10) . . . . ?
C1A O1A C28A C28E 66.2(10) . . . . ?
C1A O1A C28A C28F -173.7(8) . . . . ?
C1A O1A C28A C28G -59.0(10) . . . . ?
C1A N1A C2A C2E 174.3(7) . . . . ?
C1A N1A C2A C2F -65.4(9) . . . . ?
C1A N1A C2A C3A 57.8(9) . . . . ?
C2A N1A C1A O1A 175.1(7) . . . . ?
C2A N1A C1A O2A -2.9(12) . . . . ?
C2E C2A C3A O3A 97.0(9) . . . . ?
C2E C2A C3A N2A -79.1(8) . . . . ?
C2F C2A C3A O3A -22.4(10) . . . . ?
C2F C2A C3A N2A 161.5(7) . . . . ?
C3A N2A C4A C5A 131.1(8) . . . . ?
C4A N2A C3A O3A -1.2(12) . . . . ?
C4A N2A C3A C2A 174.8(6) . . . . ?
C4A C5A C5E C5F 62.1(9) . . . . ?
C4A C5A C5I C5H -68.2(9) . . . . ?
C4A C5A C6A C7A -52.8(9) . . . . ?
C5A C5E C5F C5G 58.0(10) . . . . ?
C5A C6A C7A O4A -65.0(10) . . . . ?
C5A C6A C7A N3A 117.3(8) . . . . ?
C5E C5A C5I C5H 52.0(9) . . . . ?
C5E C5A C6A C7A -173.4(7) . . . . ?
C5E C5F C5G C5H -52.8(10) . . . . ?
C5F C5G C5H C5I 48.1(9) . . . . ?
C5G C5H C5I C5A -49.6(9) . . . . ?
C5I C5A C5E C5F -56.1(9) . . . . ?
C5I C5A C6A C7A 68.0(9) . . . . ?
C6A C5A C5E C5F -178.0(7) . . . . ?
C6A C5A C5I C5H 169.9(7) . . . . ?
C7A N3A C8A C8E 174.6(8) . . . . ?
C7A N3A C8A C8F -66.1(10) . . . . ?
C7A N3A C8A C9A 56.6(11) . . . . ?
C8A N3A C7A O4A -8.6(12) . . . . ?
C8A N3A C7A C6A 169.1(7) . . . . ?
C8E C8A C9A O5A 101.7(9) . . . . ?
C8E C8A C9A N4A -72.6(9) . . . . ?
C8F C8A C9A O5A -19.6(11) . . . . ?
C8F C8A C9A N4A 166.1(8) . . . . ?
C9A N4A C10A C11A 132.4(9) . . . . ?
C10A N4A C9A O5A -1.5(14) . . . . ?
C10A N4A C9A C8A 172.2(7) . . . . ?
C10A C11A C12A C13A -54.9(10) . . . . ?
C11A C12A C13A O6A -66.0(11) . . . . ?
C11A C12A C13A N5A 113.4(9) . . . . ?
C13A N5A C14A C14E 171.4(8) . . . . ?
C13A N5A C14A C14F -68.8(10) . . . . ?
C13A N5A C14A C15A 55.3(10) . . . . ?
C14A N5A C13A O6A -9.7(13) . . . . ?
C14A N5A C13A C12A 171.0(7) . . . . ?
C14E C14A C15A O7A 103.1(9) . . . . ?
C14E C14A C15A N6A -72.4(9) . . . . ?
C14F C14A C15A O7A -17.5(11) . . . . ?
C14F C14A C15A N6A 166.9(8) . . . . ?
C15A N6A C16A C17A 126.5(8) . . . . ?
C16A N6A C15A O7A -5.9(12) . . . . ?
C16A N6A C15A C14A 169.5(7) . . . . ?
C16A C17A C17E C17F 69.9(9) . . . . ?
C16A C17A C17I C17H -72.2(8) . . . . ?
C16A C17A C18A C19A -59.1(9) . . . . ?
C17A C17E C17F C17G 53.3(9) . . . . ?
C17A C18A C19A O8A -60.9(10) . . . . ?
C17A C18A C19A N7A 121.3(8) . . . . ?
C17E C17A C17I C17H 50.8(9) . . . . ?
C17E C17A C18A C19A 178.7(7) . . . . ?
C17E C17F C17G C17H -54.1(9) . . . . ?
C17F C17G C17H C17I 54.7(9) . . . . ?
C17G C17H C17I C17A -54.5(9) . . . . ?
C17I C17A C17E C17F -50.3(9) . . . . ?
C17I C17A C18A C19A 59.7(9) . . . . ?
C18A C17A C17E C17F -170.4(7) . . . . ?
C18A C17A C17I C17H 168.4(7) . . . . ?
C19A N7A C20A C20E 175.9(7) . . . . ?
C19A N7A C20A C20F -64.0(10) . . . . ?
C19A N7A C20A C21A 60.0(10) . . . . ?
C20A N7A C19A O8A -10.9(12) . . . . ?
C20A N7A C19A C18A 167.0(7) . . . . ?
C20E C20A C21A O9A 99.3(9) . . . . ?
C20E C20A C21A N8A -75.6(9) . . . . ?
C20F C20A C21A O9A -22.2(11) . . . . ?
C20F C20A C21A N8A 162.9(7) . . . . ?
C21A N8A C22A C23A 130.0(8) . . . . ?
C22A N8A C21A O9A -8.0(12) . . . . ?
C22A N8A C21A C20A 166.7(7) . . . . ?
C22A C23A C23E C23F 167.6(7) . . . . ?
C22A C23A C23I C23H -170.7(8) . . . . ?
C22A C23A C24A C25A -60.1(9) . . . . ?
C23A C23E C23F C23G -57.7(10) . . . . ?
C23A C24A C25A O10A -70.1(10) . . . . ?
C23A C24A C25A N9A 109.9(9) . . . . ?
C23E C23A C23I C23H -51.2(10) . . . . ?
C23E C23A C24A C25A 177.1(7) . . . . ?
C23E C23F C23G C23H 58.5(11) . . . . ?
C23F C23G C23H C23I -55.4(11) . . . . ?
C23G C23H C23I C23A 53.7(11) . . . . ?
C23I C23A C23E C23F 52.1(9) . . . . ?
C23I C23A C24A C25A 57.7(10) . . . . ?
C24A C23A C23E C23F -70.5(9) . . . . ?
C24A C23A C23I C23H 68.7(10) . . . . ?
C25A N9A C26A C26E 165.3(8) . . . . ?
C25A N9A C26A C26F -73.3(10) . . . . ?
C25A N9A C26A C27A 48.6(11) . . . . ?
C26A N9A C25A O10A -0.8(12) . . . . ?
C26A N9A C25A C24A 179.2(7) . . . . ?
C26E C26A C27A O11A 103.9(10) . . . . ?
C26E C26A C27A O12A -72.0(9) . . . . ?
C26F C26A C27A O11A -16.5(13) . . . . ?
C26F C26A C27A O12A 167.5(8) . . . . ?
C28A O1A C1A O2A -6.2(12) . . . . ?
C28A O1A C1A N1A 175.9(7) . . . . ?
N1 C10B C11B C12B 55.3(10) . . . . ?
N1B C2B C3B O3B 145.7(7) . . . . ?
N1B C2B C3B N2B -36.5(9) . . . . ?
N2B C4B C5B C5K -56.4(8) . . . . ?
N2B C4B C5B C5O -175.1(6) . . . . ?
N2B C4B C5B C6B 60.2(8) . . . . ?
N3B C8B C9B O5B 141.3(8) . . . . ?
N3B C8B C9B N1 -41.7(10) . . . . ?
N5B C14B C15B O7B 140.0(8) . . . . ?
N5B C14B C15B N6B -46.8(10) . . . . ?
N6B C16B C17B C17K -63.8(9) . . . . ?
N6B C16B C17B C17O 176.3(7) . . . . ?
N6B C16B C17B C18B 54.9(8) . . . . ?
N7B C20B C21B O9B 145.3(7) . . . . ?
N7B C20B C21B N8B -39.6(10) . . . . ?
N8B C22B C23B C23K -73.7(9) . . . . ?
N8B C22B C23B C23O 170.1(7) . . . . ?
N8B C22B C23B C24B 46.5(9) . . . . ?
N9B C26B C27B O11B -47.9(10) . . . . ?
N9B C26B C27B O12B 137.3(8) . . . . ?
C1B O1B C28B C28K -66.3(9) . . . . ?
C1B O1B C28B C28L 176.8(7) . . . . ?
C1B O1B C28B C28M 59.9(9) . . . . ?
C1B N1B C2B C2K -174.5(7) . . . . ?
C1B N1B C2B C2L 64.9(9) . . . . ?
C1B N1B C2B C3B -58.3(9) . . . . ?
C2B N1B C1B O1B -177.5(6) . . . . ?
C2B N1B C1B O2B 4.7(12) . . . . ?
C2K C2B C3B O3B -97.8(8) . . . . ?
C2K C2B C3B N2B 80.0(8) . . . . ?
C2L C2B C3B O3B 22.9(10) . . . . ?
C2L C2B C3B N2B -159.3(7) . . . . ?
C3B N2B C4B C5B -131.3(7) . . . . ?
C4B N2B C3B O3B 1.9(11) . . . . ?
C4B N2B C3B C2B -175.8(7) . . . . ?
C4B C5B C5K C5L -64.9(9) . . . . ?
C4B C5B C5O C5N 65.5(9) . . . . ?
C4B C5B C6B C7B 55.1(9) . . . . ?
C5B C5K C5L C5M -56.6(9) . . . . ?
C5B C6B C7B O4B 62.9(10) . . . . ?
C5B C6B C7B N3B -116.1(8) . . . . ?
C5K C5B C5O C5N -54.9(9) . . . . ?
C5K C5B C6B C7B 174.3(7) . . . . ?
C5K C5L C5M C5N 52.1(9) . . . . ?
C5L C5M C5N C5O -51.3(9) . . . . ?
C5M C5N C5O C5B 54.3(9) . . . . ?
C5O C5B C5K C5L 55.7(9) . . . . ?
C5O C5B C6B C7B -68.6(9) . . . . ?
C6B C5B C5K C5L 176.0(7) . . . . ?
C6B C5B C5O C5N -171.0(7) . . . . ?
C7B N3B C8B C8K -174.7(8) . . . . ?
C7B N3B C8B C8L 65.5(10) . . . . ?
C7B N3B C8B C9B -58.1(10) . . . . ?
C8B N3B C7B O4B 10.7(12) . . . . ?
C8B N3B C7B C6B -170.2(7) . . . . ?
C8K C8B C9B O5B -102.1(9) . . . . ?
C8K C8B C9B N1 74.8(9) . . . . ?
C8L C8B C9B O5B 18.5(11) . . . . ?
C8L C8B C9B N1 -164.6(8) . . . . ?
C9B N1 C10B C11B -132.4(9) . . . . ?
C10B N1 C9B O5B 4.4(13) . . . . ?
C10B N1 C9B C8B -172.5(7) . . . . ?
C10B C11B C12B C13B 56.6(11) . . . . ?
C11B C12B C13B O6B 66.5(11) . . . . ?
C11B C12B C13B N5B -115.7(9) . . . . ?
C13B N5B C14B C14K 70.5(10) . . . . ?
C13B N5B C14B C14L -170.0(7) . . . . ?
C13B N5B C14B C15B -52.2(10) . . . . ?
C14B N5B C13B O6B 6.5(12) . . . . ?
C14B N5B C13B C12B -171.4(7) . . . . ?
C14K C14B C15B O7B 17.5(11) . . . . ?
C14K C14B C15B N6B -169.3(7) . . . . ?
C14L C14B C15B O7B -101.9(9) . . . . ?
C14L C14B C15B N6B 71.3(9) . . . . ?
C15B N6B C16B C17B -125.7(8) . . . . ?
C16B N6B C15B O7B 4.4(12) . . . . ?
C16B N6B C15B C14B -168.6(7) . . . . ?
C16B C17B C17K C17L -70.0(9) . . . . ?
C16B C17B C17O C17N 71.2(9) . . . . ?
C16B C17B C18B C19B 58.4(8) . . . . ?
C17B C17K C17L C17M -51.9(9) . . . . ?
C17B C18B C19B O8B 62.1(10) . . . . ?
C17B C18B C19B N7B -121.4(8) . . . . ?
C17K C17B C17O C17N -50.8(9) . . . . ?
C17K C17B C18B C19B -179.8(7) . . . . ?
C17K C17L C17M C17N 53.2(9) . . . . ?
C17L C17M C17N C17O -54.5(9) . . . . ?
C17M C17N C17O C17B 55.0(9) . . . . ?
C17O C17B C17K C17L 49.3(9) . . . . ?
C17O C17B C18B C19B -60.7(9) . . . . ?
C18B C17B C17K C17L 170.0(7) . . . . ?
C18B C17B C17O C17N -168.8(7) . . . . ?
C19B N7B C20B C20K -175.5(7) . . . . ?
C19B N7B C20B C20L 65.1(9) . . . . ?
C19B N7B C20B C21B -58.4(10) . . . . ?
C20B N7B C19B O8B 9.0(12) . . . . ?
C20B N7B C19B C18B -167.6(7) . . . . ?
C20K C20B C21B O9B -98.1(9) . . . . ?
C20K C20B C21B N8B 77.0(9) . . . . ?
C20L C20B C21B O9B 22.5(10) . . . . ?
C20L C20B C21B N8B -162.4(7) . . . . ?
C21B N8B C22B C23B -131.5(8) . . . . ?
C22B N8B C21B O9B 9.4(13) . . . . ?
C22B N8B C21B C20B -165.4(7) . . . . ?
C22B C23B C23K C23L -167.2(7) . . . . ?
C22B C23B C23O C23N 170.8(7) . . . . ?
C22B C23B C24B C25B 60.0(9) . . . . ?
C23B C23K C23L C23M 56.9(10) . . . . ?
C23B C24B C25B O10B 69.4(10) . . . . ?
C23B C24B C25B N9B -110.2(8) . . . . ?
C23K C23B C23O C23N 51.7(9) . . . . ?
C23K C23B C24B C25B -177.5(7) . . . . ?
C23K C23L C23M C23N -57.8(10) . . . . ?
C23L C23M C23N C23O 56.8(10) . . . . ?
C23M C23N C23O C23B -56.4(10) . . . . ?
C23O C23B C23K C23L -52.5(9) . . . . ?
C23O C23B C24B C25B -58.2(9) . . . . ?
C24B C23B C23K C23L 70.9(9) . . . . ?
C24B C23B C23O C23N -67.8(9) . . . . ?
C25B N9B C26B C26K 70.9(10) . . . . ?
C25B N9B C26B C26L -165.7(8) . . . . ?
C25B N9B C26B C27B -51.3(10) . . . . ?
C26B N9B C25B O10B 4.3(12) . . . . ?
C26B N9B C25B C24B -176.0(7) . . . . ?
C26K C26B C27B O11B -169.9(8) . . . . ?
C26K C26B C27B O12B 15.4(12) . . . . ?
C26L C26B C27B O11B 66.8(9) . . . . ?
C26L C26B C27B O12B -108.0(10) . . . . ?
C28B O1B C1B O2B 1.3(11) . . . . ?
C28B O1B C1B N1B -176.5(6) . . . . ?
O10C C25C C24C C23C 67.6(13) . . . . ?
O10C C25C C1P C1O 76(2) . . . . ?
N1C C2C C3C O3C 148.4(7) . . . . ?
N1C C2C C3C N2C -35.8(9) . . . . ?
N2C C4C C5C C5Q -62.5(9) . . . . ?
N2C C4C C5C C5U 177.5(7) . . . . ?
N2C C4C C5C C6C 55.3(9) . . . . ?
N3C C8C C9C O5C 140.3(8) . . . . ?
N3C C8C C9C N4C -40.6(11) . . . . ?
N4C C10C C11C C12C 56.5(10) . . . . ?
N5C C14C C15C O7C 139.0(8) . . . . ?
N5C C14C C15C N6C -47.6(10) . . . . ?
N6C C16C C17C C17Q -62.4(9) . . . . ?
N6C C16C C17C C17U 177.3(7) . . . . ?
N6C C16C C17C C18C 55.1(9) . . . . ?
N7C C20C C21C O9C 143.1(8) . . . . ?
N7C C20C C21C N8C -41.4(9) . . . . ?
N8C C22C C23C C23Q -72.8(12) . . . . ?
N8C C22C C23C C23U 169.0(9) . . . . ?
N8C C22C C23C C24C 47.6(11) . . . . ?
N9C C25C C24C C23C -108.0(11) . . . . ?
N9C C25C C1P C1O -126.5(15) . . . . ?
N9C C26C C27C O11C -47.9(11) . . . . ?
N9C C26C C27C O12C 137.8(9) . . . . ?
C1C O1C C28C C28Q 56.6(10) . . . . ?
C1C O1C C28C C28R -66.5(10) . . . . ?
C1C O1C C28C C28S 175.5(8) . . . . ?
C1C N1C C2C C2Q -175.2(7) . . . . ?
C1C N1C C2C C2R 62.8(10) . . . . ?
C1C N1C C2C C3C -59.6(10) . . . . ?
C2C N1C C1C O1C -175.3(7) . . . . ?
C2C N1C C1C O2C 6.9(12) . . . . ?
C2Q C2C C3C O3C -94.5(8) . . . . ?
C2Q C2C C3C N2C 81.4(8) . . . . ?
C2R C2C C3C O3C 26.1(10) . . . . ?
C2R C2C C3C N2C -158.1(7) . . . . ?
C3C N2C C4C C5C -128.8(8) . . . . ?
C4C N2C C3C O3C 2.2(11) . . . . ?
C4C N2C C3C C2C -173.5(7) . . . . ?
C4C C5C C5Q C5R -67.0(8) . . . . ?
C4C C5C C5U C5T 67.3(9) . . . . ?
C4C C5C C6C C7C 58.1(9) . . . . ?
C5C C5Q C5R C5S -52.7(9) . . . . ?
C5C C6C C7C O4C 60.1(10) . . . . ?
C5C C6C C7C N3C -119.2(8) . . . . ?
C5Q C5C C5U C5T -53.6(9) . . . . ?
C5Q C5C C6C C7C 177.9(7) . . . . ?
C5Q C5R C5S C5T 50.9(10) . . . . ?
C5R C5S C5T C5U -51.1(10) . . . . ?
C5S C5T C5U C5C 53.9(10) . . . . ?
C5U C5C C5Q C5R 53.0(9) . . . . ?
C5U C5C C6C C7C -62.5(9) . . . . ?
C6C C5C C5Q C5R 174.3(7) . . . . ?
C6C C5C C5U C5T -172.3(7) . . . . ?
C7C N3C C8C C8Q -173.8(8) . . . . ?
C7C N3C C8C C8R 65.5(10) . . . . ?
C7C N3C C8C C9C -58.3(11) . . . . ?
C8C N3C C7C O4C 10.7(12) . . . . ?
C8C N3C C7C C6C -169.9(7) . . . . ?
C8Q C8C C9C O5C -102.6(9) . . . . ?
C8Q C8C C9C N4C 76.5(9) . . . . ?
C8R C8C C9C O5C 16.1(11) . . . . ?
C8R C8C C9C N4C -164.8(8) . . . . ?
C9C N4C C10C C11C -136.8(8) . . . . ?
C10C N4C C9C O5C 7.7(13) . . . . ?
C10C N4C C9C C8C -171.4(8) . . . . ?
C10C C11C C12C C13C 54.2(10) . . . . ?
C11C C12C C13C O6C 71.4(11) . . . . ?
C11C C12C C13C N5C -111.0(9) . . . . ?
C13C N5C C14C C14Q 69.9(10) . . . . ?
C13C N5C C14C C14R -170.2(8) . . . . ?
C13C N5C C14C C15C -52.1(10) . . . . ?
C14C N5C C13C O6C 7.1(13) . . . . ?
C14C N5C C13C C12C -170.5(7) . . . . ?
C14Q C14C C15C O7C 16.9(11) . . . . ?
C14Q C14C C15C N6C -169.8(8) . . . . ?
C14R C14C C15C O7C -102.6(9) . . . . ?
C14R C14C C15C N6C 70.8(9) . . . . ?
C15C N6C C16C C17C -124.6(8) . . . . ?
C16C N6C C15C O7C 5.0(12) . . . . ?
C16C N6C C15C C14C -168.1(7) . . . . ?
C16C C17C C17Q C17R -68.7(8) . . . . ?
C16C C17C C17U C17T 69.6(8) . . . . ?
C16C C17C C18C C19C 58.9(9) . . . . ?
C17C C17Q C17R C17S -53.5(9) . . . . ?
C17C C18C C19C O8C 62.8(10) . . . . ?
C17C C18C C19C N7C -121.0(8) . . . . ?
C17Q C17C C17U C17T -51.7(9) . . . . ?
C17Q C17C C18C C19C 179.0(7) . . . . ?
C17Q C17R C17S C17T 53.1(9) . . . . ?
C17R C17S C17T C17U -53.8(9) . . . . ?
C17S C17T C17U C17C 53.9(9) . . . . ?
C17U C17C C17Q C17R 51.4(9) . . . . ?
C17U C17C C18C C19C -61.9(9) . . . . ?
C18C C17C C17Q C17R 171.8(7) . . . . ?
C18C C17C C17U C17T -169.2(7) . . . . ?
C18Q C20C C21C O9C -98.5(9) . . . . ?
C18Q C20C C21C N8C 77.0(9) . . . . ?
C19C N7C C20C C18Q -175.6(7) . . . . ?
C19C N7C C20C C20R 65.4(9) . . . . ?
C19C N7C C20C C21C -57.1(9) . . . . ?
C20C N7C C19C O8C 8.3(12) . . . . ?
C20C N7C C19C C18C -168.0(6) . . . . ?
C20R C20C C21C O9C 19.7(11) . . . . ?
C20R C20C C21C N8C -164.8(7) . . . . ?
C21C N8C C22C C23C -136.0(9) . . . . ?
C21C N8C C1S C1O -112(2) . . . . ?
C25C N9C C26C C26Q -164.9(10) . . . . ?
C25C N9C C26C C26R 74.6(11) . . . . ?
C25C N9C C26C C27C -46.2(12) . . . . ?
C26C N9C C25C O10C -1.7(14) . . . . ?
C26C N9C C25C C24C 173.9(9) . . . . ?
C26C N9C C25C C1P -162.1(14) . . . . ?
C26Q C26C C27C O11C 69.2(11) . . . . ?
C26Q C26C C27C O12C -105.1(11) . . . . ?
C26R C26C C27C O11C -165.5(10) . . . . ?
C26R C26C C27C O12C 20.2(15) . . . . ?
C28C O1C C1C O2C 5.0(12) . . . . ?
C28C O1C C1C N1C -172.9(7) . . . . ?
C22C N8C C21C O9C 13.3(13) . . . . ?
C22C N8C C21C C20C -162.0(8) . . . . ?
C22C C23C C23Q C23R -166.1(11) . . . . ?
C22C C23C C23U C23T 170.4(11) . . . . ?
C22C C23C C24C C25C 61.1(11) . . . . ?
C23C C23Q C23R C23S 54.8(16) . . . . ?
C23Q C23C C23U C23T 51.6(15) . . . . ?
C23Q C23C C24C C25C -177.6(9) . . . . ?
C23Q C23R C23S C23T -56.0(17) . . . . ?
C23R C23S C23T C23U 56.9(17) . . . . ?
C23S C23T C23U C23C -55.9(16) . . . . ?
C23U C23C C23Q C23R -51.4(15) . . . . ?
C23U C23C C24C C25C -54.6(13) . . . . ?
C24C C23C C23Q C23R 73.6(13) . . . . ?
C24C C23C C23U C23T -71.0(13) . . . . ?
C1N C1O C1P C25C -58(2) . . . . ?
C1N C1O C1Q C1R 52(3) . . . . ?
C1N C1O C1S N8C 172(2) . . . . ?
C1N C20 C23 C1R -56(4) . . . . ?
C1O C1N C20 C23 56(4) . . . . ?
C1O C1Q C1R C23 -55(3) . . . . ?
C1P C1O C1Q C1R 174(2) . . . . ?
C1P C1O C1S N8C 46(3) . . . . ?
C1Q C1O C1P C25C -176.8(18) . . . . ?
C1Q C1O C1S N8C -67(3) . . . . ?
C1Q C1R C23 C20 52(3) . . . . ?
C1S N8C C21C O9C -11.4(19) . . . . ?
C1S N8C C21C C20C 173.2(15) . . . . ?
C1S C1O C1P C25C 65(2) . . . . ?
C1S C1O C1Q C1R -67(3) . . . . ?
C20 C1N C1O C1P -166(2) . . . . ?
C20 C1N C1O C1Q -52(3) . . . . ?
C20 C1N C1O C1S 69(3) . . . . ?
O10D C25D C24D C23D -68.1(15) . . . . ?
O10D C25D C1G C1F -74(2) . . . . ?
N1D C2D C3D O3D -149.9(7) . . . . ?
N1D C2D C3D N2D 34.9(9) . . . . ?
N2D C4D C5D C5V 63.0(9) . . . . ?
N2D C4D C5D C5Z -177.7(7) . . . . ?
N2D C4D C5D C6D -55.3(9) . . . . ?
N3D C8D C9D O5D -143.6(8) . . . . ?
N3D C8D C9D N4D 41.7(10) . . . . ?
N4D C10D C11D C12D -55.8(10) . . . . ?
N5D C14D C15D O7D -139.1(7) . . . . ?
N5D C14D C15D N6D 47.6(10) . . . . ?
N6D C16D C17D C17V 63.3(9) . . . . ?
N6D C16D C17D C17Z -177.0(7) . . . . ?
N6D C16D C17D C18D -55.5(9) . . . . ?
N7D C20D C21D O9D -145.0(7) . . . . ?
N7D C20D C21D N8D 42.1(10) . . . . ?
N8D C22D C23D C24D -49.1(13) . . . . ?
N8D C22D C23D C24V 73.8(15) . . . . ?
N8D C22D C23D C24Z -167.8(11) . . . . ?
N9D C25D C24D C23D 103.8(14) . . . . ?
N9D C25D C1G C1F 123.0(16) . . . . ?
N9D C26D C27D O11D 48.2(12) . . . . ?
N9D C26D C27D O12D -133.5(10) . . . . ?
C1D O1D C28D C28V -56.1(10) . . . . ?
C1D O1D C28D C28W -174.4(7) . . . . ?
C1D O1D C28D C28X 68.9(9) . . . . ?
C1D N1D C2D C2V 176.7(7) . . . . ?
C1D N1D C2D C2W -65.5(9) . . . . ?
C1D N1D C2D C3D 59.3(9) . . . . ?
C2D N1D C1D O1D 174.5(6) . . . . ?
C2D N1D C1D O2D -5.1(12) . . . . ?
C2V C2D C3D O3D 93.1(8) . . . . ?
C2V C2D C3D N2D -82.1(8) . . . . ?
C2W C2D C3D O3D -26.2(10) . . . . ?
C2W C2D C3D N2D 158.7(7) . . . . ?
C3D N2D C4D C5D 128.7(8) . . . . ?
C4D N2D C3D O3D -1.1(11) . . . . ?
C4D N2D C3D C2D 173.9(7) . . . . ?
C4D C5D C5V C5W 65.9(9) . . . . ?
C4D C5D C5Z C5Y -66.3(9) . . . . ?
C4D C5D C6D C7D -57.3(9) . . . . ?
C5D C5V C5W C5X 55.4(9) . . . . ?
C5D C6D C7D O4D -62.8(10) . . . . ?
C5D C6D C7D N3D 119.4(8) . . . . ?
C5V C5D C5Z C5Y 55.1(9) . . . . ?
C5V C5D C6D C7D -178.3(6) . . . . ?
C5V C5W C5X C5Y -53.6(10) . . . . ?
C5W C5X C5Y C5Z 53.4(10) . . . . ?
C5X C5Y C5Z C5D -56.1(9) . . . . ?
C5Z C5D C5V C5W -54.0(9) . . . . ?
C5Z C5D C6D C7D 63.6(9) . . . . ?
C6D C5D C5V C5W -174.5(7) . . . . ?
C6D C5D C5Z C5Y 172.7(7) . . . . ?
C7D N3D C8D C8V 175.7(8) . . . . ?
C7D N3D C8D C8W -65.9(10) . . . . ?
C7D N3D C8D C9D 57.9(10) . . . . ?
C8D N3D C7D O4D -9.2(12) . . . . ?
C8D N3D C7D C6D 168.7(7) . . . . ?
C8V C8D C9D O5D 100.5(9) . . . . ?
C8V C8D C9D N4D -74.3(10) . . . . ?
C8W C8D C9D O5D -19.1(12) . . . . ?
C8W C8D C9D N4D 166.2(8) . . . . ?
C9D N4D C10D C11D 135.9(9) . . . . ?
C10D N4D C9D O5D -3.7(13) . . . . ?
C10D N4D C9D C8D 170.9(8) . . . . ?
C10D C11D C12D C13D -55.3(11) . . . . ?
C11D C12D C13D O6D -67.5(11) . . . . ?
C11D C12D C13D N5D 110.1(9) . . . . ?
C13D N5D C14D C13V -68.8(10) . . . . ?
C13D N5D C14D C13W 171.1(8) . . . . ?
C13D N5D C14D C15D 53.9(10) . . . . ?
C13V C14D C15D O7D -17.5(11) . . . . ?
C13V C14D C15D N6D 169.1(7) . . . . ?
C13W C14D C15D O7D 103.7(8) . . . . ?
C13W C14D C15D N6D -69.6(8) . . . . ?
C14D N5D C13D O6D -11.2(13) . . . . ?
C14D N5D C13D C12D 171.2(7) . . . . ?
C15D N6D C16D C17D 126.2(8) . . . . ?
C16D N6D C15D O7D -6.0(12) . . . . ?
C16D N6D C15D C14D 167.1(7) . . . . ?
C16D C17D C17V C17W 68.5(8) . . . . ?
C16D C17D C17Z C17Y -71.3(8) . . . . ?
C16D C17D C18D C19D -58.5(9) . . . . ?
C17D C17V C17W C17X 53.3(9) . . . . ?
C17D C18D C19D O8D -62.0(10) . . . . ?
C17D C18D C19D N7D 119.7(8) . . . . ?
C17V C17D C17Z C17Y 49.7(9) . . . . ?
C17V C17D C18D C19D -179.1(7) . . . . ?
C17V C17W C17X C17Y -53.4(9) . . . . ?
C17W C17X C17Y C17Z 53.8(9) . . . . ?
C17X C17Y C17Z C17D -53.3(9) . . . . ?
C17Z C17D C17V C17W -51.2(9) . . . . ?
C17Z C17D C18D C19D 61.4(9) . . . . ?
C18D C17D C17V C17W -172.2(7) . . . . ?
C18D C17D C17Z C17Y 168.8(6) . . . . ?
C19D N7D C20D C20V 176.0(7) . . . . ?
C19D N7D C20D C20W -65.1(10) . . . . ?
C19D N7D C20D C21D 58.0(10) . . . . ?
C20D N7D C19D O8D -9.5(11) . . . . ?
C20D N7D C19D C18D 168.8(7) . . . . ?
C20V C20D C21D O9D 97.7(9) . . . . ?
C20V C20D C21D N8D -75.2(9) . . . . ?
C20W C20D C21D O9D -22.6(11) . . . . ?
C20W C20D C21D N8D 164.5(7) . . . . ?
C21D N8D C22D C23D 139.2(10) . . . . ?
C21D N8D C1L C1F 121.3(19) . . . . ?
C25D N9D C26D C26V 164.7(10) . . . . ?
C25D N9D C26D C26W -73.0(11) . . . . ?
C25D N9D C26D C27D 47.4(13) . . . . ?
C26D N9D C25D O10D -0.9(15) . . . . ?
C26D N9D C25D C24D -172.6(10) . . . . ?
C26D N9D C25D C1G 163.5(13) . . . . ?
C26V C26D C27D O11D -71.5(10) . . . . ?
C26V C26D C27D O12D 106.8(11) . . . . ?
C26W C26D C27D O11D 170.5(10) . . . . ?
C26W C26D C27D O12D -11.2(15) . . . . ?
C28D O1D C1D O2D -7.0(12) . . . . ?
C28D O1D C1D N1D 173.4(7) . . . . ?
C22D N8D C21D O9D -14.6(14) . . . . ?
C22D N8D C21D C20D 158.0(10) . . . . ?
C22D C23D C24D C25D -56.3(15) . . . . ?
C22D C23D C24V C24W 164.3(12) . . . . ?
C22D C23D C24Z C24Y -171.3(12) . . . . ?
C23D C24V C24W C24X -52.2(19) . . . . ?
C24D C23D C24V C24W -73.9(15) . . . . ?
C24D C23D C24Z C24Y 71.9(14) . . . . ?
C24V C23D C24D C25D 179.3(11) . . . . ?
C24V C23D C24Z C24Y -50.2(16) . . . . ?
C24V C24W C24X C24Y 54.1(19) . . . . ?
C24W C24X C24Y C24Z -54.3(18) . . . . ?
C24X C24Y C24Z C23D 54.3(17) . . . . ?
C24Z C23D C24D C25D 57.8(15) . . . . ?
C24Z C23D C24V C24W 48.7(17) . . . . ?
C1F C1H C1J C1M 57(3) . . . . ?
C1F C1I C1K C1M -57(3) . . . . ?
C1G C1F C1H C1J -172(2) . . . . ?
C1G C1F C1I C1K 162(2) . . . . ?
C1G C1F C1L N8D -50(3) . . . . ?
C1H C1F C1G C25D 176.0(18) . . . . ?
C1H C1F C1I C1K 51(3) . . . . ?
C1H C1F C1L N8D 65(3) . . . . ?
C1H C1J C1M C1K -52(3) . . . . ?
C1I C1F C1G C25D 62(2) . . . . ?
C1I C1F C1H C1J -53(3) . . . . ?
C1I C1F C1L N8D -175.5(18) . . . . ?
C1I C1K C1M C1J 56(3) . . . . ?
C1L N8D C21D O9D 7.0(18) . . . . ?
C1L N8D C21D C20D 179.6(14) . . . . ?
C1L C1F C1G C25D -61(2) . . . . ?
C1L C1F C1H C1J 66(3) . . . . ?
C1L C1F C1I C1K -73(3) . . . . ?
